data_7054086
loop_
_publ_author_name
'Liu, Ruina'
'Zhang, Congming'
'Mei, Xuelan'
'Hu, Peng'
'Tian, Haixia'
'Li, Licun'
'Liao, Daizheng'
'Sutter, Jean-Pascal'

_publ_section_title
;
 Slow magnetic relaxation and antiferromagnetic ordering in a one
 dimensional nitronyl nitroxide--Tb(iii) chain
;
_journal_issue 10
_journal_name_full 'New Journal of Chemistry'
_journal_page_first 2088
_journal_paper_doi 10.1039/c2nj40570a
_journal_volume 36
_journal_year 2012
_chemical_formula_sum 'C234 H153 Br9 F162 N18 O72 S9 Tb9'
_chemical_formula_weight 9884.75
_chemical_name_systematic
;
?
;
_space_group_IT_number 14
_symmetry_cell_setting monoclinic
_symmetry_space_group_name_Hall '-P 2ybc'
_symmetry_space_group_name_H-M 'P 1 21/c 1'
_atom_sites_solution_hydrogens geom
_atom_sites_solution_primary direct
_atom_sites_solution_secondary difmap
_audit_creation_method SHELXL-97
_cell_angle_alpha 90.00
_cell_angle_beta 96.06(3)
_cell_angle_gamma 90.00
_cell_formula_units_Z 4
_cell_length_a 18.476(4)
_cell_length_b 39.497(8)
_cell_length_c 47.072(9)
_cell_measurement_reflns_used 46893
_cell_measurement_temperature 113(2)
_cell_measurement_theta_max 26.0403
_cell_measurement_theta_min 1.5138
_cell_volume 34159(12)
_computing_cell_refinement 'CrystalClear (Rigaku/MSC Inc., 2005)'
_computing_data_collection 'CrystalClear (Rigaku/MSC Inc., 2005)'
_computing_data_reduction 'CrystalClear (Rigaku/MSC Inc., 2005)'
_computing_molecular_graphics 'Bruker SHELXTL'
_computing_publication_material 'Bruker SHELXTL'
_computing_structure_refinement 'SHELXL-97 (Sheldrick, 1997)'
_computing_structure_solution 'SHELXS-97 (Sheldrick, 1990)'
_diffrn_ambient_temperature 113(2)
_diffrn_detector_area_resol_mean 9
_diffrn_measured_fraction_theta_full 0.992
_diffrn_measured_fraction_theta_max 0.992
_diffrn_measurement_device_type 'CCD area detector'
_diffrn_measurement_method \w
_diffrn_radiation_monochromator graphite
_diffrn_radiation_source 'fine-focus sealed tube'
_diffrn_radiation_type MoK\a
_diffrn_radiation_wavelength 0.71073
_diffrn_reflns_av_R_equivalents 0.1072
_diffrn_reflns_av_sigmaI/netI 0.1172
_diffrn_reflns_limit_h_max 21
_diffrn_reflns_limit_h_min -21
_diffrn_reflns_limit_k_max 47
_diffrn_reflns_limit_k_min -45
_diffrn_reflns_limit_l_max 56
_diffrn_reflns_limit_l_min -56
_diffrn_reflns_number 269478
_diffrn_reflns_theta_full 25.02
_diffrn_reflns_theta_max 25.02
_diffrn_reflns_theta_min 1.43
_diffrn_standards_decay_% 0
_diffrn_standards_interval_count 0
_diffrn_standards_interval_time 0
_exptl_absorpt_coefficient_mu 3.106
_exptl_absorpt_correction_T_max 0.883
_exptl_absorpt_correction_T_min 0.861
_exptl_absorpt_correction_type multi-scan
_exptl_absorpt_process_details CrystalClear
_exptl_crystal_colour colorless
_exptl_crystal_density_diffrn 1.922
_exptl_crystal_density_method 'not measured'
_exptl_crystal_description block
_exptl_crystal_F_000 19044
_exptl_crystal_size_max 0.10
_exptl_crystal_size_mid 0.04
_exptl_crystal_size_min 0.04
_refine_diff_density_max 1.973
_refine_diff_density_min -1.836
_refine_diff_density_rms 0.238
_refine_ls_extinction_method none
_refine_ls_goodness_of_fit_ref 1.019
_refine_ls_hydrogen_treatment constr
_refine_ls_matrix_type full
_refine_ls_number_parameters 2274
_refine_ls_number_reflns 59770
_refine_ls_number_restraints 51
_refine_ls_restrained_S_all 1.020
_refine_ls_R_factor_all 0.1428
_refine_ls_R_factor_gt 0.0901
_refine_ls_shift/su_max 0.013
_refine_ls_shift/su_mean 0.000
_refine_ls_structure_factor_coef Fsqd
_refine_ls_weighting_details 'calc w=1/[\s^2^(Fo^2^)+(0.1062P)^2^+585.4963P] where P=(Fo^2^+2Fc^2^)/3'
_refine_ls_weighting_scheme calc
_refine_ls_wR_factor_gt 0.2107
_refine_ls_wR_factor_ref 0.2571
_reflns_number_gt 38084
_reflns_number_total 59770
_reflns_threshold_expression >2sigma(I)
_cod_data_source_file c2nj40570a.txt
_cod_data_source_block Tb
_cod_original_cell_volume 34158(12)
_cod_original_sg_symbol_H-M P21/c
_cod_database_code 7054086

loop_
_symmetry_equiv_pos_as_xyz
'x, y, z'
'-x, y+1/2, -z+1/2'
'-x, -y, -z'
'x, -y-1/2, z-1/2'

loop_
_atom_site_label
_atom_site_type_symbol
_atom_site_fract_x
_atom_site_fract_y
_atom_site_fract_z
_atom_site_U_iso_or_equiv
_atom_site_adp_type
_atom_site_occupancy
_atom_site_symmetry_multiplicity
_atom_site_calc_flag
_atom_site_refinement_flags
_atom_site_disorder_assembly
_atom_site_disorder_group
Tb1 Tb -0.63474(3) 0.412190(15) 1.303180(13) 0.02401(14) Uani 1 1 d . . .
Tb2 Tb -0.31172(3) 0.402102(16) 1.183855(14) 0.02788(15) Uani 1 1 d . . .
Tb3 Tb 0.02282(3) 0.376438(16) 1.074896(14) 0.02804(15) Uani 1 1 d . . .
Tb4 Tb 0.33937(3) 0.365966(15) 0.956600(13) 0.02665(15) Uani 1 1 d . . .
Tb5 Tb 0.69051(3) 0.357721(15) 0.858236(14) 0.02786(15) Uani 1 1 d . . .
Tb6 Tb 1.02645(3) 0.348756(15) 0.750809(13) 0.02597(15) Uani 1 1 d . . .
Tb7 Tb 1.34285(3) 0.346049(15) 0.631410(13) 0.02607(15) Uani 1 1 d . . .
Tb8 Tb 1.66938(3) 0.370245(16) 0.523025(13) 0.02738(15) Uani 1 1 d . . .
Tb9 Tb 1.99935(3) 0.395163(16) 0.407428(14) 0.03052(16) Uani 1 1 d . . .
Br1 Br -0.76913(19) 0.54542(6) 1.34675(7) 0.0770(11) Uani 0.696(4) 1 d PD A 1
S1 S -0.7501(3) 0.46749(13) 1.35353(15) 0.0420(14) Uiso 0.696(4) 1 d PD A 1
C9 C -0.8782(11) 0.4606(4) 1.3571(7) 0.056(3) Uiso 0.696(4) 1 d PDU A 1
H9 H -0.9227 0.4507 1.3614 0.068 Uiso 0.696(4) 1 calc PR A 1
Br1' Br -0.9024(4) 0.53750(14) 1.35562(16) 0.080(3) Uani 0.304(4) 1 d P A 2
S1' S -0.8979(5) 0.4593(3) 1.3561(3) 0.032(3) Uiso 0.304(4) 1 d PD A 2
C9' C -0.7714(13) 0.4651(4) 1.3497(16) 0.057(3) Uiso 0.304(4) 1 d PDU A 2
H9' H -0.7241 0.4602 1.3446 0.068 Uiso 0.304(4) 1 calc PR A 2
Br2 Br -0.56829(17) 0.29985(7) 1.18514(6) 0.0691(10) Uani 0.688(4) 1 d P B 3
S2 S -0.5044(3) 0.37022(13) 1.20398(12) 0.0345(13) Uiso 0.688(4) 1 d PD B 3
C35 C -0.5065(12) 0.3541(3) 1.2561(4) 0.031(5) Uiso 0.688(4) 1 d PD B 3
H35 H -0.5051 0.3559 1.2763 0.037 Uiso 0.688(4) 1 calc PR B 3
Br2' Br -0.5346(3) 0.27720(12) 1.25181(13) 0.0563(19) Uani 0.312(4) 1 d P B 4
S2' S -0.4961(7) 0.3530(2) 1.2662(2) 0.034(3) Uiso 0.312(4) 1 d PD B 4
C35' C -0.493(2) 0.3622(6) 1.2143(5) 0.034(11) Uiso 0.312(4) 1 d PD B 4
H35' H -0.4729 0.3705 1.1979 0.040 Uiso 0.312(4) 1 calc PR B 4
Br3 Br 0.0480(2) 0.47832(11) 1.17767(9) 0.0845(16) Uani 0.538(4) 1 d P C 5
S3 S -0.0309(3) 0.41468(16) 1.14791(16) 0.0374(17) Uiso 0.538(4) 1 d PD C 5
C61 C -0.1343(11) 0.4474(5) 1.1485(8) 0.065(3) Uiso 0.538(4) 1 d PDU C 5
H61 H -0.1836 0.4546 1.1471 0.078 Uiso 0.538(4) 1 calc PR C 5
Br3' Br -0.0586(2) 0.51337(8) 1.16951(9) 0.0600(14) Uani 0.462(4) 1 d P C 6
S3' S -0.1565(4) 0.45271(17) 1.14419(18) 0.0315(18) Uiso 0.462(4) 1 d PD C 6
C61' C -0.0482(10) 0.4251(8) 1.1459(9) 0.065(3) Uiso 0.462(4) 1 d PDU C 6
H61' H -0.0125 0.4108 1.1391 0.078 Uiso 0.462(4) 1 calc PR C 6
Br4 Br 0.03790(10) 0.29659(4) 0.93408(4) 0.0521(4) Uani 1 1 d . . .
Br5 Br 0.63956(11) 0.42816(6) 0.99630(5) 0.0830(7) Uani 1 1 d . . .
Br6 Br 0.71131(9) 0.37898(4) 0.70443(3) 0.0508(4) Uani 1 1 d . . .
Br7 Br 1.33240(9) 0.28667(4) 0.77965(3) 0.0488(4) Uani 1 1 d . . .
Br8 Br 1.43404(17) 0.47692(6) 0.53206(8) 0.0921(13) Uani 0.758(5) 1 d P D 7
S8 S 1.5199(3) 0.41716(12) 0.56135(12) 0.0411(13) Uiso 0.758(5) 1 d PD D 7
C19A C 1.4042(8) 0.3851(5) 0.5608(5) 0.044(2) Uiso 0.758(5) 1 d PDU D 7
H19A H 1.3697 0.3691 0.5662 0.052 Uiso 0.758(5) 1 calc PR D 7
Br8' Br 1.3041(5) 0.4445(3) 0.5336(2) 0.097(4) Uani 0.242(5) 1 d P D 8
S8' S 1.3891(7) 0.3753(4) 0.5591(5) 0.056(5) Uiso 0.242(5) 1 d PD D 8
C19B C 1.4943(11) 0.4111(8) 0.5564(14) 0.044(2) Uiso 0.242(5) 1 d PDU D 8
H19B H 1.5437 0.4170 0.5549 0.053 Uiso 0.242(5) 1 calc PR D 8
Br9 Br 1.94195(11) 0.27379(4) 0.52521(4) 0.0598(5) Uani 1 1 d . . .
S4 S 0.13560(18) 0.34784(9) 0.97027(8) 0.0333(8) Uiso 1 1 d . . .
S5 S 0.5308(2) 0.40541(10) 0.94561(9) 0.0439(9) Uiso 1 1 d . . .
S6 S 0.82813(18) 0.37848(8) 0.75680(7) 0.0315(7) Uiso 1 1 d . . .
S7 S 1.23240(18) 0.33209(8) 0.73890(8) 0.0325(8) Uiso 1 1 d . . .
S9 S 1.86745(19) 0.34030(9) 0.50441(8) 0.0376(8) Uiso 1 1 d . . .
F1 F -0.6512(7) 0.5181(3) 1.2514(3) 0.091(4) Uiso 1 1 d . . .
F2 F -0.6559(7) 0.5358(3) 1.2924(3) 0.094(4) Uiso 1 1 d . . .
F3 F -0.7525(5) 0.5383(2) 1.2634(2) 0.063(3) Uiso 1 1 d . . .
F4 F -0.8774(6) 0.3968(3) 1.2547(3) 0.088(3) Uiso 1 1 d . . .
F5 F -0.9147(7) 0.4193(3) 1.2903(3) 0.102(4) Uiso 1 1 d . . .
F6 F -0.9155(6) 0.4463(3) 1.2507(3) 0.086(3) Uiso 1 1 d . . .
F7 F -0.6936(6) 0.2971(3) 1.2693(2) 0.075(3) Uiso 1 1 d . . .
F8 F -0.7971(6) 0.3200(3) 1.2577(2) 0.081(3) Uiso 1 1 d . . .
F9 F -0.7286(5) 0.3059(3) 1.2258(2) 0.068(3) Uiso 1 1 d . . .
F10 F -0.7149(8) 0.4515(4) 1.2035(3) 0.116(5) Uiso 1 1 d . . .
F11 F -0.6842(6) 0.4099(3) 1.1805(3) 0.084(3) Uiso 1 1 d . . .
F12 F -0.6037(6) 0.4406(3) 1.2011(3) 0.083(3) Uiso 1 1 d . . .
F13 F -0.4522(6) 0.4782(3) 1.3667(3) 0.089(4) Uiso 1 1 d . . .
F14 F -0.5426(6) 0.4740(3) 1.3918(3) 0.082(3) Uiso 1 1 d . . .
F15 F -0.4444(5) 0.4473(2) 1.4029(2) 0.065(3) Uiso 1 1 d . . .
F16 F -0.5136(8) 0.3182(4) 1.3718(3) 0.121(5) Uiso 1 1 d . . .
F17 F -0.4086(6) 0.3376(3) 1.3639(3) 0.086(3) Uiso 1 1 d . . .
F18 F -0.4825(9) 0.3171(4) 1.3291(4) 0.143(6) Uiso 1 1 d . . .
F19 F -0.2172(9) 0.3547(4) 1.2777(4) 0.129(5) Uiso 1 1 d . . .
F20 F -0.2973(9) 0.3204(4) 1.2832(4) 0.139(6) Uiso 1 1 d . . .
F21 F -0.3228(7) 0.3721(3) 1.2856(3) 0.093(4) Uiso 1 1 d . . .
F22 F -0.4044(9) 0.2876(4) 1.1586(4) 0.141(6) Uiso 1 1 d . . .
F23 F -0.3699(8) 0.2614(4) 1.1977(3) 0.115(5) Uiso 1 1 d . . .
F24 F -0.2974(7) 0.2763(3) 1.1692(3) 0.101(4) Uiso 1 1 d . . .
F25 F -0.5047(7) 0.3917(3) 1.1001(3) 0.096(4) Uiso 1 1 d . . .
F26 F -0.5549(8) 0.4381(4) 1.1044(3) 0.111(4) Uiso 1 1 d . . .
F27 F -0.5619(8) 0.3997(4) 1.1351(3) 0.113(5) Uiso 1 1 d . . .
F28 F -0.3570(6) 0.5276(3) 1.1658(2) 0.077(3) Uiso 1 1 d . . .
F29 F -0.2725(6) 0.5126(3) 1.1402(2) 0.080(3) Uiso 1 1 d . . .
F30 F -0.3770(5) 0.5234(2) 1.1202(2) 0.061(3) Uiso 1 1 d . . .
F31 F -0.1373(6) 0.3103(3) 1.2012(2) 0.079(3) Uiso 1 1 d . . .
F32 F -0.0709(5) 0.3378(3) 1.1753(2) 0.068(3) Uiso 1 1 d . . .
F33 F -0.0440(7) 0.3369(3) 1.2202(3) 0.104(4) Uiso 1 1 d . . .
F34 F -0.0826(7) 0.4729(3) 1.2271(3) 0.095(4) Uiso 1 1 d . . .
F35 F -0.1674(5) 0.4722(2) 1.2551(2) 0.062(3) Uiso 1 1 d . . .
F36 F -0.0735(6) 0.4414(3) 1.2631(2) 0.075(3) Uiso 1 1 d . . .
F37 F 0.0542(6) 0.5166(3) 1.1031(2) 0.076(3) Uiso 1 1 d . . .
F38 F 0.1328(8) 0.4942(4) 1.0794(3) 0.116(5) Uiso 1 1 d . . .
F39 F 0.1294(7) 0.4785(3) 1.1204(3) 0.107(4) Uiso 1 1 d . . .
F40 F -0.1559(7) 0.4888(3) 1.0406(3) 0.097(4) Uiso 1 1 d . . .
F41 F -0.1838(6) 0.4377(3) 1.0288(3) 0.090(4) Uiso 1 1 d . . .
F42 F -0.2053(7) 0.4571(3) 1.0694(3) 0.093(4) Uiso 1 1 d . . .
F43 F -0.1103(6) 0.3042(3) 1.0026(2) 0.071(3) Uiso 1 1 d . . .
F44 F -0.1844(5) 0.3458(2) 0.9980(2) 0.061(3) Uiso 1 1 d . . .
F45 F -0.1137(5) 0.3358(3) 0.9656(2) 0.069(3) Uiso 1 1 d . . .
F46 F 0.1102(5) 0.4315(2) 0.9837(2) 0.059(2) Uiso 1 1 d . . .
F47 F 0.0015(6) 0.4427(3) 0.9665(2) 0.075(3) Uiso 1 1 d . . .
F48 F 0.0486(5) 0.4660(3) 1.0056(2) 0.070(3) Uiso 1 1 d . . .
F49 F 0.0723(6) 0.2528(3) 1.0746(2) 0.071(3) Uiso 1 1 d . . .
F50 F 0.0897(7) 0.2437(4) 1.1179(3) 0.109(4) Uiso 1 1 d . . .
F51 F -0.0185(7) 0.2539(3) 1.0970(3) 0.104(4) Uiso 1 1 d . . .
F52 F 0.1443(13) 0.3320(6) 1.1851(5) 0.088(3) Uiso 0.557(11) 1 d P E 1
F53 F 0.2172(12) 0.3584(6) 1.1594(5) 0.088(3) Uiso 0.557(11) 1 d P E 1
F54 F 0.1276(13) 0.3830(6) 1.1746(5) 0.088(3) Uiso 0.557(11) 1 d P E 1
F52' F 0.0993(15) 0.3535(7) 1.1848(6) 0.088(3) Uiso 0.443(11) 1 d P E 2
F53' F 0.1936(16) 0.3308(7) 1.1754(6) 0.088(3) Uiso 0.443(11) 1 d P E 2
F54' F 0.1681(16) 0.3850(7) 1.1686(6) 0.088(3) Uiso 0.443(11) 1 d P E 2
F55 F 0.3729(6) 0.2733(3) 1.0262(2) 0.078(3) Uiso 1 1 d . . .
F56 F 0.2665(5) 0.2875(2) 1.0338(2) 0.065(3) Uiso 1 1 d . . .
F57 F 0.2855(6) 0.2408(3) 1.0117(3) 0.083(3) Uiso 1 1 d . . .
F58 F 0.2058(6) 0.2427(3) 0.9138(3) 0.088(4) Uiso 1 1 d . . .
F59 F 0.1843(6) 0.2896(3) 0.8914(2) 0.079(3) Uiso 1 1 d . . .
F60 F 0.2882(5) 0.2663(2) 0.8928(2) 0.065(3) Uiso 1 1 d . . .
F61 F 0.1668(5) 0.4198(2) 0.8789(2) 0.065(3) Uiso 1 1 d . . .
F62 F 0.1407(6) 0.4631(3) 0.9016(3) 0.086(3) Uiso 1 1 d . . .
F63 F 0.1064(6) 0.4131(3) 0.9141(2) 0.080(3) Uiso 1 1 d . . .
F64 F 0.3940(8) 0.4855(4) 0.9864(3) 0.120(5) Uiso 1 1 d . . .
F65 F 0.4461(7) 0.4820(3) 0.9500(3) 0.094(4) Uiso 1 1 d . . .
F66 F 0.3531(6) 0.5102(3) 0.9487(3) 0.086(3) Uiso 1 1 d . . .
F67 F 0.5289(5) 0.2850(2) 0.92084(19) 0.050(2) Uiso 1 1 d . . .
F68 F 0.4419(6) 0.2557(3) 0.9335(2) 0.073(3) Uiso 1 1 d . . .
F69 F 0.5439(6) 0.2567(3) 0.9598(2) 0.079(3) Uiso 1 1 d . . .
F70 F 0.5350(6) 0.3785(3) 1.0373(3) 0.086(3) Uiso 1 1 d . . .
F71 F 0.5805(7) 0.3293(3) 1.0374(3) 0.095(4) Uiso 1 1 d . . .
F72 F 0.4752(7) 0.3373(3) 1.0506(3) 0.090(4) Uiso 1 1 d . . .
F73 F 0.5674(12) 0.4667(5) 0.8469(5) 0.077(3) Uiso 0.582(16) 1 d P F 1
F74 F 0.5106(11) 0.4483(6) 0.8811(5) 0.077(3) Uiso 0.582(16) 1 d P F 1
F75 F 0.5856(11) 0.4871(5) 0.8908(5) 0.077(3) Uiso 0.582(16) 1 d P F 1
F73' F 0.5327(17) 0.4570(7) 0.8492(6) 0.077(3) Uiso 0.418(16) 1 d P F 2
F74' F 0.5277(16) 0.4625(8) 0.8908(7) 0.077(3) Uiso 0.418(16) 1 d P F 2
F75' F 0.6062(15) 0.4918(7) 0.8745(7) 0.077(3) Uiso 0.418(16) 1 d P F 2
F76 F 0.7923(5) 0.4522(3) 0.9460(2) 0.066(3) Uiso 1 1 d . F .
F77 F 0.8671(6) 0.4266(3) 0.9223(2) 0.071(3) Uiso 1 1 d . F .
F78 F 0.8099(6) 0.3995(3) 0.9521(3) 0.081(3) Uiso 1 1 d . F .
F79 F 0.5380(5) 0.3708(2) 0.7672(2) 0.066(3) Uiso 1 1 d . . .
F80 F 0.5085(6) 0.4163(3) 0.7862(2) 0.073(3) Uiso 1 1 d . . .
F81 F 0.5765(6) 0.4182(3) 0.7530(3) 0.084(3) Uiso 1 1 d . . .
F82 F 0.8218(5) 0.4620(2) 0.8450(2) 0.063(3) Uiso 1 1 d . . .
F83 F 0.8530(5) 0.4415(2) 0.8064(2) 0.062(3) Uiso 1 1 d . . .
F84 F 0.7700(6) 0.4791(3) 0.8047(2) 0.077(3) Uiso 1 1 d . . .
F85 F 0.6741(6) 0.2553(3) 0.7959(2) 0.079(3) Uiso 1 1 d . . .
F86 F 0.6582(6) 0.2178(3) 0.8272(2) 0.073(3) Uiso 1 1 d . . .
F87 F 0.5736(6) 0.2524(3) 0.8142(3) 0.082(3) Uiso 1 1 d . . .
F88 F 0.7707(5) 0.2353(3) 0.9188(2) 0.068(3) Uiso 1 1 d . . .
F89 F 0.7421(6) 0.2799(3) 0.9415(2) 0.078(3) Uiso 1 1 d . . .
F90 F 0.8409(6) 0.2790(3) 0.9215(2) 0.075(3) Uiso 1 1 d . . .
F91 F 0.9145(7) 0.4536(3) 0.7149(3) 0.095(4) Uiso 1 1 d . . .
F92 F 0.9406(7) 0.4788(3) 0.7542(3) 0.098(4) Uiso 1 1 d . . .
F93 F 1.0060(7) 0.4861(3) 0.7208(3) 0.094(4) Uiso 1 1 d . . .
F94 F 1.1953(7) 0.4220(3) 0.8181(3) 0.093(4) Uiso 1 1 d . . .
F95 F 1.2195(7) 0.4565(4) 0.7850(3) 0.106(4) Uiso 1 1 d . . .
F96 F 1.2545(7) 0.4079(3) 0.7851(3) 0.094(4) Uiso 1 1 d . . .
F99 F 1.1379(12) 0.2295(6) 0.7062(5) 0.075(3) Uiso 0.50 1 d P . .
F97 F 1.0077(13) 0.2460(6) 0.6937(5) 0.075(3) Uiso 0.50 1 d P . .
F98 F 1.0855(13) 0.2642(6) 0.6812(5) 0.075(3) Uiso 0.50 1 d P . .
F97' F 1.0143(13) 0.2335(6) 0.7031(5) 0.075(3) Uiso 0.50 1 d P . .
F98' F 1.1179(13) 0.2530(6) 0.6891(5) 0.075(3) Uiso 0.50 1 d P . .
F99' F 1.0891(12) 0.2144(6) 0.7160(5) 0.075(3) Uiso 0.50 1 d P . .
F100 F 1.0949(5) 0.2622(2) 0.8270(2) 0.065(3) Uiso 1 1 d . . .
F101 F 1.1922(5) 0.2921(2) 0.8256(2) 0.061(3) Uiso 1 1 d . . .
F102 F 1.1887(5) 0.2412(2) 0.80957(19) 0.052(2) Uiso 1 1 d . . .
F103 F 0.9051(6) 0.2999(3) 0.6604(3) 0.083(3) Uiso 1 1 d . . .
F104 F 0.7958(6) 0.2952(3) 0.6728(2) 0.078(3) Uiso 1 1 d . . .
F105 F 0.8415(5) 0.3429(3) 0.6656(2) 0.069(3) Uiso 1 1 d . . .
F106 F 0.9328(7) 0.2370(3) 0.7780(3) 0.090(4) Uiso 1 1 d . . .
F107 F 0.8208(7) 0.2417(3) 0.7614(3) 0.093(4) Uiso 1 1 d . . .
F108 F 0.8612(5) 0.2699(2) 0.7977(2) 0.055(2) Uiso 1 1 d . . .
F109 F 1.2746(6) 0.2267(3) 0.6453(3) 0.081(3) Uiso 1 1 d . . .
F110 F 1.3588(6) 0.2187(3) 0.6191(3) 0.085(3) Uiso 1 1 d . . .
F111 F 1.2479(6) 0.2110(3) 0.6021(3) 0.084(3) Uiso 1 1 d . . .
F112 F 1.1635(7) 0.2899(3) 0.5361(3) 0.099(4) Uiso 1 1 d . . .
F113 F 1.2360(7) 0.3291(3) 0.5286(3) 0.097(4) Uiso 1 1 d . . .
F114 F 1.1464(9) 0.3389(4) 0.5521(4) 0.137(6) Uiso 1 1 d . . .
F115 F 1.3385(6) 0.4422(3) 0.6974(2) 0.072(3) Uiso 1 1 d . . .
F116 F 1.3706(6) 0.4187(3) 0.7374(2) 0.076(3) Uiso 1 1 d . . .
F117 F 1.2632(5) 0.4121(2) 0.71711(19) 0.052(2) Uiso 1 1 d . . .
F118 F 1.5564(6) 0.3219(3) 0.7088(2) 0.074(3) Uiso 1 1 d . . .
F119 F 1.4862(5) 0.2791(2) 0.7040(2) 0.060(2) Uiso 1 1 d . . .
F120 F 1.4831(5) 0.3101(2) 0.7407(2) 0.063(3) Uiso 1 1 d . . .
F121 F 1.5533(7) 0.4085(3) 0.6744(3) 0.093(4) Uiso 1 1 d . . .
F122 F 1.5797(7) 0.4169(3) 0.6329(3) 0.094(4) Uiso 1 1 d . . .
F123 F 1.5364(6) 0.4569(3) 0.6549(2) 0.080(3) Uiso 1 1 d . . .
F124 F 1.2443(8) 0.4481(4) 0.5800(4) 0.126(5) Uiso 1 1 d . . .
F125 F 1.2427(8) 0.4644(4) 0.6212(3) 0.108(4) Uiso 1 1 d . . .
F126 F 1.3197(7) 0.4847(3) 0.5976(3) 0.092(4) Uiso 1 1 d . . .
F127 F 1.4270(5) 0.3057(2) 0.5323(2) 0.059(2) Uiso 1 1 d . . .
F128 F 1.4055(7) 0.3010(3) 0.4869(3) 0.097(4) Uiso 1 1 d . . .
F129 F 1.4990(6) 0.2766(3) 0.5097(2) 0.078(3) Uiso 1 1 d . . .
F130 F 1.4107(8) 0.4262(4) 0.4717(3) 0.118(5) Uiso 1 1 d . . .
F131 F 1.4623(8) 0.4061(4) 0.4377(4) 0.123(5) Uiso 1 1 d . . .
F132 F 1.5113(6) 0.4466(3) 0.4631(2) 0.079(3) Uiso 1 1 d . . .
F133 F 1.6955(8) 0.4934(4) 0.5375(4) 0.126(5) Uiso 1 1 d . . .
F134 F 1.7487(6) 0.4946(3) 0.5794(3) 0.081(3) Uiso 1 1 d . . .
F135 F 1.6419(9) 0.4799(4) 0.5737(4) 0.135(6) Uiso 1 1 d . . .
F136 F 1.9203(8) 0.3653(4) 0.5723(3) 0.124(5) Uiso 1 1 d . . .
F137 F 1.9203(10) 0.4068(5) 0.5981(4) 0.148(6) Uiso 1 1 d . . .
F138 F 1.8654(8) 0.3641(4) 0.6082(3) 0.113(5) Uiso 1 1 d . . .
F139 F 1.6976(5) 0.3341(2) 0.4191(2) 0.060(2) Uiso 1 1 d . . .
F140 F 1.5867(6) 0.3447(3) 0.4257(2) 0.079(3) Uiso 1 1 d . . .
F141 F 1.6240(5) 0.2930(3) 0.4211(2) 0.066(3) Uiso 1 1 d . . .
F142 F 1.7297(7) 0.2313(3) 0.5024(3) 0.106(4) Uiso 1 1 d . . .
F143 F 1.6543(6) 0.2430(3) 0.5313(3) 0.087(3) Uiso 1 1 d . . .
F144 F 1.7639(6) 0.2542(3) 0.5419(3) 0.087(3) Uiso 1 1 d . . .
F145 F 2.0517(8) 0.4382(4) 0.5062(3) 0.113(5) Uiso 1 1 d . . .
F146 F 2.0456(6) 0.3932(3) 0.5302(3) 0.090(4) Uiso 1 1 d . . .
F147 F 1.9509(5) 0.4162(3) 0.5105(2) 0.068(3) Uiso 1 1 d . . .
F148 F 2.0812(5) 0.2842(2) 0.4385(2) 0.060(3) Uiso 1 1 d . . .
F149 F 2.0891(6) 0.2884(3) 0.4837(2) 0.072(3) Uiso 1 1 d . . .
F150 F 2.1733(6) 0.3085(3) 0.4603(3) 0.083(3) Uiso 1 1 d . . .
F151 F 2.2390(7) 0.3885(3) 0.4578(3) 0.090(4) Uiso 1 1 d . . .
F152 F 2.2573(7) 0.4397(3) 0.4723(3) 0.102(4) Uiso 1 1 d . . .
F153 F 2.2758(7) 0.4241(3) 0.4293(3) 0.094(4) Uiso 1 1 d . . .
F154 F 2.0846(7) 0.5250(3) 0.4508(3) 0.100(4) Uiso 1 1 d . . .
F155 F 2.0158(10) 0.5216(5) 0.4121(4) 0.154(6) Uiso 1 1 d . . .
F156 F 1.9773(8) 0.5065(4) 0.4503(3) 0.124(5) Uiso 1 1 d . . .
F157 F 1.8988(7) 0.4593(3) 0.3224(3) 0.106(4) Uiso 1 1 d . . .
F158 F 1.8163(8) 0.4249(4) 0.3048(3) 0.112(5) Uiso 1 1 d . . .
F159 F 1.8003(9) 0.4519(4) 0.3419(4) 0.141(6) Uiso 1 1 d . . .
F160 F 1.9344(10) 0.2927(5) 0.3455(4) 0.150(6) Uiso 1 1 d . . .
F161 F 1.8560(8) 0.2951(4) 0.3729(3) 0.119(5) Uiso 1 1 d . . .
F162 F 1.8309(10) 0.3079(5) 0.3295(4) 0.154(6) Uiso 1 1 d . . .
O1 O -0.9316(5) 0.3900(2) 1.3667(2) 0.041(2) Uiso 1 1 d . . .
O2 O -0.6945(5) 0.3995(2) 1.3458(2) 0.043(2) Uiso 1 1 d . . .
O3 O -0.6618(5) 0.4691(2) 1.29635(19) 0.030(2) Uiso 1 1 d . . .
O4 O -0.7617(5) 0.4152(2) 1.2910(2) 0.040(2) Uiso 1 1 d . . .
O5 O -0.6698(5) 0.3618(2) 1.27950(19) 0.030(2) Uiso 1 1 d . . .
O6 O -0.6397(5) 0.4223(2) 1.2536(2) 0.035(2) Uiso 1 1 d . . .
O7 O -0.5703(4) 0.4385(2) 1.34266(18) 0.0271(19) Uiso 1 1 d . . .
O8 O -0.5617(4) 0.3704(2) 1.32639(19) 0.029(2) Uiso 1 1 d . . .
O9 O -0.5103(4) 0.4193(2) 1.29163(18) 0.0274(19) Uiso 1 1 d . . .
O10 O -0.4091(5) 0.4287(2) 1.20656(19) 0.033(2) Uiso 1 1 d . . .
O11 O -0.3086(5) 0.3803(2) 1.2301(2) 0.038(2) Uiso 1 1 d . . .
O12 O -0.3456(5) 0.3454(3) 1.1791(2) 0.046(3) Uiso 1 1 d . . .
O13 O -0.4185(5) 0.4039(2) 1.1519(2) 0.034(2) Uiso 1 1 d . . .
O14 O -0.3196(5) 0.4565(2) 1.16576(19) 0.030(2) Uiso 1 1 d . . .
O15 O -0.2036(5) 0.3700(2) 1.1860(2) 0.040(2) Uiso 1 1 d . . .
O16 O -0.2206(5) 0.4329(2) 1.2112(2) 0.034(2) Uiso 1 1 d . . .
O17 O -0.2777(5) 0.4016(2) 1.1356(2) 0.044(2) Uiso 1 1 d . . .
O18 O -0.0644(5) 0.3595(3) 1.1059(2) 0.046(3) Uiso 1 1 d . . .
O19 O 0.0610(5) 0.4306(2) 1.0905(2) 0.035(2) Uiso 1 1 d . . .
O20 O -0.0782(5) 0.4128(3) 1.0655(2) 0.045(3) Uiso 1 1 d . . .
O21 O -0.0441(5) 0.3509(2) 1.0359(2) 0.036(2) Uiso 1 1 d . . .
O22 O 0.0480(5) 0.4068(2) 1.0335(2) 0.035(2) Uiso 1 1 d . . .
O23 O 0.0378(5) 0.3177(2) 1.08263(19) 0.032(2) Uiso 1 1 d . . .
O24 O 0.0865(5) 0.3695(2) 1.1206(2) 0.034(2) Uiso 1 1 d . . .
O25 O 0.1459(5) 0.3624(2) 1.06801(19) 0.033(2) Uiso 1 1 d . . .
O26 O 0.2601(4) 0.3902(2) 0.98856(19) 0.029(2) Uiso 1 1 d . . .
O27 O 0.3148(5) 0.3233(2) 0.9887(2) 0.036(2) Uiso 1 1 d . . .
O28 O 0.2723(5) 0.3231(2) 0.9305(2) 0.037(2) Uiso 1 1 d . . .
O29 O 0.2444(4) 0.3945(2) 0.92956(18) 0.0282(19) Uiso 1 1 d . . .
O30 O 0.3690(5) 0.4240(2) 0.96070(19) 0.032(2) Uiso 1 1 d . . .
O31 O 0.4212(5) 0.3229(2) 0.94459(19) 0.032(2) Uiso 1 1 d . . .
O32 O 0.4378(5) 0.3643(2) 0.9934(2) 0.037(2) Uiso 1 1 d . . .
O33 O 0.3906(5) 0.3845(2) 0.9143(2) 0.035(2) Uiso 1 1 d . . .
O34 O 0.5798(5) 0.3357(2) 0.87263(19) 0.031(2) Uiso 1 1 d . . .
O35 O 0.6199(5) 0.4061(2) 0.8663(2) 0.038(2) Uiso 1 1 d . . .
O36 O 0.7489(5) 0.3858(2) 0.8980(2) 0.035(2) Uiso 1 1 d . . .
O37 O 0.6284(5) 0.3723(2) 0.81401(19) 0.031(2) Uiso 1 1 d . . .
O38 O 0.7568(5) 0.4019(2) 0.8393(2) 0.035(2) Uiso 1 1 d . . .
O39 O 0.6645(5) 0.3052(2) 0.83525(19) 0.031(2) Uiso 1 1 d . . .
O40 O 0.7255(5) 0.3156(2) 0.89175(19) 0.032(2) Uiso 1 1 d . . .
O41 O 0.8008(5) 0.3336(2) 0.84543(19) 0.030(2) Uiso 1 1 d . . .
O42 O 0.9711(4) 0.3739(2) 0.78957(18) 0.0269(19) Uiso 1 1 d . . .
O43 O 0.9881(4) 0.4041(2) 0.73913(18) 0.028(2) Uiso 1 1 d . . .
O44 O 1.1166(4) 0.3844(2) 0.77343(18) 0.028(2) Uiso 1 1 d . . .
O45 O 1.0597(5) 0.3016(2) 0.72480(19) 0.033(2) Uiso 1 1 d . . .
O46 O 1.0990(5) 0.3138(2) 0.78299(19) 0.033(2) Uiso 1 1 d . . .
O47 O 0.9336(5) 0.3387(2) 0.7129(2) 0.035(2) Uiso 1 1 d . . .
O48 O 0.9482(5) 0.3068(2) 0.76683(19) 0.032(2) Uiso 1 1 d . . .
O49 O 1.1043(4) 0.3702(2) 0.71681(18) 0.028(2) Uiso 1 1 d . . .
O50 O 1.2203(4) 0.3342(2) 0.64051(19) 0.029(2) Uiso 1 1 d . . .
O51 O 1.3234(4) 0.2872(2) 0.62916(18) 0.028(2) Uiso 1 1 d . . .
O52 O 1.2754(5) 0.3357(2) 0.5872(2) 0.043(2) Uiso 1 1 d . . .
O53 O 1.3221(5) 0.3799(2) 0.6716(2) 0.034(2) Uiso 1 1 d . . .
O54 O 1.4119(5) 0.3231(2) 0.67140(19) 0.030(2) Uiso 1 1 d . . .
O55 O 1.4476(5) 0.3805(2) 0.63803(19) 0.034(2) Uiso 1 1 d . . .
O56 O 1.3076(5) 0.3998(2) 0.6137(2) 0.038(2) Uiso 1 1 d . . .
O57 O 1.4247(5) 0.3234(2) 0.6007(2) 0.037(2) Uiso 1 1 d . . .
O58 O 1.6357(5) 0.3673(2) 0.5714(2) 0.035(2) Uiso 1 1 d . . .
O59 O 1.5634(5) 0.3366(2) 0.5213(2) 0.042(2) Uiso 1 1 d . . .
O60 O 1.5751(5) 0.4007(2) 0.4966(2) 0.040(2) Uiso 1 1 d . . .
O61 O 1.6767(5) 0.4250(2) 0.5407(2) 0.039(2) Uiso 1 1 d . . .
O62 O 1.7760(5) 0.3718(2) 0.55486(19) 0.033(2) Uiso 1 1 d . . .
O63 O 1.6642(5) 0.3510(2) 0.4759(2) 0.040(2) Uiso 1 1 d . . .
O64 O 1.7049(5) 0.3132(2) 0.5249(2) 0.036(2) Uiso 1 1 d . . .
O65 O 1.7663(5) 0.3964(2) 0.50020(19) 0.032(2) Uiso 1 1 d . . .
O66 O 1.8745(5) 0.3900(2) 0.4167(2) 0.035(2) Uiso 1 1 d . . .
O67 O 1.9959(5) 0.4045(2) 0.4572(2) 0.035(2) Uiso 1 1 d . . .
O68 O 2.0410(5) 0.3459(2) 0.4314(2) 0.034(2) Uiso 1 1 d . . .
O69 O 2.1231(5) 0.4044(2) 0.4237(2) 0.044(2) Uiso 1 1 d . . .
O70 O 2.0129(5) 0.4536(3) 0.4144(2) 0.046(3) Uiso 1 1 d . . .
O71 O 1.9332(6) 0.4198(3) 0.3681(2) 0.048(3) Uiso 1 1 d . . .
O72 O 1.9440(5) 0.3499(2) 0.3810(2) 0.040(2) Uiso 1 1 d . . .
N1 N -0.8664(6) 0.3812(3) 1.3620(2) 0.036(3) Uiso 1 1 d . . .
N2 N -0.7550(6) 0.3867(3) 1.3513(2) 0.030(2) Uiso 1 1 d . . .
N3 N -0.4772(6) 0.4318(3) 1.2714(2) 0.029(2) Uiso 1 1 d . . .
N4 N -0.4275(5) 0.4357(3) 1.2315(2) 0.027(2) Uiso 1 1 d . . .
N5 N -0.2320(6) 0.3833(3) 1.1226(3) 0.040(3) Uiso 1 1 d . . .
N6 N -0.1327(6) 0.3629(3) 1.1094(3) 0.037(3) Uiso 1 1 d . . .
N7 N 0.1927(6) 0.3749(3) 1.0518(2) 0.029(2) Uiso 1 1 d . . .
N8 N 0.2468(6) 0.3884(3) 1.0148(2) 0.031(2) Uiso 1 1 d . . .
N9 N 0.4259(5) 0.3693(3) 0.8958(2) 0.027(2) Uiso 1 1 d . . .
N10 N 0.5141(6) 0.3461(3) 0.8762(2) 0.032(3) Uiso 1 1 d . . .
N11 N 0.8618(6) 0.3443(3) 0.8377(2) 0.028(2) Uiso 1 1 d . . .
N12 N 0.9426(6) 0.3629(3) 0.8120(2) 0.030(2) Uiso 1 1 d . . .
N13 N 1.1184(5) 0.3653(3) 0.6904(2) 0.027(2) Uiso 1 1 d . . .
N14 N 1.1747(5) 0.3488(2) 0.6549(2) 0.023(2) Uiso 1 1 d . . .
N15 N 1.4930(6) 0.3275(3) 0.5971(2) 0.033(3) Uiso 1 1 d . . .
N16 N 1.5927(6) 0.3486(3) 0.5835(2) 0.031(3) Uiso 1 1 d . . .
N17 N 1.7841(5) 0.4038(3) 0.4753(2) 0.028(2) Uiso 1 1 d . . .
N18 N 1.8366(6) 0.4012(3) 0.4360(2) 0.030(2) Uiso 1 1 d . . .
C1 C -0.8143(7) 0.4040(3) 1.3567(3) 0.037(3) Uiso 1 1 d . A .
C2 C -0.8462(8) 0.3460(4) 1.3553(3) 0.037(3) Uiso 1 1 d . . .
C3 C -0.8766(8) 0.3210(4) 1.3756(3) 0.049(4) Uiso 1 1 d . . .
H3A H -0.8610 0.3276 1.3954 0.074 Uiso 1 1 calc R . .
H3B H -0.8586 0.2983 1.3720 0.074 Uiso 1 1 calc R . .
H3C H -0.9299 0.3212 1.3724 0.074 Uiso 1 1 calc R . .
C4 C -0.8784(9) 0.3401(4) 1.3245(3) 0.052(4) Uiso 1 1 d . . .
H4A H -0.9310 0.3442 1.3229 0.077 Uiso 1 1 calc R . .
H4B H -0.8693 0.3166 1.3191 0.077 Uiso 1 1 calc R . .
H4C H -0.8557 0.3556 1.3119 0.077 Uiso 1 1 calc R . .
C5 C -0.7622(8) 0.3497(4) 1.3584(3) 0.043(4) Uiso 1 1 d . . .
C6 C -0.7220(8) 0.3272(4) 1.3387(3) 0.049(4) Uiso 1 1 d . . .
H6A H -0.7394 0.3323 1.3187 0.073 Uiso 1 1 calc R . .
H6B H -0.7313 0.3034 1.3427 0.073 Uiso 1 1 calc R . .
H6C H -0.6696 0.3317 1.3419 0.073 Uiso 1 1 calc R . .
C7 C -0.7283(9) 0.3461(4) 1.3892(3) 0.051(4) Uiso 1 1 d . . .
H7A H -0.6767 0.3521 1.3905 0.077 Uiso 1 1 calc R . .
H7B H -0.7332 0.3226 1.3955 0.077 Uiso 1 1 calc R . .
H7C H -0.7534 0.3611 1.4015 0.077 Uiso 1 1 calc R . .
C8 C -0.8189(5) 0.4394(3) 1.3553(4) 0.056(3) Uiso 1 1 d DU . .
C10 C -0.8762(6) 0.4955(4) 1.3531(4) 0.057(3) Uiso 1 1 d DU . .
H10 H -0.9164 0.5106 1.3513 0.069 Uiso 1 1 calc R A 1
C11 C -0.7993(7) 0.5041(2) 1.3521(4) 0.057(3) Uiso 1 1 d DU A .
C12 C -0.6939(11) 0.5205(5) 1.2725(4) 0.066(5) Uiso 1 1 d . . .
C13 C -0.7136(8) 0.4842(4) 1.2824(3) 0.040(3) Uiso 1 1 d . . .
C14 C -0.7831(9) 0.4707(4) 1.2726(4) 0.050(4) Uiso 1 1 d . . .
H14 H -0.8183 0.4850 1.2626 0.060 Uiso 1 1 calc R . .
C15 C -0.8005(7) 0.4377(3) 1.2773(3) 0.034(3) Uiso 1 1 d . . .
C16 C -0.8791(10) 0.4256(5) 1.2681(4) 0.059(5) Uiso 1 1 d . . .
C17 C -0.7287(8) 0.3186(4) 1.2512(3) 0.045(4) Uiso 1 1 d . . .
C18 C -0.6938(7) 0.3538(3) 1.2544(3) 0.032(3) Uiso 1 1 d . . .
C19 C -0.6949(8) 0.3739(4) 1.2302(3) 0.042(4) Uiso 1 1 d . . .
H19 H -0.7143 0.3652 1.2122 0.051 Uiso 1 1 calc R . .
C20 C -0.6676(7) 0.4070(3) 1.2323(3) 0.035(3) Uiso 1 1 d . . .
C21 C -0.6680(9) 0.4270(4) 1.2038(4) 0.052(4) Uiso 1 1 d . . .
C22 C -0.4907(9) 0.4572(4) 1.3812(4) 0.052(4) Uiso 1 1 d . . .
C23 C -0.5214(7) 0.4286(3) 1.3615(3) 0.035(3) Uiso 1 1 d . . .
C24 C -0.4917(9) 0.3975(4) 1.3650(4) 0.051(4) Uiso 1 1 d . . .
H24 H -0.4545 0.3940 1.3802 0.061 Uiso 1 1 calc R . .
C25 C -0.5132(8) 0.3703(4) 1.3471(3) 0.038(3) Uiso 1 1 d . . .
C26 C -0.4796(12) 0.3327(5) 1.3547(5) 0.076(6) Uiso 1 1 d . . .
C27 C -0.4650(6) 0.4151(3) 1.2471(3) 0.022(3) Uiso 1 1 d . B .
C28 C -0.4345(7) 0.4640(3) 1.2753(3) 0.029(3) Uiso 1 1 d . . .
C29 C -0.3674(8) 0.4565(4) 1.2955(3) 0.043(4) Uiso 1 1 d . . .
H29A H -0.3817 0.4467 1.3132 0.064 Uiso 1 1 calc R . .
H29B H -0.3403 0.4775 1.2999 0.064 Uiso 1 1 calc R . .
H29C H -0.3364 0.4404 1.2865 0.064 Uiso 1 1 calc R . .
C30 C -0.4803(8) 0.4905(4) 1.2881(3) 0.041(4) Uiso 1 1 d . . .
H30A H -0.5270 0.4928 1.2762 0.061 Uiso 1 1 calc R . .
H30B H -0.4547 0.5123 1.2888 0.061 Uiso 1 1 calc R . .
H30C H -0.4891 0.4837 1.3074 0.061 Uiso 1 1 calc R . .
C31 C -0.4193(7) 0.4714(3) 1.2435(3) 0.029(3) Uiso 1 1 d . . .
C32 C -0.3444(8) 0.4850(4) 1.2400(4) 0.053(4) Uiso 1 1 d . . .
H32A H -0.3075 0.4692 1.2486 0.080 Uiso 1 1 calc R . .
H32B H -0.3381 0.5071 1.2494 0.080 Uiso 1 1 calc R . .
H32C H -0.3391 0.4875 1.2196 0.080 Uiso 1 1 calc R . .
C33 C -0.4777(8) 0.4930(4) 1.2268(4) 0.050(4) Uiso 1 1 d . . .
H33A H -0.4738 0.4907 1.2063 0.074 Uiso 1 1 calc R . .
H33B H -0.4708 0.5168 1.2323 0.074 Uiso 1 1 calc R . .
H33C H -0.5259 0.4855 1.2310 0.074 Uiso 1 1 calc R . .
C34 C -0.4884(7) 0.3810(3) 1.23926(17) 0.028(3) Uiso 1 1 d D . .
C36 C -0.5267(8) 0.3244(3) 1.2415(2) 0.043(4) Uiso 1 1 d D . .
H36 H -0.5378 0.3033 1.2498 0.052 Uiso 0.688(4) 1 calc PR B 3
C37 C -0.5277(8) 0.3310(3) 1.2137(3) 0.046(4) Uiso 1 1 d D B .
H37 H -0.5469 0.3179 1.1977 0.055 Uiso 0.312(4) 1 calc PR B 4
C38 C -0.2865(12) 0.3484(6) 1.2712(5) 0.077(6) Uiso 1 1 d . . .
C39 C -0.3089(8) 0.3509(4) 1.2395(3) 0.040(3) Uiso 1 1 d . . .
C40 C -0.3223(8) 0.3209(4) 1.2246(4) 0.050(4) Uiso 1 1 d . . .
H40 H -0.3188 0.3001 1.2348 0.060 Uiso 1 1 calc R . .
C41 C -0.3398(8) 0.3205(4) 1.1966(3) 0.042(4) Uiso 1 1 d . . .
C42 C -0.3540(13) 0.2856(6) 1.1807(5) 0.086(7) Uiso 1 1 d . . .
C43 C -0.5173(10) 0.4133(5) 1.1187(4) 0.059(5) Uiso 1 1 d . . .
C44 C -0.4478(8) 0.4266(4) 1.1358(3) 0.044(4) Uiso 1 1 d . . .
C45 C -0.4252(8) 0.4596(4) 1.1319(3) 0.045(4) Uiso 1 1 d . . .
H45 H -0.4526 0.4738 1.1185 0.054 Uiso 1 1 calc R . .
C46 C -0.3636(8) 0.4720(3) 1.1473(3) 0.037(3) Uiso 1 1 d . . .
C47 C -0.3406(9) 0.5097(4) 1.1443(4) 0.046(4) Uiso 1 1 d . . .
C48 C -0.0976(11) 0.3374(5) 1.2001(5) 0.073(6) Uiso 1 1 d . . .
C49 C -0.1458(9) 0.3701(4) 1.2032(4) 0.047(4) Uiso 1 1 d . . .
C50 C -0.1214(8) 0.3959(4) 1.2215(3) 0.042(4) Uiso 1 1 d . . .
H50 H -0.0765 0.3932 1.2332 0.050 Uiso 1 1 calc R . .
C51 C -0.1601(7) 0.4255(3) 1.2234(3) 0.032(3) Uiso 1 1 d . . .
C52 C -0.1230(8) 0.4536(4) 1.2413(3) 0.045(4) Uiso 1 1 d . . .
C53 C -0.1586(7) 0.3879(3) 1.1243(3) 0.032(3) Uiso 1 1 d . C .
C54 C -0.2594(8) 0.3584(4) 1.0997(3) 0.046(4) Uiso 1 1 d . . .
C55 C -0.2799(11) 0.3794(5) 1.0727(4) 0.073(6) Uiso 1 1 d . . .
H55A H -0.3161 0.3965 1.0766 0.110 Uiso 1 1 calc R . .
H55B H -0.3004 0.3645 1.0573 0.110 Uiso 1 1 calc R . .
H55C H -0.2364 0.3907 1.0671 0.110 Uiso 1 1 calc R . .
C56 C -0.3238(8) 0.3379(4) 1.1082(4) 0.053(4) Uiso 1 1 d . . .
H56A H -0.3096 0.3262 1.1263 0.079 Uiso 1 1 calc R . .
H56B H -0.3385 0.3213 1.0933 0.079 Uiso 1 1 calc R . .
H56C H -0.3646 0.3532 1.1105 0.079 Uiso 1 1 calc R . .
C57 C -0.1891(10) 0.3373(5) 1.0993(4) 0.060(5) Uiso 1 1 d . . .
C58 C -0.1758(11) 0.3238(5) 1.0703(4) 0.078(6) Uiso 1 1 d . . .
H58A H -0.1721 0.3427 1.0571 0.116 Uiso 1 1 calc R . .
H58B H -0.2163 0.3090 1.0631 0.116 Uiso 1 1 calc R . .
H58C H -0.1304 0.3107 1.0720 0.116 Uiso 1 1 calc R . .
C59 C -0.1780(11) 0.3095(5) 1.1213(4) 0.074(6) Uiso 1 1 d . . .
H59A H -0.1272 0.3019 1.1229 0.111 Uiso 1 1 calc R . .
H59B H -0.2101 0.2904 1.1155 0.111 Uiso 1 1 calc R . .
H59C H -0.1894 0.3181 1.1399 0.111 Uiso 1 1 calc R . .
C60 C -0.1205(5) 0.4147(3) 1.1387(4) 0.064(3) Uiso 1 1 d DU . .
C62 C -0.0816(6) 0.4703(4) 1.1600(4) 0.066(3) Uiso 1 1 d DU . .
H62 H -0.0884 0.4931 1.1655 0.079 Uiso 0.538(4) 1 calc PR C 5
C63 C -0.0210(8) 0.4531(3) 1.1614(4) 0.065(3) Uiso 1 1 d DU C .
H63 H 0.0265 0.4581 1.1702 0.079 Uiso 0.462(4) 1 calc PR C 6
C64 C 0.0866(11) 0.4877(5) 1.0973(5) 0.068(5) Uiso 1 1 d . . .
C65 C 0.0338(9) 0.4593(4) 1.0870(4) 0.048(4) Uiso 1 1 d . . .
C66 C -0.0328(8) 0.4693(4) 1.0736(3) 0.050(4) Uiso 1 1 d . . .
H66 H -0.0434 0.4927 1.0711 0.060 Uiso 1 1 calc R . .
C67 C -0.0845(8) 0.4453(4) 1.0639(3) 0.046(4) Uiso 1 1 d . . .
C68 C -0.1599(11) 0.4577(5) 1.0508(5) 0.075(6) Uiso 1 1 d . . .
C69 C -0.1190(10) 0.3359(4) 0.9930(4) 0.058(5) Uiso 1 1 d . . .
C70 C -0.0607(7) 0.3591(3) 1.0102(3) 0.034(3) Uiso 1 1 d . . .
C71 C -0.0346(8) 0.3865(4) 0.9952(4) 0.047(4) Uiso 1 1 d . . .
H71 H -0.0533 0.3903 0.9759 0.056 Uiso 1 1 calc R . .
C72 C 0.0175(7) 0.4078(3) 1.0081(3) 0.035(3) Uiso 1 1 d . . .
C73 C 0.0438(9) 0.4369(4) 0.9909(4) 0.047(4) Uiso 1 1 d . . .
C74 C 0.0498(11) 0.2635(5) 1.0981(4) 0.066(5) Uiso 1 1 d . . .
C75 C 0.0607(8) 0.3004(4) 1.1034(3) 0.038(3) Uiso 1 1 d . . .
C76 C 0.0924(8) 0.3108(4) 1.1306(4) 0.048(4) Uiso 1 1 d . . .
H76 H 0.1058 0.2945 1.1451 0.058 Uiso 1 1 calc R . .
C77 C 0.1039(7) 0.3451(3) 1.1359(3) 0.035(3) Uiso 1 1 d . E .
C78 C 0.1465(10) 0.3547(5) 1.1647(4) 0.058(5) Uiso 1 1 d . . .
C79 C 0.1922(7) 0.3693(3) 1.0240(3) 0.028(3) Uiso 1 1 d . . .
C80 C 0.2605(7) 0.3928(3) 1.0650(3) 0.030(3) Uiso 1 1 d . . .
C81 C 0.3144(8) 0.3651(3) 1.0743(3) 0.040(3) Uiso 1 1 d . . .
H81A H 0.2935 0.3501 1.0879 0.059 Uiso 1 1 calc R . .
H81B H 0.3594 0.3752 1.0835 0.059 Uiso 1 1 calc R . .
H81C H 0.3252 0.3520 1.0576 0.059 Uiso 1 1 calc R . .
C82 C 0.2432(8) 0.4148(4) 1.0902(3) 0.046(4) Uiso 1 1 d . . .
H82A H 0.2049 0.4311 1.0837 0.069 Uiso 1 1 calc R . .
H82B H 0.2871 0.4271 1.0978 0.069 Uiso 1 1 calc R . .
H82C H 0.2267 0.4004 1.1052 0.069 Uiso 1 1 calc R . .
C83 C 0.2788(7) 0.4123(3) 1.0377(3) 0.034(3) Uiso 1 1 d . . .
C84 C 0.2386(8) 0.4458(4) 1.0323(3) 0.045(4) Uiso 1 1 d . . .
H84A H 0.2429 0.4533 1.0127 0.067 Uiso 1 1 calc R . .
H84B H 0.2599 0.4629 1.0458 0.067 Uiso 1 1 calc R . .
H84C H 0.1871 0.4427 1.0349 0.067 Uiso 1 1 calc R . .
C85 C 0.3596(8) 0.4166(4) 1.0356(3) 0.048(4) Uiso 1 1 d . . .
H85A H 0.3833 0.3944 1.0367 0.072 Uiso 1 1 calc R . .
H85B H 0.3809 0.4309 1.0513 0.072 Uiso 1 1 calc R . .
H85C H 0.3668 0.4273 1.0173 0.072 Uiso 1 1 calc R . .
C86 C 0.1467(7) 0.3461(3) 1.0074(3) 0.030(3) Uiso 1 1 d . . .
C87 C 0.1078(7) 0.3194(3) 1.0169(3) 0.033(3) Uiso 1 1 d . . .
H87 H 0.1075 0.3143 1.0366 0.039 Uiso 1 1 calc R . .
C88 C 0.0684(8) 0.3002(4) 0.9951(3) 0.038(3) Uiso 1 1 d . . .
H88 H 0.0391 0.2811 0.9982 0.046 Uiso 1 1 calc R . .
C89 C 0.0787(8) 0.3133(3) 0.9692(3) 0.038(3) Uiso 1 1 d . . .
C90 C 0.3052(9) 0.2729(4) 1.0146(4) 0.049(4) Uiso 1 1 d . . .
C91 C 0.2961(8) 0.2922(4) 0.9868(3) 0.038(3) Uiso 1 1 d . . .
C92 C 0.2697(8) 0.2760(4) 0.9616(3) 0.045(4) Uiso 1 1 d . . .
H92 H 0.2570 0.2527 0.9622 0.053 Uiso 1 1 calc R . .
C93 C 0.2614(7) 0.2928(3) 0.9356(3) 0.033(3) Uiso 1 1 d . . .
C94 C 0.2337(9) 0.2726(4) 0.9082(4) 0.049(4) Uiso 1 1 d . . .
C95 C 0.1604(8) 0.4306(4) 0.9048(4) 0.047(4) Uiso 1 1 d . . .
C96 C 0.2322(7) 0.4249(3) 0.9247(3) 0.036(3) Uiso 1 1 d . . .
C97 C 0.2730(8) 0.4535(4) 0.9336(3) 0.045(4) Uiso 1 1 d . . .
H97 H 0.2552 0.4754 0.9281 0.054 Uiso 1 1 calc R . .
C98 C 0.3392(7) 0.4503(3) 0.9503(3) 0.034(3) Uiso 1 1 d . . .
C99 C 0.3812(8) 0.4821(4) 0.9590(4) 0.044(4) Uiso 1 1 d . . .
C100 C 0.4960(9) 0.2758(4) 0.9435(4) 0.047(4) Uiso 1 1 d . . .
C101 C 0.4711(8) 0.3066(4) 0.9592(3) 0.039(3) Uiso 1 1 d . . .
C102 C 0.5005(7) 0.3126(3) 0.9862(3) 0.036(3) Uiso 1 1 d . . .
H102 H 0.5343 0.2968 0.9952 0.043 Uiso 1 1 calc R . .
C103 C 0.4829(8) 0.3416(4) 1.0017(3) 0.043(4) Uiso 1 1 d . . .
C104 C 0.5192(10) 0.3466(4) 1.0316(4) 0.056(4) Uiso 1 1 d . . .
C105 C 0.4979(7) 0.3624(3) 0.8999(3) 0.027(3) Uiso 1 1 d . . .
C106 C 0.3937(7) 0.3627(3) 0.8661(3) 0.032(3) Uiso 1 1 d . . .
C107 C 0.3928(9) 0.3972(4) 0.8510(4) 0.050(4) Uiso 1 1 d . . .
H10A H 0.3583 0.4123 0.8591 0.076 Uiso 1 1 calc R . .
H10B H 0.3780 0.3941 0.8305 0.076 Uiso 1 1 calc R . .
H10C H 0.4416 0.4072 0.8536 0.076 Uiso 1 1 calc R . .
C108 C 0.3169(8) 0.3491(4) 0.8653(3) 0.043(4) Uiso 1 1 d . . .
H10D H 0.3175 0.3279 0.8762 0.064 Uiso 1 1 calc R . .
H10E H 0.2974 0.3448 0.8455 0.064 Uiso 1 1 calc R . .
H10F H 0.2863 0.3657 0.8738 0.064 Uiso 1 1 calc R . .
C109 C 0.4499(7) 0.3374(3) 0.8557(3) 0.032(3) Uiso 1 1 d . . .
C110 C 0.4325(8) 0.3002(3) 0.8614(3) 0.038(3) Uiso 1 1 d . . .
H11A H 0.4773 0.2868 0.8624 0.057 Uiso 1 1 calc R . .
H11B H 0.3978 0.2916 0.8459 0.057 Uiso 1 1 calc R . .
H11C H 0.4112 0.2984 0.8796 0.057 Uiso 1 1 calc R . .
C111 C 0.4678(8) 0.3425(4) 0.8255(3) 0.046(4) Uiso 1 1 d . . .
H11D H 0.4862 0.3655 0.8234 0.069 Uiso 1 1 calc R . .
H11E H 0.4238 0.3391 0.8123 0.069 Uiso 1 1 calc R . .
H11F H 0.5050 0.3261 0.8213 0.069 Uiso 1 1 calc R . .
C112 C 0.5469(7) 0.3713(3) 0.9241(3) 0.031(3) Uiso 1 1 d . . .
C113 C 0.6117(8) 0.3562(4) 0.9334(3) 0.039(3) Uiso 1 1 d . . .
H113 H 0.6299 0.3369 0.9245 0.047 Uiso 1 1 calc R . .
C114 C 0.6486(9) 0.3719(4) 0.9572(3) 0.048(4) Uiso 1 1 d . . .
H114 H 0.6946 0.3648 0.9661 0.057 Uiso 1 1 calc R . .
C115 C 0.6103(9) 0.3991(4) 0.9662(4) 0.049(4) Uiso 1 1 d . . .
C116 C 0.5768(10) 0.4615(5) 0.8733(4) 0.063(5) Uiso 1 1 d . . .
C117 C 0.6346(8) 0.4333(4) 0.8807(3) 0.042(4) Uiso 1 1 d . F .
C118 C 0.6914(8) 0.4392(4) 0.9010(3) 0.040(3) Uiso 1 1 d . . .
H118 H 0.6953 0.4606 0.9103 0.048 Uiso 1 1 calc R F .
C119 C 0.7439(8) 0.4144(4) 0.9084(3) 0.037(3) Uiso 1 1 d . F .
C120 C 0.8027(9) 0.4228(4) 0.9324(4) 0.050(4) Uiso 1 1 d . . .
C121 C 0.5642(8) 0.4011(4) 0.7758(3) 0.042(4) Uiso 1 1 d . . .
C122 C 0.6281(7) 0.3982(3) 0.7983(3) 0.032(3) Uiso 1 1 d . . .
C123 C 0.6796(7) 0.4242(3) 0.7998(3) 0.034(3) Uiso 1 1 d . . .
H123 H 0.6737 0.4423 0.7866 0.041 Uiso 1 1 calc R . .
C124 C 0.7394(8) 0.4239(4) 0.8204(3) 0.038(3) Uiso 1 1 d . . .
C125 C 0.7962(9) 0.4517(4) 0.8193(4) 0.050(4) Uiso 1 1 d . . .
C126 C 0.6440(9) 0.2497(4) 0.8198(4) 0.049(4) Uiso 1 1 d . . .
C127 C 0.6742(7) 0.2747(3) 0.8428(3) 0.036(3) Uiso 1 1 d . . .
C128 C 0.7071(8) 0.2623(4) 0.8689(3) 0.044(4) Uiso 1 1 d . . .
H128 H 0.7125 0.2385 0.8714 0.052 Uiso 1 1 calc R . .
C129 C 0.7319(8) 0.2836(4) 0.8913(3) 0.040(3) Uiso 1 1 d . . .
C130 C 0.7705(9) 0.2695(4) 0.9183(4) 0.054(4) Uiso 1 1 d . . .
C131 C 0.8719(7) 0.3534(3) 0.8110(3) 0.026(3) Uiso 1 1 d . . .
C132 C 0.9298(7) 0.3420(3) 0.8570(3) 0.032(3) Uiso 1 1 d . . .
C133 C 0.9532(8) 0.3045(4) 0.8580(3) 0.042(4) Uiso 1 1 d . . .
H13A H 0.9148 0.2907 0.8651 0.062 Uiso 1 1 calc R . .
H13B H 0.9983 0.3020 0.8708 0.062 Uiso 1 1 calc R . .
H13C H 0.9613 0.2969 0.8388 0.062 Uiso 1 1 calc R . .
C134 C 0.9162(8) 0.3547(4) 0.8868(3) 0.044(4) Uiso 1 1 d . . .
H13D H 0.9009 0.3785 0.8856 0.067 Uiso 1 1 calc R . .
H13E H 0.9611 0.3527 0.8998 0.067 Uiso 1 1 calc R . .
H13F H 0.8779 0.3411 0.8941 0.067 Uiso 1 1 calc R . .
C135 C 0.9798(7) 0.3655(3) 0.8411(3) 0.034(3) Uiso 1 1 d . . .
C136 C 0.9765(9) 0.4030(4) 0.8502(4) 0.050(4) Uiso 1 1 d . . .
H13G H 1.0045 0.4168 0.8379 0.074 Uiso 1 1 calc R . .
H13H H 0.9972 0.4053 0.8701 0.074 Uiso 1 1 calc R . .
H13I H 0.9257 0.4106 0.8482 0.074 Uiso 1 1 calc R . .
C137 C 1.0583(8) 0.3543(4) 0.8412(3) 0.044(4) Uiso 1 1 d . . .
H13J H 1.0597 0.3307 0.8347 0.066 Uiso 1 1 calc R . .
H13K H 1.0829 0.3560 0.8606 0.066 Uiso 1 1 calc R . .
H13L H 1.0830 0.3688 0.8284 0.066 Uiso 1 1 calc R . .
C138 C 0.8178(7) 0.3535(3) 0.7865(3) 0.030(3) Uiso 1 1 d . . .
C139 C 0.7557(7) 0.3352(3) 0.7828(3) 0.035(3) Uiso 1 1 d . . .
H139 H 0.7413 0.3198 0.7967 0.042 Uiso 1 1 calc R . .
C140 C 0.7151(8) 0.3412(4) 0.7570(3) 0.040(3) Uiso 1 1 d . . .
H140 H 0.6696 0.3307 0.7513 0.048 Uiso 1 1 calc R . .
C141 C 0.7472(7) 0.3634(3) 0.7409(3) 0.034(3) Uiso 1 1 d . . .
C142 C 0.9686(9) 0.4623(4) 0.7333(4) 0.052(4) Uiso 1 1 d . . .
C143 C 1.0149(8) 0.4329(4) 0.7454(3) 0.039(3) Uiso 1 1 d . . .
C144 C 1.0817(8) 0.4407(4) 0.7613(3) 0.043(4) Uiso 1 1 d . . .
H144 H 1.0965 0.4636 0.7634 0.051 Uiso 1 1 calc R . .
C145 C 1.1266(7) 0.4153(3) 0.7739(3) 0.036(3) Uiso 1 1 d . . .
C146 C 1.1969(10) 0.4266(5) 0.7914(4) 0.063(5) Uiso 1 1 d . . .
C147 C 1.0760(9) 0.2464(4) 0.7071(4) 0.049(4) Uiso 1 1 d . . .
C148 C 1.0824(7) 0.2721(3) 0.7322(3) 0.036(3) Uiso 1 1 d . . .
C149 C 1.1115(8) 0.2617(4) 0.7588(3) 0.042(4) Uiso 1 1 d . . .
H149 H 1.1271 0.2389 0.7613 0.050 Uiso 1 1 calc R . .
C150 C 1.1187(7) 0.2828(3) 0.7818(3) 0.035(3) Uiso 1 1 d . . .
C151 C 1.1488(8) 0.2704(4) 0.8110(3) 0.040(3) Uiso 1 1 d . . .
C152 C 0.8582(9) 0.3127(4) 0.6771(4) 0.048(4) Uiso 1 1 d . . .
C153 C 0.8919(8) 0.3142(4) 0.7078(3) 0.040(3) Uiso 1 1 d . . .
C154 C 0.8721(8) 0.2888(4) 0.7258(3) 0.045(4) Uiso 1 1 d . . .
H154 H 0.8379 0.2720 0.7188 0.054 Uiso 1 1 calc R . .
C155 C 0.9023(8) 0.2879(3) 0.7541(3) 0.037(3) Uiso 1 1 d . . .
C156 C 0.8804(10) 0.2590(4) 0.7736(4) 0.056(4) Uiso 1 1 d . . .
C157 C 1.1730(6) 0.3458(3) 0.6835(3) 0.024(3) Uiso 1 1 d . . .
C158 C 1.0851(7) 0.3871(3) 0.6661(3) 0.029(3) Uiso 1 1 d . . .
C159 C 1.0041(8) 0.3905(4) 0.6675(3) 0.044(4) Uiso 1 1 d . . .
H15A H 0.9823 0.3679 0.6679 0.066 Uiso 1 1 calc R . .
H15B H 0.9823 0.4028 0.6507 0.066 Uiso 1 1 calc R . .
H15C H 0.9953 0.4029 0.6849 0.066 Uiso 1 1 calc R . .
C160 C 1.1232(8) 0.4212(3) 0.6698(3) 0.040(3) Uiso 1 1 d . . .
H16A H 1.1127 0.4315 0.6879 0.059 Uiso 1 1 calc R . .
H16B H 1.1056 0.4362 0.6539 0.059 Uiso 1 1 calc R . .
H16C H 1.1759 0.4180 0.6700 0.059 Uiso 1 1 calc R . .
C161 C 1.1074(7) 0.3651(3) 0.6407(3) 0.028(3) Uiso 1 1 d . . .
C162 C 1.0528(8) 0.3366(4) 0.6318(3) 0.047(4) Uiso 1 1 d . . .
H16D H 1.0730 0.3219 0.6178 0.070 Uiso 1 1 calc R . .
H16E H 1.0070 0.3466 0.6231 0.070 Uiso 1 1 calc R . .
H16F H 1.0436 0.3234 0.6486 0.070 Uiso 1 1 calc R . .
C163 C 1.1250(8) 0.3866(4) 0.6154(3) 0.039(3) Uiso 1 1 d . . .
H16G H 1.1594 0.4045 0.6221 0.058 Uiso 1 1 calc R . .
H16H H 1.0801 0.3969 0.6062 0.058 Uiso 1 1 calc R . .
H16I H 1.1467 0.3723 0.6016 0.058 Uiso 1 1 calc R . .
C164 C 1.2208(7) 0.3249(3) 0.7021(3) 0.027(3) Uiso 1 1 d . . .
C165 C 1.2598(7) 0.2975(3) 0.6946(3) 0.032(3) Uiso 1 1 d . . .
H165 H 1.2597 0.2899 0.6755 0.039 Uiso 1 1 calc R . .
C166 C 1.3002(7) 0.2816(4) 0.7181(3) 0.037(3) Uiso 1 1 d . . .
H166 H 1.3300 0.2622 0.7169 0.045 Uiso 1 1 calc R . .
C167 C 1.2906(7) 0.2981(3) 0.7426(3) 0.033(3) Uiso 1 1 d . . .
C168 C 1.2931(10) 0.2312(5) 0.6195(4) 0.062(5) Uiso 1 1 d . . .
C169 C 1.2889(8) 0.2675(4) 0.6107(3) 0.045(4) Uiso 1 1 d . . .
C170 C 1.2491(9) 0.2774(4) 0.5855(4) 0.053(4) Uiso 1 1 d . . .
H170 H 1.2224 0.2606 0.5743 0.064 Uiso 1 1 calc R . .
C171 C 1.2465(8) 0.3104(4) 0.5757(3) 0.046(4) Uiso 1 1 d . . .
C172 C 1.1971(12) 0.3176(6) 0.5468(5) 0.082(6) Uiso 1 1 d . . .
C173 C 1.3328(8) 0.4140(4) 0.7119(3) 0.043(4) Uiso 1 1 d . . .
C174 C 1.3557(7) 0.3830(3) 0.6964(3) 0.030(3) Uiso 1 1 d . . .
C175 C 1.4092(8) 0.3614(4) 0.7101(3) 0.040(3) Uiso 1 1 d . . .
H175 H 1.4297 0.3664 0.7290 0.048 Uiso 1 1 calc R . .
C176 C 1.4321(7) 0.3334(3) 0.6965(3) 0.031(3) Uiso 1 1 d . . .
C177 C 1.4901(8) 0.3110(4) 0.7126(3) 0.043(4) Uiso 1 1 d . . .
C178 C 1.5300(9) 0.4240(4) 0.6496(4) 0.050(4) Uiso 1 1 d . . .
C179 C 1.4559(7) 0.4122(3) 0.6381(3) 0.036(3) Uiso 1 1 d . . .
C180 C 1.4060(8) 0.4370(4) 0.6276(3) 0.044(4) Uiso 1 1 d . . .
H180 H 1.4197 0.4602 0.6289 0.053 Uiso 1 1 calc R . .
C181 C 1.3361(8) 0.4283(4) 0.6151(3) 0.047(4) Uiso 1 1 d . . .
C182 C 1.2861(11) 0.4570(5) 0.6046(5) 0.070(5) Uiso 1 1 d . . .
C183 C 1.5197(7) 0.3528(3) 0.5825(3) 0.031(3) Uiso 1 1 d . D .
C184 C 1.5474(9) 0.3007(4) 0.6062(4) 0.050(4) Uiso 1 1 d . . .
C185 C 1.5384(10) 0.2723(4) 0.5843(4) 0.062(5) Uiso 1 1 d . . .
H18A H 1.4884 0.2637 0.5831 0.093 Uiso 1 1 calc R . .
H18B H 1.5725 0.2540 0.5902 0.093 Uiso 1 1 calc R . .
H18C H 1.5485 0.2810 0.5656 0.093 Uiso 1 1 calc R . .
C186 C 1.5352(10) 0.2880(5) 0.6356(4) 0.071(5) Uiso 1 1 d . . .
H18D H 1.5393 0.3069 0.6491 0.106 Uiso 1 1 calc R . .
H18E H 1.5718 0.2708 0.6417 0.106 Uiso 1 1 calc R . .
H18F H 1.4865 0.2780 0.6350 0.106 Uiso 1 1 calc R . .
C187 C 1.6197(8) 0.3212(4) 0.6051(3) 0.045(4) Uiso 1 1 d . . .
C188 C 1.6455(10) 0.3409(5) 0.6330(4) 0.063(5) Uiso 1 1 d . . .
H18G H 1.6854 0.3562 0.6295 0.094 Uiso 1 1 calc R . .
H18H H 1.6623 0.3248 0.6481 0.094 Uiso 1 1 calc R . .
H18I H 1.6048 0.3542 0.6390 0.094 Uiso 1 1 calc R . .
C189 C 1.6831(8) 0.3020(4) 0.5945(4) 0.052(4) Uiso 1 1 d . . .
H18J H 1.6674 0.2919 0.5758 0.078 Uiso 1 1 calc R . .
H18K H 1.6992 0.2842 0.6081 0.078 Uiso 1 1 calc R . .
H18L H 1.7234 0.3177 0.5926 0.078 Uiso 1 1 calc R . .
C190 C 1.4790(6) 0.3800(3) 0.5680(3) 0.043(2) Uiso 1 1 d DU . .
C192 C 1.3820(7) 0.4141(3) 0.5456(3) 0.045(2) Uiso 1 1 d DU . .
H192 H 1.3350 0.4187 0.5362 0.054 Uiso 0.758(5) 1 calc PR D 7
C193 C 1.4404(5) 0.4339(3) 0.5470(3) 0.045(2) Uiso 1 1 d DU D .
H193 H 1.4440 0.4573 0.5426 0.054 Uiso 0.242(5) 1 calc PR D 8
C194 C 1.4593(11) 0.3038(5) 0.5073(4) 0.066(5) Uiso 1 1 d . . .
C195 C 1.5044(8) 0.3363(4) 0.5053(3) 0.046(4) Uiso 1 1 d . . .
C196 C 1.4770(9) 0.3615(4) 0.4867(4) 0.055(4) Uiso 1 1 d . . .
H196 H 1.4318 0.3577 0.4755 0.066 Uiso 1 1 calc R . .
C197 C 1.5128(9) 0.3916(4) 0.4837(4) 0.049(4) Uiso 1 1 d . . .
C198 C 1.4752(12) 0.4187(6) 0.4635(5) 0.081(6) Uiso 1 1 d . . .
C199 C 1.6994(12) 0.4766(6) 0.5631(5) 0.079(6) Uiso 1 1 d . . .
C200 C 1.7218(8) 0.4405(4) 0.5591(3) 0.041(4) Uiso 1 1 d . . .
C201 C 1.7847(9) 0.4279(4) 0.5735(4) 0.055(4) Uiso 1 1 d . . .
H201 H 1.8142 0.4423 0.5860 0.066 Uiso 1 1 calc R . .
C202 C 1.8063(8) 0.3943(4) 0.5703(3) 0.042(4) Uiso 1 1 d . . .
C203 C 1.8750(9) 0.3827(4) 0.5869(4) 0.054(4) Uiso 1 1 d . . .
C204 C 1.6427(9) 0.3233(4) 0.4327(4) 0.050(4) Uiso 1 1 d . . .
C205 C 1.6644(8) 0.3220(4) 0.4653(3) 0.040(3) Uiso 1 1 d . . .
C206 C 1.6783(8) 0.2912(4) 0.4780(3) 0.042(4) Uiso 1 1 d . . .
H206 H 1.6737 0.2710 0.4670 0.050 Uiso 1 1 calc R . .
C207 C 1.6988(8) 0.2898(4) 0.5067(3) 0.039(3) Uiso 1 1 d . . .
C208 C 1.7138(9) 0.2551(4) 0.5206(4) 0.049(4) Uiso 1 1 d . . .
C209 C 1.8252(7) 0.3838(3) 0.4599(3) 0.027(3) Uiso 1 1 d . . .
C210 C 1.7688(7) 0.4387(3) 0.4620(3) 0.033(3) Uiso 1 1 d . . .
C211 C 1.8197(9) 0.4625(4) 0.4795(4) 0.059(5) Uiso 1 1 d . . .
H21A H 1.8105 0.4614 0.4996 0.088 Uiso 1 1 calc R . .
H21B H 1.8115 0.4857 0.4724 0.088 Uiso 1 1 calc R . .
H21C H 1.8702 0.4560 0.4777 0.088 Uiso 1 1 calc R . .
C212 C 1.6900(8) 0.4477(4) 0.4642(4) 0.054(4) Uiso 1 1 d . . .
H21D H 1.6584 0.4301 0.4549 0.081 Uiso 1 1 calc R . .
H21E H 1.6789 0.4694 0.4546 0.081 Uiso 1 1 calc R . .
H21F H 1.6816 0.4495 0.4843 0.081 Uiso 1 1 calc R . .
C213 C 1.7890(8) 0.4319(4) 0.4308(3) 0.038(3) Uiso 1 1 d . . .
C214 C 1.8331(9) 0.4602(4) 0.4193(4) 0.057(4) Uiso 1 1 d . . .
H21G H 1.8755 0.4652 0.4330 0.085 Uiso 1 1 calc R . .
H21H H 1.8028 0.4806 0.4164 0.085 Uiso 1 1 calc R . .
H21I H 1.8495 0.4533 0.4010 0.085 Uiso 1 1 calc R . .
C215 C 1.7241(10) 0.4215(5) 0.4098(4) 0.065(5) Uiso 1 1 d . . .
H21J H 1.7416 0.4123 0.3924 0.098 Uiso 1 1 calc R . .
H21K H 1.6934 0.4413 0.4049 0.098 Uiso 1 1 calc R . .
H21L H 1.6957 0.4042 0.4186 0.098 Uiso 1 1 calc R . .
C216 C 1.8548(7) 0.3516(3) 0.4686(3) 0.028(3) Uiso 1 1 d . . .
C217 C 1.8782(7) 0.3274(3) 0.4513(3) 0.031(3) Uiso 1 1 d . . .
H217 H 1.8752 0.3292 0.4311 0.037 Uiso 1 1 calc R . .
C218 C 1.9082(8) 0.2984(4) 0.4673(3) 0.048(4) Uiso 1 1 d . . .
H218 H 1.9272 0.2789 0.4590 0.058 Uiso 1 1 calc R . .
C219 C 1.9055(8) 0.3030(4) 0.4955(3) 0.040(3) Uiso 1 1 d . . .
C220 C 2.0198(9) 0.4096(4) 0.5068(4) 0.053(4) Uiso 1 1 d . . .
C221 C 2.0248(8) 0.3895(4) 0.4788(3) 0.045(4) Uiso 1 1 d . . .
C222 C 2.0594(8) 0.3587(4) 0.4811(4) 0.048(4) Uiso 1 1 d . . .
H222 H 2.0800 0.3508 0.4993 0.058 Uiso 1 1 calc R . .
C223 C 2.0645(7) 0.3386(3) 0.4564(3) 0.035(3) Uiso 1 1 d . . .
C224 C 2.1036(8) 0.3046(4) 0.4607(3) 0.042(4) Uiso 1 1 d . . .
C225 C 2.2331(12) 0.4190(6) 0.4502(5) 0.077(6) Uiso 1 1 d . . .
C226 C 2.1538(9) 0.4278(4) 0.4381(4) 0.051(4) Uiso 1 1 d . . .
C227 C 2.1254(9) 0.4592(4) 0.4429(4) 0.057(4) Uiso 1 1 d . . .
H227 H 2.1538 0.4744 0.4551 0.069 Uiso 1 1 calc R . .
C228 C 2.0582(9) 0.4695(4) 0.4310(4) 0.056(4) Uiso 1 1 d . . .
C229 C 2.0357(15) 0.5071(7) 0.4363(6) 0.100(8) Uiso 1 1 d . . .
C230 C 1.8481(12) 0.4379(6) 0.3284(5) 0.078(6) Uiso 1 1 d . . .
C231 C 1.8897(10) 0.4086(5) 0.3482(4) 0.064(5) Uiso 1 1 d . . .
C232 C 1.8699(10) 0.3750(5) 0.3422(4) 0.067(5) Uiso 1 1 d . . .
H232 H 1.8349 0.3703 0.3264 0.081 Uiso 1 1 calc R . .
C233 C 1.8998(9) 0.3483(4) 0.3586(4) 0.054(4) Uiso 1 1 d . . .
C234 C 1.8803(13) 0.3112(6) 0.3508(5) 0.080(6) Uiso 1 1 d . . .

loop_
_atom_site_aniso_label
_atom_site_aniso_U_11
_atom_site_aniso_U_22
_atom_site_aniso_U_33
_atom_site_aniso_U_23
_atom_site_aniso_U_13
_atom_site_aniso_U_12
Tb1 0.0233(3) 0.0241(3) 0.0245(3) 0.0025(3) 0.0021(3) 0.0003(2)
Tb2 0.0268(3) 0.0299(3) 0.0269(3) -0.0065(3) 0.0026(3) -0.0004(3)
Tb3 0.0242(3) 0.0306(3) 0.0293(4) -0.0056(3) 0.0028(3) 0.0005(3)
Tb4 0.0279(3) 0.0281(3) 0.0239(3) -0.0008(3) 0.0029(3) 0.0015(3)
Tb5 0.0275(3) 0.0266(3) 0.0299(4) 0.0028(3) 0.0049(3) 0.0007(3)
Tb6 0.0279(3) 0.0264(3) 0.0240(3) 0.0017(3) 0.0046(3) 0.0017(3)
Tb7 0.0256(3) 0.0285(3) 0.0242(3) 0.0042(3) 0.0027(3) 0.0025(3)
Tb8 0.0267(3) 0.0319(3) 0.0236(3) 0.0029(3) 0.0028(3) -0.0016(3)
Tb9 0.0254(3) 0.0337(4) 0.0330(4) 0.0005(3) 0.0054(3) -0.0008(3)
Br1 0.114(3) 0.0329(13) 0.091(2) -0.0037(14) 0.042(2) -0.0127(14)
Br1' 0.123(6) 0.034(3) 0.078(5) -0.003(3) -0.007(4) 0.039(3)
Br2 0.099(2) 0.0496(15) 0.0590(18) -0.0248(13) 0.0100(16) -0.0289(15)
Br2' 0.068(4) 0.031(3) 0.069(4) -0.006(3) 0.006(3) -0.015(2)
Br3 0.070(3) 0.103(3) 0.083(3) -0.048(2) 0.017(2) -0.052(2)
Br3' 0.092(3) 0.0300(18) 0.060(3) -0.0119(17) 0.017(2) -0.0154(18)
Br4 0.0662(11) 0.0478(9) 0.0382(9) -0.0103(7) -0.0140(8) -0.0016(8)
Br5 0.0658(12) 0.1160(18) 0.0649(14) -0.0489(13) -0.0032(10) -0.0231(12)
Br6 0.0600(10) 0.0544(10) 0.0342(9) 0.0063(7) -0.0139(7) -0.0024(8)
Br7 0.0629(10) 0.0444(9) 0.0350(9) 0.0065(7) -0.0134(7) 0.0012(7)
Br8 0.108(2) 0.0499(15) 0.129(3) 0.0501(17) 0.062(2) 0.0408(15)
Br8' 0.083(6) 0.104(8) 0.107(8) 0.056(6) 0.020(6) 0.060(6)
Br9 0.0795(12) 0.0509(10) 0.0500(11) 0.0214(8) 0.0120(9) 0.0276(9)

loop_
_atom_type_symbol
_atom_type_description
_atom_type_scat_dispersion_real
_atom_type_scat_dispersion_imag
_atom_type_scat_source
C C 0.0033 0.0016 'International Tables Vol C Tables 4.2.6.8 and 6.1.1.4'
H H 0.0000 0.0000 'International Tables Vol C Tables 4.2.6.8 and 6.1.1.4'
Br Br -0.2901 2.4595 'International Tables Vol C Tables 4.2.6.8 and 6.1.1.4'
F F 0.0171 0.0103 'International Tables Vol C Tables 4.2.6.8 and 6.1.1.4'
N N 0.0061 0.0033 'International Tables Vol C Tables 4.2.6.8 and 6.1.1.4'
O O 0.0106 0.0060 'International Tables Vol C Tables 4.2.6.8 and 6.1.1.4'
S S 0.1246 0.1234 'International Tables Vol C Tables 4.2.6.8 and 6.1.1.4'
Tb Tb -0.1723 4.1537 'International Tables Vol C Tables 4.2.6.8 and 6.1.1.4'

loop_
_geom_angle_atom_site_label_1
_geom_angle_atom_site_label_2
_geom_angle_atom_site_label_3
_geom_angle
_geom_angle_site_symmetry_3
O3 Tb1 O8 149.1(3) .
O3 Tb1 O5 135.6(3) .
O8 Tb1 O5 74.8(3) .
O3 Tb1 O7 76.4(3) .
O8 Tb1 O7 73.8(3) .
O5 Tb1 O7 147.9(3) .
O3 Tb1 O4 73.9(3) .
O8 Tb1 O4 131.5(3) .
O5 Tb1 O4 73.1(3) .
O7 Tb1 O4 125.4(3) .
O3 Tb1 O6 73.3(3) .
O8 Tb1 O6 122.9(3) .
O5 Tb1 O6 72.1(3) .
O7 Tb1 O6 132.3(3) .
O4 Tb1 O6 79.5(3) .
O3 Tb1 O9 93.0(3) .
O8 Tb1 O9 70.8(3) .
O5 Tb1 O9 102.2(3) .
O7 Tb1 O9 73.3(3) .
O4 Tb1 O9 151.5(3) .
O6 Tb1 O9 72.5(3) .
O3 Tb1 O2 101.8(3) .
O8 Tb1 O2 76.0(3) .
O5 Tb1 O2 95.2(3) .
O7 Tb1 O2 71.0(3) .
O4 Tb1 O2 71.7(3) .
O6 Tb1 O2 150.9(3) .
O9 Tb1 O2 136.6(3) .
O14 Tb2 O12 148.5(3) .
O14 Tb2 O11 132.9(3) .
O12 Tb2 O11 73.4(3) .
O14 Tb2 O16 74.6(3) .
O12 Tb2 O16 136.1(3) .
O11 Tb2 O16 74.6(3) .
O14 Tb2 O13 73.7(3) .
O12 Tb2 O13 76.7(3) .
O11 Tb2 O13 122.9(3) .
O16 Tb2 O13 147.0(3) .
O14 Tb2 O15 122.4(3) .
O12 Tb2 O15 72.8(3) .
O11 Tb2 O15 79.9(3) .
O16 Tb2 O15 72.6(3) .
O13 Tb2 O15 133.9(3) .
O14 Tb2 O17 71.0(3) .
O12 Tb2 O17 89.8(3) .
O11 Tb2 O17 152.7(3) .
O16 Tb2 O17 106.1(3) .
O13 Tb2 O17 71.6(3) .
O15 Tb2 O17 74.5(3) .
O14 Tb2 O10 74.9(3) .
O12 Tb2 O10 104.7(3) .
O11 Tb2 O10 72.3(3) .
O16 Tb2 O10 93.2(3) .
O13 Tb2 O10 70.0(3) .
O15 Tb2 O10 151.3(3) .
O17 Tb2 O10 134.0(3) .
O21 Tb3 O19 139.3(3) .
O21 Tb3 O24 147.3(3) .
O19 Tb3 O24 73.4(3) .
O21 Tb3 O20 76.8(3) .
O19 Tb3 O20 73.1(3) .
O24 Tb3 O20 123.5(3) .
O21 Tb3 O23 75.0(3) .
O19 Tb3 O23 145.2(3) .
O24 Tb3 O23 72.9(3) .
O20 Tb3 O23 134.9(3) .
O21 Tb3 O22 72.8(3) .
O19 Tb3 O22 73.7(3) .
O24 Tb3 O22 133.3(3) .
O20 Tb3 O22 76.0(3) .
O23 Tb3 O22 126.3(3) .
O21 Tb3 O18 91.4(3) .
O19 Tb3 O18 105.3(3) .
O24 Tb3 O18 73.3(3) .
O20 Tb3 O18 73.4(3) .
O23 Tb3 O18 72.8(3) .
O22 Tb3 O18 148.1(3) .
O21 Tb3 O25 103.0(3) .
O19 Tb3 O25 89.7(3) .
O24 Tb3 O25 73.0(3) .
O20 Tb3 O25 149.1(3) .
O23 Tb3 O25 72.3(3) .
O22 Tb3 O25 74.6(3) .
O18 Tb3 O25 137.0(3) .
O27 Tb4 O29 120.8(3) .
O27 Tb4 O30 134.9(3) .
O29 Tb4 O30 74.4(3) .
O27 Tb4 O28 72.2(3) .
O29 Tb4 O28 75.0(3) .
O30 Tb4 O28 147.4(3) .
O27 Tb4 O32 72.2(3) .
O29 Tb4 O32 151.7(3) .
O30 Tb4 O32 79.3(3) .
O28 Tb4 O32 132.6(3) .
O27 Tb4 O31 79.1(3) .
O29 Tb4 O31 132.2(3) .
O30 Tb4 O31 124.4(3) .
O28 Tb4 O31 71.1(3) .
O32 Tb4 O31 72.3(3) .
O27 Tb4 O26 73.1(3) .
O29 Tb4 O26 71.2(3) .
O30 Tb4 O26 73.4(3) .
O28 Tb4 O26 106.8(3) .
O32 Tb4 O26 91.5(3) .
O31 Tb4 O26 151.1(3) .
O27 Tb4 O33 150.8(3) .
O29 Tb4 O33 75.1(3) .
O30 Tb4 O33 70.4(3) .
O28 Tb4 O33 91.0(3) .
O32 Tb4 O33 105.9(3) .
O31 Tb4 O33 72.9(3) .
O26 Tb4 O33 135.7(3) .
O40 Tb5 O36 74.1(3) .
O40 Tb5 O37 148.2(3) .
O36 Tb5 O37 137.4(3) .
O40 Tb5 O38 131.6(3) .
O36 Tb5 O38 74.8(3) .
O37 Tb5 O38 73.0(3) .
O40 Tb5 O39 73.3(3) .
O36 Tb5 O39 146.8(3) .
O37 Tb5 O39 75.6(3) .
O38 Tb5 O39 124.3(3) .
O40 Tb5 O35 125.8(3) .
O36 Tb5 O35 72.8(3) .
O37 Tb5 O35 73.6(3) .
O38 Tb5 O35 77.3(3) .
O39 Tb5 O35 133.9(3) .
O40 Tb5 O41 72.8(3) .
O36 Tb5 O41 93.3(3) .
O37 Tb5 O41 103.0(3) .
O38 Tb5 O41 73.0(3) .
O39 Tb5 O41 70.8(3) .
O35 Tb5 O41 149.7(3) .
O40 Tb5 O34 74.5(3) .
O36 Tb5 O34 106.4(3) .
O37 Tb5 O34 89.3(3) .
O38 Tb5 O34 150.6(3) .
O39 Tb5 O34 70.9(3) .
O35 Tb5 O34 75.3(3) .
O41 Tb5 O34 135.1(3) .
O43 Tb6 O45 135.0(3) .
O43 Tb6 O44 74.4(3) .
O45 Tb6 O44 120.0(3) .
O43 Tb6 O46 146.5(3) .
O45 Tb6 O46 73.0(3) .
O44 Tb6 O46 74.5(3) .
O43 Tb6 O48 123.1(3) .
O45 Tb6 O48 79.3(3) .
O44 Tb6 O48 134.5(3) .
O46 Tb6 O48 73.2(3) .
O43 Tb6 O47 78.6(3) .
O45 Tb6 O47 71.5(3) .
O44 Tb6 O47 149.6(3) .
O46 Tb6 O47 134.5(3) .
O48 Tb6 O47 72.9(3) .
O43 Tb6 O42 69.5(3) .
O45 Tb6 O42 151.8(3) .
O44 Tb6 O42 75.3(3) .
O46 Tb6 O42 90.7(3) .
O48 Tb6 O42 74.0(3) .
O47 Tb6 O42 108.0(3) .
O43 Tb6 O49 72.8(3) .
O45 Tb6 O49 74.0(3) .
O44 Tb6 O49 69.3(3) .
O46 Tb6 O49 107.0(3) .
O48 Tb6 O49 151.7(3) .
O47 Tb6 O49 89.6(3) .
O42 Tb6 O49 133.7(3) .
O54 Tb7 O52 147.0(3) .
O54 Tb7 O56 137.9(3) .
O52 Tb7 O56 75.0(3) .
O54 Tb7 O51 73.8(3) .
O52 Tb7 O51 73.9(3) .
O56 Tb7 O51 147.4(3) .
O54 Tb7 O55 75.4(3) .
O52 Tb7 O55 124.7(3) .
O56 Tb7 O55 73.6(3) .
O51 Tb7 O55 134.1(3) .
O54 Tb7 O57 90.9(3) .
O52 Tb7 O57 72.9(3) .
O56 Tb7 O57 107.2(3) .
O51 Tb7 O57 72.8(3) .
O55 Tb7 O57 74.5(3) .
O54 Tb7 O53 72.5(3) .
O52 Tb7 O53 133.5(3) .
O56 Tb7 O53 73.3(3) .
O51 Tb7 O53 123.7(3) .
O55 Tb7 O53 76.7(3) .
O57 Tb7 O53 149.5(3) .
O54 Tb7 O50 103.1(3) .
O52 Tb7 O50 72.6(3) .
O56 Tb7 O50 90.5(3) .
O51 Tb7 O50 70.9(3) .
O55 Tb7 O50 150.1(3) .
O57 Tb7 O50 135.2(3) .
O53 Tb7 O50 74.5(3) .
O61 Tb8 O63 129.8(3) .
O61 Tb8 O64 151.4(3) .
O63 Tb8 O64 72.9(3) .
O61 Tb8 O62 74.5(3) .
O63 Tb8 O62 124.2(3) .
O64 Tb8 O62 77.8(3) .
O61 Tb8 O59 123.7(3) .
O63 Tb8 O59 80.4(3) .
O64 Tb8 O59 71.8(3) .
O62 Tb8 O59 132.4(3) .
O61 Tb8 O60 74.1(3) .
O63 Tb8 O60 73.2(3) .
O64 Tb8 O60 134.2(3) .
O62 Tb8 O60 147.8(3) .
O59 Tb8 O60 72.9(3) .
O61 Tb8 O65 75.0(3) .
O63 Tb8 O65 71.1(3) .
O64 Tb8 O65 102.1(3) .
O62 Tb8 O65 70.2(3) .
O59 Tb8 O65 151.3(3) .
O60 Tb8 O65 95.0(3) .
O61 Tb8 O58 73.6(3) .
O63 Tb8 O58 152.4(3) .
O64 Tb8 O58 91.0(3) .
O62 Tb8 O58 71.5(3) .
O59 Tb8 O58 73.2(3) .
O60 Tb8 O58 105.7(3) .
O65 Tb8 O58 135.5(3) .
O71 Tb9 O68 148.5(3) .
O71 Tb9 O70 74.8(4) .
O68 Tb9 O70 136.7(4) .
O71 Tb9 O72 74.6(4) .
O68 Tb9 O72 74.0(3) .
O70 Tb9 O72 149.2(4) .
O71 Tb9 O69 127.1(4) .
O68 Tb9 O69 73.4(3) .
O70 Tb9 O69 73.5(3) .
O72 Tb9 O69 129.9(3) .
O71 Tb9 O67 130.8(3) .
O68 Tb9 O67 72.3(3) .
O70 Tb9 O67 73.9(3) .
O72 Tb9 O67 125.7(3) .
O69 Tb9 O67 77.4(3) .
O71 Tb9 O66 75.2(3) .
O68 Tb9 O66 96.7(3) .
O70 Tb9 O66 98.6(3) .
O72 Tb9 O66 70.1(3) .
O69 Tb9 O66 150.5(3) .
O67 Tb9 O66 73.1(3) .
O71 Tb9 O1 71.4(3) 1_854
O68 Tb9 O1 98.0(3) 1_854
O70 Tb9 O1 97.8(3) 1_854
O72 Tb9 O1 75.7(3) 1_854
O69 Tb9 O1 72.3(3) 1_854
O67 Tb9 O1 149.7(3) 1_854
O66 Tb9 O1 137.2(3) 1_854
C8 S1 C11 99.1(6) .
C8 C9 C10 123.8(16) .
C8 C9 H9 118.1 .
C10 C9 H9 118.1 .
C10 Br1' C11 38.8(5) .
C10 S1' C8 101.9(8) .
C8 C9' C11 117.8(12) .
C8 C9' H9' 121.1 .
C11 C9' H9' 121.1 .
C37 S2 C34 89.4(7) .
C34 C35 C36 115.6(14) .
C34 C35 H35 122.2 .
C36 C35 H35 122.2 .
C36 S2' C34 88.3(8) .
C37 C35' C34 118.9(16) .
C37 C35' H35' 120.6 .
C34 C35' H35' 120.6 .
C63 S3 C60 99.5(8) .
C62 C61 C60 125.4(18) .
C62 C61 H61 117.3 .
C60 C61 H61 117.3 .
C62 S3' C60 96.7(8) .
C62 S3' C61' 59.6(7) .
C60 S3' C61' 37.9(6) .
C63 C61' C60 130(2) .
C63 C61' C62 39.8(9) .
C60 C61' C62 91.1(13) .
C63 C61' S3' 84.5(14) .
C60 C61' S3' 47.1(9) .
C62 C61' S3' 44.8(6) .
C63 C61' H61' 115.1 .
C60 C61' H61' 115.1 .
C62 C61' H61' 151.9 .
S3' C61' H61' 156.1 .
C193 S8 C190 91.6(6) .
C192 C19A C190 118.2(15) .
C192 C19A H19A 120.9 .
C190 C19A H19A 120.9 .
C192 S8' C190 91.8(9) .
C193 C19B C190 122.3(17) .
C193 C19B H19B 118.8 .
C190 C19B H19B 118.8 .
C89 S4 C86 90.2(7) .
C115 S5 C112 91.6(7) .
C141 S6 C138 89.4(7) .
C167 S7 C164 89.1(6) .
C219 S9 C216 90.1(7) .
F99' F99 F98' 115(2) .
F99' F99 C147 63.7(16) .
F98' F99 C147 57.0(15) .
F97' F97 C147 66(3) .
F97' F97 F98 115(4) .
C147 F97 F98 52.9(14) .
F98' F98 C147 59(3) .
F98' F98 F97 102(3) .
C147 F98 F97 48.6(12) .
F97 F97' C147 84(4) .
F97 F97' F99' 133(4) .
C147 F97' F99' 53.7(14) .
F98 F98' C147 87(3) .
F98 F98' F99 149(4) .
C147 F98' F99 64.4(17) .
F99 F99' C147 62.4(16) .
F99 F99' F97' 105(2) .
C147 F99' F97' 48.2(13) .
N1 O1 Tb9 137.5(8) 1_256
N2 O2 Tb1 136.6(8) .
C13 O3 Tb1 132.5(9) .
C15 O4 Tb1 130.7(9) .
C18 O5 Tb1 135.6(8) .
C20 O6 Tb1 133.5(9) .
C23 O7 Tb1 133.4(8) .
C25 O8 Tb1 134.4(9) .
N3 O9 Tb1 138.2(7) .
N4 O10 Tb2 140.8(8) .
C39 O11 Tb2 132.5(9) .
C41 O12 Tb2 132.5(10) .
C44 O13 Tb2 133.4(9) .
C46 O14 Tb2 134.9(8) .
C49 O15 Tb2 132.5(10) .
C51 O16 Tb2 133.9(9) .
N5 O17 Tb2 133.2(8) .
N6 O18 Tb3 141.0(9) .
C65 O19 Tb3 133.3(10) .
C67 O20 Tb3 133.0(10) .
C70 O21 Tb3 134.6(9) .
C72 O22 Tb3 133.1(8) .
C75 O23 Tb3 133.9(9) .
C77 O24 Tb3 134.6(9) .
N7 O25 Tb3 133.5(7) .
N8 O26 Tb4 140.3(7) .
C91 O27 Tb4 135.9(9) .
C93 O28 Tb4 132.5(9) .
C96 O29 Tb4 132.6(9) .
C98 O30 Tb4 133.4(9) .
C101 O31 Tb4 132.7(9) .
C103 O32 Tb4 132.7(10) .
N9 O33 Tb4 133.4(7) .
N10 O34 Tb5 139.3(7) .
C117 O35 Tb5 132.1(9) .
C119 O36 Tb5 134.5(9) .
C122 O37 Tb5 133.7(9) .
C124 O38 Tb5 132.3(9) .
C127 O39 Tb5 133.7(9) .
C129 O40 Tb5 135.9(9) .
N11 O41 Tb5 137.4(7) .
N12 O42 Tb6 136.2(7) .
C143 O43 Tb6 133.1(9) .
C145 O44 Tb6 134.3(9) .
C148 O45 Tb6 132.8(9) .
C150 O46 Tb6 132.6(9) .
C153 O47 Tb6 131.2(9) .
C155 O48 Tb6 132.6(9) .
N13 O49 Tb6 140.3(7) .
N14 O50 Tb7 134.3(7) .
C169 O51 Tb7 133.7(9) .
C171 O52 Tb7 134.1(10) .
C174 O53 Tb7 133.0(8) .
C176 O54 Tb7 134.9(8) .
C179 O55 Tb7 132.1(9) .
C181 O56 Tb7 134.5(10) .
N15 O57 Tb7 136.0(8) .
N16 O58 Tb8 133.3(8) .
C195 O59 Tb8 133.5(10) .
C197 O60 Tb8 132.4(9) .
C200 O61 Tb8 134.0(9) .
C202 O62 Tb8 133.6(9) .
C205 O63 Tb8 132.7(10) .
C207 O64 Tb8 132.5(9) .
N17 O65 Tb8 140.9(8) .
N18 O66 Tb9 134.9(8) .
C221 O67 Tb9 132.5(9) .
C223 O68 Tb9 135.5(9) .
C226 O69 Tb9 131.4(10) .
C228 O70 Tb9 129.6(11) .
C231 O71 Tb9 133.9(11) .
C233 O72 Tb9 133.2(10) .
O1 N1 C1 122.8(11) .
O1 N1 C2 123.3(11) .
C1 N1 C2 112.6(11) .
O2 N2 C1 126.0(11) .
O2 N2 C5 121.8(10) .
C1 N2 C5 111.0(11) .
O9 N3 C27 124.9(10) .
O9 N3 C28 121.3(10) .
C27 N3 C28 112.6(10) .
O10 N4 C27 124.8(10) .
O10 N4 C31 120.8(10) .
C27 N4 C31 113.5(10) .
O17 N5 C53 125.8(12) .
O17 N5 C54 120.6(11) .
C53 N5 C54 112.7(11) .
O18 N6 C53 123.8(12) .
O18 N6 C57 122.9(12) .
C53 N6 C57 113.1(12) .
O25 N7 C79 125.2(11) .
O25 N7 C80 120.4(10) .
C79 N7 C80 113.7(10) .
O26 N8 C79 123.9(11) .
O26 N8 C83 123.6(10) .
C79 N8 C83 111.4(10) .
O33 N9 C105 123.9(11) .
O33 N9 C106 122.4(10) .
C105 N9 C106 112.9(10) .
O34 N10 C105 123.1(11) .
O34 N10 C109 122.1(10) .
C105 N10 C109 114.6(10) .
O41 N11 C131 124.4(11) .
O41 N11 C132 121.4(10) .
C131 N11 C132 113.5(10) .
O42 N12 C131 122.2(11) .
O42 N12 C135 123.0(10) .
C131 N12 C135 114.0(10) .
O49 N13 C157 122.9(10) .
O49 N13 C158 122.0(9) .
C157 N13 C158 113.9(10) .
O50 N14 C157 125.1(10) .
O50 N14 C161 121.6(10) .
C157 N14 C161 112.1(9) .
O57 N15 C183 125.2(11) .
O57 N15 C184 120.4(11) .
C183 N15 C184 113.9(11) .
O58 N16 C183 125.7(11) .
O58 N16 C187 122.4(11) .
C183 N16 C187 111.3(11) .
O65 N17 C209 124.5(10) .
O65 N17 C210 121.5(10) .
C209 N17 C210 113.5(10) .
O66 N18 C209 123.9(10) .
O66 N18 C213 121.0(11) .
C209 N18 C213 114.0(10) .
N2 C1 N1 107.8(12) .
N2 C1 C8 123.1(12) .
N1 C1 C8 129.0(12) .
N1 C2 C3 111.0(12) .
N1 C2 C4 105.2(12) .
C3 C2 C4 111.3(13) .
N1 C2 C5 99.5(11) .
C3 C2 C5 115.8(13) .
C4 C2 C5 112.9(12) .
C2 C3 H3A 109.5 .
C2 C3 H3B 109.5 .
H3A C3 H3B 109.5 .
C2 C3 H3C 109.5 .
H3A C3 H3C 109.5 .
H3B C3 H3C 109.5 .
C2 C4 H4A 109.5 .
C2 C4 H4B 109.5 .
H4A C4 H4B 109.5 .
C2 C4 H4C 109.5 .
H4A C4 H4C 109.5 .
H4B C4 H4C 109.5 .
N2 C5 C7 105.4(12) .
N2 C5 C6 111.4(12) .
C7 C5 C6 110.4(13) .
N2 C5 C2 100.4(11) .
C7 C5 C2 112.7(12) .
C6 C5 C2 115.7(13) .
C5 C6 H6A 109.5 .
C5 C6 H6B 109.5 .
H6A C6 H6B 109.5 .
C5 C6 H6C 109.5 .
H6A C6 H6C 109.5 .
H6B C6 H6C 109.5 .
C5 C7 H7A 109.5 .
C5 C7 H7B 109.5 .
H7A C7 H7B 109.5 .
C5 C7 H7C 109.5 .
H7A C7 H7C 109.5 .
H7B C7 H7C 109.5 .
C9' C8 C9 95.1(14) .
C9' C8 C1 134.7(12) .
C9 C8 C1 130.0(12) .
C9' C8 S1' 103.4(10) .
C9 C8 S1' 9.2(13) .
C1 C8 S1' 121.3(9) .
C9' C8 S1 11(2) .
C9 C8 S1 102.0(12) .
C1 C8 S1 127.8(9) .
S1' C8 S1 110.8(8) .
C9 C10 C11 106.0(11) .
C9 C10 S1' 14.0(9) .
C11 C10 S1' 119.8(8) .
C9 C10 Br1' 157.7(13) .
C11 C10 Br1' 93.3(9) .
S1' C10 Br1' 145.8(9) .
C9 C10 H10 127.0 .
C11 C10 H10 127.0 .
S1' C10 H10 113.2 .
Br1' C10 H10 35.3 .
C10 C11 C9' 95.5(9) .
C10 C11 S1 108.3(7) .
C9' C11 S1 14.4(16) .
C10 C11 Br1 123.1(8) .
C9' C11 Br1 139.6(10) .
S1 C11 Br1 128.3(8) .
C10 C11 Br1' 47.9(6) .
C9' C11 Br1' 143.5(9) .
S1 C11 Br1' 155.5(7) .
Br1 C11 Br1' 76.1(4) .
F2 C12 F3 110.9(16) .
F2 C12 F1 105.0(16) .
F3 C12 F1 108.8(16) .
F2 C12 C13 110.5(16) .
F3 C12 C13 112.1(15) .
F1 C12 C13 109.2(15) .
O3 C13 C14 127.2(14) .
O3 C13 C12 113.9(13) .
C14 C13 C12 118.6(14) .
C15 C14 C13 121.7(15) .
C15 C14 H14 119.2 .
C13 C14 H14 119.2 .
O4 C15 C14 128.1(14) .
O4 C15 C16 113.0(12) .
C14 C15 C16 118.6(14) .
F6 C16 F4 106.6(16) .
F6 C16 F5 110.6(16) .
F4 C16 F5 104.9(15) .
F6 C16 C15 113.1(15) .
F4 C16 C15 109.6(14) .
F5 C16 C15 111.6(16) .
F9 C17 F7 107.3(13) .
F9 C17 F8 108.7(13) .
F7 C17 F8 106.8(13) .
F9 C17 C18 113.7(13) .
F7 C17 C18 110.1(13) .
F8 C17 C18 109.8(12) .
O5 C18 C19 126.9(13) .
O5 C18 C17 115.1(12) .
C19 C18 C17 117.9(13) .
C18 C19 C20 120.2(14) .
C18 C19 H19 119.9 .
C20 C19 H19 119.9 .
O6 C20 C19 129.0(14) .
O6 C20 C21 114.3(12) .
C19 C20 C21 116.6(13) .
F10 C21 F11 106.4(16) .
F10 C21 F12 107.7(15) .
F11 C21 F12 105.0(14) .
F10 C21 C20 109.5(14) .
F11 C21 C20 116.2(14) .
F12 C21 C20 111.6(14) .
F14 C22 F15 107.4(14) .
F14 C22 F13 109.5(14) .
F15 C22 F13 104.2(14) .
F14 C22 C23 111.5(14) .
F15 C22 C23 114.6(14) .
F13 C22 C23 109.4(14) .
O7 C23 C24 128.4(14) .
O7 C23 C22 112.8(12) .
C24 C23 C22 118.6(14) .
C23 C24 C25 122.8(16) .
C23 C24 H24 118.6 .
C25 C24 H24 118.6 .
O8 C25 C24 126.9(14) .
O8 C25 C26 113.5(13) .
C24 C25 C26 119.2(15) .
F16 C26 F17 114(2) .
F16 C26 F18 114(2) .
F17 C26 F18 107.2(18) .
F16 C26 C25 111.4(18) .
F17 C26 C25 106.0(16) .
F18 C26 C25 103.9(17) .
N4 C27 N3 107.9(10) .
N4 C27 C34 125.7(10) .
N3 C27 C34 126.3(10) .
N3 C28 C30 109.2(10) .
N3 C28 C29 107.4(10) .
C30 C28 C29 110.1(12) .
N3 C28 C31 100.6(10) .
C30 C28 C31 114.3(11) .
C29 C28 C31 114.6(11) .
C28 C29 H29A 109.5 .
C28 C29 H29B 109.5 .
H29A C29 H29B 109.5 .
C28 C29 H29C 109.5 .
H29A C29 H29C 109.5 .
H29B C29 H29C 109.5 .
C28 C30 H30A 109.5 .
C28 C30 H30B 109.5 .
H30A C30 H30B 109.5 .
C28 C30 H30C 109.5 .
H30A C30 H30C 109.5 .
H30B C30 H30C 109.5 .
C32 C31 N4 110.2(11) .
C32 C31 C33 110.5(12) .
N4 C31 C33 106.8(11) .
C32 C31 C28 115.4(12) .
N4 C31 C28 99.1(9) .
C33 C31 C28 113.9(11) .
C31 C32 H32A 109.5 .
C31 C32 H32B 109.5 .
H32A C32 H32B 109.5 .
C31 C32 H32C 109.5 .
H32A C32 H32C 109.5 .
H32B C32 H32C 109.5 .
C31 C33 H33A 109.5 .
C31 C33 H33B 109.5 .
H33A C33 H33B 109.5 .
C31 C33 H33C 109.5 .
H33A C33 H33C 109.5 .
H33B C33 H33C 109.5 .
C35' C34 C35 94.3(14) .
C35' C34 C27 134.9(11) .
C35 C34 C27 130.5(10) .
C35' C34 S2' 106.1(14) .
C35 C34 S2' 14.3(7) .
C27 C34 S2' 117.5(8) .
C35' C34 S2 18.9(16) .
C35 C34 S2 109.6(10) .
C27 C34 S2 119.7(7) .
S2' C34 S2 122.7(8) .
C37 C36 C35 107.1(13) .
C37 C36 S2' 121.1(11) .
C35 C36 S2' 15.2(7) .
C37 C36 Br2' 116.3(8) .
C35 C36 Br2' 135.3(10) .
S2' C36 Br2' 120.2(8) .
C37 C36 H36 126.4 .
C35 C36 H36 126.4 .
S2' C36 H36 112.1 .
Br2' C36 H36 13.8 .
C36 C37 C35' 101.3(16) .
C36 C37 S2 118.1(11) .
C35' C37 S2 19.6(16) .
C36 C37 Br2 121.7(8) .
C35' C37 Br2 136.9(12) .
S2 C37 Br2 119.5(7) .
C36 C37 H37 129.3 .
C35' C37 H37 129.3 .
S2 C37 H37 111.8 .
Br2 C37 H37 7.7 .
F20 C38 F19 105(2) .
F20 C38 F21 105.3(19) .
F19 C38 F21 105.7(18) .
F20 C38 C39 117(2) .
F19 C38 C39 112.3(18) .
F21 C38 C39 110.4(17) .
O11 C39 C40 128.8(15) .
O11 C39 C38 113.7(15) .
C40 C39 C38 117.3(15) .
C41 C40 C39 121.6(16) .
C41 C40 H40 119.2 .
C39 C40 H40 119.2 .
O12 C41 C40 128.7(15) .
O12 C41 C42 111.8(15) .
C40 C41 C42 119.4(16) .
F24 C42 F23 107(2) .
F24 C42 F22 103(2) .
F23 C42 F22 110(2) .
F24 C42 C41 110.5(18) .
F23 C42 C41 113(2) .
F22 C42 C41 112.8(19) .
F25 C43 F27 107.9(16) .
F25 C43 F26 105.6(17) .
F27 C43 F26 105.7(16) .
F25 C43 C44 113.0(15) .
F27 C43 C44 112.1(16) .
F26 C43 C44 112.0(15) .
O13 C44 C45 129.1(15) .
O13 C44 C43 110.9(13) .
C45 C44 C43 120.0(15) .
C46 C45 C44 120.7(15) .
C46 C45 H45 119.6 .
C44 C45 H45 119.6 .
O14 C46 C45 128.2(14) .
O14 C46 C47 111.0(12) .
C45 C46 C47 120.8(14) .
F28 C47 F29 112.3(14) .
F28 C47 F30 107.2(13) .
F29 C47 F30 103.9(13) .
F28 C47 C46 111.3(13) .
F29 C47 C46 112.1(13) .
F30 C47 C46 109.7(13) .
F33 C48 F31 110.3(18) .
F33 C48 F32 108.7(17) .
F31 C48 F32 108.2(17) .
F33 C48 C49 109.7(17) .
F31 C48 C49 110.1(16) .
F32 C48 C49 109.9(16) .
O15 C49 C50 126.9(15) .
O15 C49 C48 112.3(14) .
C50 C49 C48 120.6(15) .
C49 C50 C51 121.8(15) .
C49 C50 H50 119.1 .
C51 C50 H50 119.1 .
O16 C51 C50 128.4(13) .
O16 C51 C52 114.9(12) .
C50 C51 C52 116.7(13) .
F34 C52 F35 110.3(13) .
F34 C52 F36 102.3(13) .
F35 C52 F36 103.0(13) .
F34 C52 C51 113.3(14) .
F35 C52 C51 114.3(13) .
F36 C52 C51 112.5(13) .
N6 C53 N5 106.4(12) .
N6 C53 C60 128.5(12) .
N5 C53 C60 125.0(12) .
N5 C54 C56 111.7(13) .
N5 C54 C55 106.0(13) .
C56 C54 C55 111.9(14) .
N5 C54 C57 98.1(12) .
C56 C54 C57 113.5(14) .
C55 C54 C57 114.5(14) .
C54 C55 H55A 109.5 .
C54 C55 H55B 109.5 .
H55A C55 H55B 109.5 .
C54 C55 H55C 109.5 .
H55A C55 H55C 109.5 .
H55B C55 H55C 109.5 .
C54 C56 H56A 109.5 .
C54 C56 H56B 109.5 .
H56A C56 H56B 109.5 .
C54 C56 H56C 109.5 .
H56A C56 H56C 109.5 .
H56B C56 H56C 109.5 .
N6 C57 C58 110.8(14) .
N6 C57 C59 103.5(15) .
C58 C57 C59 109.8(16) .
N6 C57 C54 101.0(13) .
C58 C57 C54 114.9(16) .
C59 C57 C54 115.9(15) .
C57 C58 H58A 109.5 .
C57 C58 H58B 109.5 .
H58A C58 H58B 109.5 .
C57 C58 H58C 109.5 .
H58A C58 H58C 109.5 .
H58B C58 H58C 109.5 .
C57 C59 H59A 109.5 .
C57 C59 H59B 109.5 .
H59A C59 H59B 109.5 .
C57 C59 H59C 109.5 .
H59A C59 H59C 109.5 .
H59B C59 H59C 109.5 .
C61 C60 C61' 81.7(16) .
C61 C60 C53 138.8(12) .
C61' C60 C53 138.6(13) .
C61 C60 S3 97.3(12) .
C61' C60 S3 17.0(14) .
C53 C60 S3 123.8(9) .
C61 C60 S3' 15.1(11) .
C61' C60 S3' 95.0(14) .
C53 C60 S3' 124.2(9) .
S3 C60 S3' 111.3(7) .
C63 C62 C61 104.1(17) .
C63 C62 S3' 118.6(13) .
C61 C62 S3' 15.6(11) .
C63 C62 Br3' 107.4(8) .
C61 C62 Br3' 147.8(14) .
S3' C62 Br3' 132.4(10) .
C63 C62 C61' 43.0(9) .
C61 C62 C61' 61.7(12) .
S3' C62 C61' 75.7(8) .
Br3' C62 C61' 147.5(10) .
C63 C62 H62 128.0 .
C61 C62 H62 128.0 .
S3' C62 H62 113.2 .
Br3' C62 H62 21.4 .
C61' C62 H62 168.5 .
C62 C63 C61' 97.2(18) .
C62 C63 S3 113.5(12) .
C61' C63 S3 17.3(14) .
C62 C63 Br3 108.2(8) .
C61' C63 Br3 154.0(14) .
S3 C63 Br3 138.4(10) .
C62 C63 H63 131.4 .
C61' C63 H63 131.4 .
S3 C63 H63 114.9 .
Br3 C63 H63 23.7 .
F38 C64 F39 102.2(17) .
F38 C64 F37 108.0(17) .
F39 C64 F37 108.0(17) .
F38 C64 C65 112.4(17) .
F39 C64 C65 111.3(17) .
F37 C64 C65 114.1(16) .
O19 C65 C66 130.5(16) .
O19 C65 C64 113.1(15) .
C66 C65 C64 116.2(15) .
C65 C66 C67 120.3(16) .
C65 C66 H66 119.8 .
C67 C66 H66 119.8 .
O20 C67 C66 127.2(15) .
O20 C67 C68 114.4(15) .
C66 C67 C68 118.3(15) .
F42 C68 F40 109.7(18) .
F42 C68 F41 109.4(18) .
F40 C68 F41 106.9(18) .
F42 C68 C67 110.6(18) .
F40 C68 C67 111.0(17) .
F41 C68 C67 109.2(16) .
F45 C69 F44 110.2(15) .
F45 C69 F43 108.2(15) .
F44 C69 F43 107.2(14) .
F45 C69 C70 113.3(14) .
F44 C69 C70 109.2(14) .
F43 C69 C70 108.5(14) .
O21 C70 C71 128.3(14) .
O21 C70 C69 115.6(12) .
C71 C70 C69 116.1(14) .
C72 C71 C70 120.7(15) .
C72 C71 H71 119.6 .
C70 C71 H71 119.6 .
O22 C72 C71 128.3(14) .
O22 C72 C73 113.0(12) .
C71 C72 C73 118.7(14) .
F46 C73 F48 105.1(13) .
F46 C73 F47 106.2(13) .
F48 C73 F47 107.4(13) .
F46 C73 C72 111.8(13) .
F48 C73 C72 112.5(13) .
F47 C73 C72 113.3(13) .
F49 C74 F51 105.3(17) .
F49 C74 F50 101.2(15) .
F51 C74 F50 107.8(16) .
F49 C74 C75 114.5(16) .
F51 C74 C75 113.8(16) .
F50 C74 C75 113.1(16) .
O23 C75 C76 129.4(14) .
O23 C75 C74 112.4(14) .
C76 C75 C74 118.2(14) .
C77 C76 C75 119.1(15) .
C77 C76 H76 120.4 .
C75 C76 H76 120.4 .
O24 C77 C76 129.5(14) .
O24 C77 C78 113.6(13) .
C76 C77 C78 116.9(14) .
F54' C78 F54 38.2(15) .
F54' C78 F52 125(2) .
F54 C78 F52 107(2) .
F54' C78 F53' 115(2) .
F54 C78 F53' 132(2) .
F52 C78 F53' 47.1(14) .
F54' C78 F52' 99(2) .
F54 C78 F52' 63.5(17) .
F52 C78 F52' 52.8(16) .
F53' C78 F52' 99(2) .
F54' C78 F53 68.4(18) .
F54 C78 F53 106.1(19) .
F52 C78 F53 108.1(19) .
F53' C78 F53 63.2(17) .
F52' C78 F53 146(2) .
F54' C78 C77 119(2) .
F54 C78 C77 113.8(18) .
F52 C78 C77 114.9(17) .
F53' C78 C77 113.9(19) .
F52' C78 C77 107.3(18) .
F53 C78 C77 106.1(16) .
N7 C79 N8 107.1(11) .
N7 C79 C86 126.4(12) .
N8 C79 C86 126.4(12) .
C81 C80 N7 105.6(10) .
C81 C80 C82 111.8(12) .
N7 C80 C82 110.7(10) .
C81 C80 C83 113.6(11) .
N7 C80 C83 97.7(10) .
C82 C80 C83 116.0(11) .
C80 C81 H81A 109.5 .
C80 C81 H81B 109.5 .
H81A C81 H81B 109.5 .
C80 C81 H81C 109.5 .
H81A C81 H81C 109.5 .
H81B C81 H81C 109.5 .
C80 C82 H82A 109.5 .
C80 C82 H82B 109.5 .
H82A C82 H82B 109.5 .
C80 C82 H82C 109.5 .
H82A C82 H82C 109.5 .
H82B C82 H82C 109.5 .
N8 C83 C85 109.7(11) .
N8 C83 C84 106.0(11) .
C85 C83 C84 110.9(12) .
N8 C83 C80 100.2(10) .
C85 C83 C80 114.2(12) .
C84 C83 C80 114.8(11) .
C83 C84 H84A 109.5 .
C83 C84 H84B 109.5 .
H84A C84 H84B 109.5 .
C83 C84 H84C 109.5 .
H84A C84 H84C 109.5 .
H84B C84 H84C 109.5 .
C83 C85 H85A 109.5 .
C83 C85 H85B 109.5 .
H85A C85 H85B 109.5 .
C83 C85 H85C 109.5 .
H85A C85 H85C 109.5 .
H85B C85 H85C 109.5 .
C87 C86 C79 127.8(13) .
C87 C86 S4 110.2(10) .
C79 C86 S4 122.0(10) .
C86 C87 C88 115.0(13) .
C86 C87 H87 122.5 .
C88 C87 H87 122.5 .
C89 C88 C87 109.6(13) .
C89 C88 H88 125.2 .
C87 C88 H88 125.2 .
C88 C89 S4 114.9(12) .
C88 C89 Br4 125.4(11) .
S4 C89 Br4 119.6(8) .
F55 C90 F57 107.1(14) .
F55 C90 F56 105.3(14) .
F57 C90 F56 108.5(13) .
F55 C90 C91 111.8(13) .
F57 C90 C91 113.2(14) .
F56 C90 C91 110.5(13) .
O27 C91 C92 124.7(14) .
O27 C91 C90 115.1(13) .
C92 C91 C90 120.3(13) .
C93 C92 C91 121.9(14) .
C93 C92 H92 119.0 .
C91 C92 H92 119.0 .
O28 C93 C92 129.0(14) .
O28 C93 C94 112.2(12) .
C92 C93 C94 118.8(13) .
F58 C94 F59 108.2(14) .
F58 C94 F60 106.1(13) .
F59 C94 F60 106.2(14) .
F58 C94 C93 113.1(14) .
F59 C94 C93 112.5(13) .
F60 C94 C93 110.3(13) .
F61 C95 F63 106.3(13) .
F61 C95 F62 105.0(13) .
F63 C95 F62 109.4(13) .
F61 C95 C96 111.0(13) .
F63 C95 C96 110.6(13) .
F62 C95 C96 114.2(13) .
O29 C96 C97 130.4(14) .
O29 C96 C95 112.1(12) .
C97 C96 C95 117.5(13) .
C98 C97 C96 120.7(14) .
C98 C97 H97 119.7 .
C96 C97 H97 119.7 .
O30 C98 C97 128.4(13) .
O30 C98 C99 113.1(12) .
C97 C98 C99 118.4(13) .
F64 C99 F66 108.0(15) .
F64 C99 F65 104.2(14) .
F66 C99 F65 102.9(13) .
F64 C99 C98 113.1(14) .
F66 C99 C98 115.7(14) .
F65 C99 C98 111.8(13) .
F68 C100 F67 105.6(13) .
F68 C100 F69 107.0(13) .
F67 C100 F69 106.5(12) .
F68 C100 C101 113.4(13) .
F67 C100 C101 111.1(13) .
F69 C100 C101 112.8(14) .
O31 C101 C102 128.2(14) .
O31 C101 C100 112.5(13) .
C102 C101 C100 119.2(13) .
C101 C102 C103 122.5(14) .
C101 C102 H102 118.8 .
C103 C102 H102 118.8 .
O32 C103 C102 126.8(15) .
O32 C103 C104 114.3(14) .
C102 C103 C104 118.9(14) .
F70 C104 F72 105.6(15) .
F70 C104 F71 106.6(15) .
F72 C104 F71 107.1(15) .
F70 C104 C103 112.5(15) .
F72 C104 C103 110.5(15) .
F71 C104 C103 114.1(15) .
N10 C105 N9 106.2(11) .
N10 C105 C112 127.0(11) .
N9 C105 C112 126.8(11) .
N9 C106 C108 111.3(11) .
N9 C106 C107 105.5(11) .
C108 C106 C107 109.9(12) .
N9 C106 C109 101.2(10) .
C108 C106 C109 114.8(11) .
C107 C106 C109 113.5(11) .
C106 C107 H10A 109.5 .
C106 C107 H10B 109.5 .
H10A C107 H10B 109.5 .
C106 C107 H10C 109.5 .
H10A C107 H10C 109.5 .
H10B C107 H10C 109.5 .
C106 C108 H10D 109.5 .
C106 C108 H10E 109.5 .
H10D C108 H10E 109.5 .
C106 C108 H10F 109.5 .
H10D C108 H10F 109.5 .
H10E C108 H10F 109.5 .
N10 C109 C111 110.0(11) .
N10 C109 C110 105.9(11) .
C111 C109 C110 111.4(12) .
N10 C109 C106 99.2(10) .
C111 C109 C106 115.6(12) .
C110 C109 C106 113.6(11) .
C109 C110 H11A 109.5 .
C109 C110 H11B 109.5 .
H11A C110 H11B 109.5 .
C109 C110 H11C 109.5 .
H11A C110 H11C 109.5 .
H11B C110 H11C 109.5 .
C109 C111 H11D 109.5 .
C109 C111 H11E 109.5 .
H11D C111 H11E 109.5 .
C109 C111 H11F 109.5 .
H11D C111 H11F 109.5 .
H11E C111 H11F 109.5 .
C113 C112 C105 127.6(13) .
C113 C112 S5 110.6(11) .
C105 C112 S5 121.8(10) .
C112 C113 C114 113.6(14) .
C112 C113 H113 123.2 .
C114 C113 H113 123.2 .
C115 C114 C113 111.8(15) .
C115 C114 H114 124.1 .
C113 C114 H114 124.1 .
C114 C115 S5 112.4(13) .
C114 C115 Br5 126.8(13) .
S5 C115 Br5 120.8(9) .
F73 C116 F74' 126(2) .
F73 C116 F75 119(2) .
F74' C116 F75 67.9(18) .
F73 C116 F75' 84(2) .
F74' C116 F75' 105(2) .
F75 C116 F75' 40.7(14) .
F73 C116 F73' 34.2(14) .
F74' C116 F73' 98(2) .
F75 C116 F73' 132(2) .
F75' C116 F73' 112(2) .
F73 C116 F74 106.5(19) .
F74' C116 F74 32.6(14) .
F75 C116 F74 100.2(18) .
F75' C116 F74 134(2) .
F73' C116 F74 72.7(18) .
F73 C116 C117 111.1(18) .
F74' C116 C117 113(2) .
F75 C116 C117 112.2(18) .
F75' C116 C117 111.9(19) .
F73' C116 C117 115.9(19) .
F74 C116 C117 105.7(16) .
O35 C117 C118 128.2(14) .
O35 C117 C116 112.2(14) .
C118 C117 C116 119.5(14) .
C117 C118 C119 121.2(14) .
C117 C118 H118 119.4 .
C119 C118 H118 119.4 .
O36 C119 C118 128.4(14) .
O36 C119 C120 114.5(13) .
C118 C119 C120 117.2(13) .
F78 C120 F77 107.7(14) .
F78 C120 F76 106.3(14) .
F77 C120 F76 104.4(13) .
F78 C120 C119 112.8(14) .
F77 C120 C119 110.7(13) .
F76 C120 C119 114.4(13) .
F81 C121 F80 106.1(13) .
F81 C121 F79 107.3(13) .
F80 C121 F79 104.3(12) .
F81 C121 C122 115.1(13) .
F80 C121 C122 111.0(13) .
F79 C121 C122 112.3(12) .
O37 C122 C123 127.2(13) .
O37 C122 C121 115.3(12) .
C123 C122 C121 117.5(12) .
C124 C123 C122 121.3(13) .
C124 C123 H123 119.4 .
C122 C123 H123 119.4 .
O38 C124 C123 128.4(13) .
O38 C124 C125 113.2(13) .
C123 C124 C125 118.2(13) .
F82 C125 F83 106.8(13) .
F82 C125 F84 107.1(13) .
F83 C125 F84 105.5(13) .
F82 C125 C124 112.0(13) .
F83 C125 C124 112.2(13) .
F84 C125 C124 112.7(14) .
F87 C126 F86 107.4(14) .
F87 C126 F85 108.1(15) .
F86 C126 F85 107.0(13) .
F87 C126 C127 111.8(13) .
F86 C126 C127 112.5(14) .
F85 C126 C127 109.9(13) .
O39 C127 C128 128.0(14) .
O39 C127 C126 112.9(13) .
C128 C127 C126 119.1(13) .
C129 C128 C127 122.1(14) .
C129 C128 H128 118.9 .
C127 C128 H128 118.9 .
O40 C129 C128 126.2(14) .
O40 C129 C130 113.3(13) .
C128 C129 C130 120.5(14) .
F89 C130 F90 106.3(14) .
F89 C130 F88 107.2(14) .
F90 C130 F88 106.0(13) .
F89 C130 C129 112.8(14) .
F90 C130 C129 111.3(14) .
F88 C130 C129 112.8(14) .
N11 C131 N12 105.8(11) .
N11 C131 C138 126.5(11) .
N12 C131 C138 127.7(12) .
N11 C132 C134 109.3(11) .
N11 C132 C133 107.1(11) .
C134 C132 C133 110.9(12) .
N11 C132 C135 100.3(10) .
C134 C132 C135 114.2(11) .
C133 C132 C135 114.2(11) .
C132 C133 H13A 109.5 .
C132 C133 H13B 109.5 .
H13A C133 H13B 109.5 .
C132 C133 H13C 109.5 .
H13A C133 H13C 109.5 .
H13B C133 H13C 109.5 .
C132 C134 H13D 109.5 .
C132 C134 H13E 109.5 .
H13D C134 H13E 109.5 .
C132 C134 H13F 109.5 .
H13D C134 H13F 109.5 .
H13E C134 H13F 109.5 .
N12 C135 C137 109.7(11) .
N12 C135 C136 107.3(11) .
C137 C135 C136 110.2(12) .
N12 C135 C132 99.5(10) .
C137 C135 C132 116.0(11) .
C136 C135 C132 113.3(11) .
C135 C136 H13G 109.5 .
C135 C136 H13H 109.5 .
H13G C136 H13H 109.5 .
C135 C136 H13I 109.5 .
H13G C136 H13I 109.5 .
H13H C136 H13I 109.5 .
C135 C137 H13J 109.5 .
C135 C137 H13K 109.5 .
H13J C137 H13K 109.5 .
C135 C137 H13L 109.5 .
H13J C137 H13L 109.5 .
H13K C137 H13L 109.5 .
C139 C138 C131 127.5(12) .
C139 C138 S6 111.3(11) .
C131 C138 S6 121.2(10) .
C138 C139 C140 113.4(13) .
C138 C139 H139 123.3 .
C140 C139 H139 123.3 .
C141 C140 C139 112.3(14) .
C141 C140 H140 123.8 .
C139 C140 H140 123.8 .
C140 C141 S6 113.5(11) .
C140 C141 Br6 126.8(11) .
S6 C141 Br6 119.6(7) .
F91 C142 F92 106.9(15) .
F91 C142 F93 106.9(15) .
F92 C142 F93 103.9(14) .
F91 C142 C143 114.3(15) .
F92 C142 C143 110.2(15) .
F93 C142 C143 113.9(14) .
O43 C143 C144 128.3(14) .
O43 C143 C142 114.2(13) .
C144 C143 C142 117.4(13) .
C145 C144 C143 121.3(14) .
C145 C144 H144 119.3 .
C143 C144 H144 119.3 .
O44 C145 C144 128.4(14) .
O44 C145 C146 114.5(13) .
C144 C145 C146 117.1(14) .
F94 C146 F95 113.6(17) .
F94 C146 F96 104.0(16) .
F95 C146 F96 99.6(15) .
F94 C146 C145 112.4(16) .
F95 C146 C145 114.6(16) .
F96 C146 C145 111.5(15) .
F98' C147 F97' 128(2) .
F98' C147 F99 58.6(15) .
F97' C147 F99 125(2) .
F98' C147 F99' 107.9(19) .
F97' C147 F99' 78.1(17) .
F99 C147 F99' 53.9(14) .
F98' C147 F97 108(2) .
F97' C147 F97 29.4(14) .
F99 C147 F97 138(2) .
F99' C147 F97 105.2(18) .
F98' C147 F98 33.9(13) .
F97' C147 F98 105.3(19) .
F99 C147 F98 92.0(17) .
F99' C147 F98 133.7(18) .
F97 C147 F98 78.5(17) .
F98' C147 C148 112.3(17) .
F97' C147 C148 112.3(17) .
F99 C147 C148 110.8(16) .
F99' C147 C148 112.4(16) .
F97 C147 C148 111.0(16) .
F98 C147 C148 108.6(15) .
O45 C148 C149 127.5(14) .
O45 C148 C147 113.2(13) .
C149 C148 C147 119.3(13) .
C150 C149 C148 122.5(14) .
C150 C149 H149 118.7 .
C148 C149 H149 118.7 .
O46 C150 C149 128.0(14) .
O46 C150 C151 110.5(12) .
C149 C150 C151 121.4(13) .
F101 C151 F100 108.1(12) .
F101 C151 F102 105.8(12) .
F100 C151 F102 104.9(11) .
F101 C151 C150 114.1(12) .
F100 C151 C150 111.3(12) .
F102 C151 C150 112.0(12) .
F103 C152 F105 103.9(13) .
F103 C152 F104 108.5(14) .
F105 C152 F104 103.9(13) .
F103 C152 C153 110.5(13) .
F105 C152 C153 114.0(13) .
F104 C152 C153 115.1(13) .
O47 C153 C154 130.0(15) .
O47 C153 C152 113.5(13) .
C154 C153 C152 116.5(14) .
C153 C154 C155 119.9(15) .
C153 C154 H154 120.0 .
C155 C154 H154 120.0 .
O48 C155 C154 129.5(14) .
O48 C155 C156 111.4(13) .
C154 C155 C156 119.1(14) .
F108 C156 F106 110.6(16) .
F108 C156 F107 104.5(14) .
F106 C156 F107 106.5(15) .
F108 C156 C155 113.0(14) .
F106 C156 C155 110.5(14) .
F107 C156 C155 111.4(15) .
N13 C157 N14 106.6(10) .
N13 C157 C164 128.1(11) .
N14 C157 C164 125.3(11) .
N13 C158 C159 110.1(10) .
N13 C158 C160 105.8(10) .
C159 C158 C160 111.5(11) .
N13 C158 C161 98.1(9) .
C159 C158 C161 115.0(11) .
C160 C158 C161 115.0(10) .
C158 C159 H15A 109.5 .
C158 C159 H15B 109.5 .
H15A C159 H15B 109.5 .
C158 C159 H15C 109.5 .
H15A C159 H15C 109.5 .
H15B C159 H15C 109.5 .
C158 C160 H16A 109.5 .
C158 C160 H16B 109.5 .
H16A C160 H16B 109.5 .
C158 C160 H16C 109.5 .
H16A C160 H16C 109.5 .
H16B C160 H16C 109.5 .
N14 C161 C163 110.6(10) .
N14 C161 C162 107.3(10) .
C163 C161 C162 112.3(12) .
N14 C161 C158 99.9(10) .
C163 C161 C158 112.3(10) .
C162 C161 C158 113.4(11) .
C161 C162 H16D 109.5 .
C161 C162 H16E 109.5 .
H16D C162 H16E 109.5 .
C161 C162 H16F 109.5 .
H16D C162 H16F 109.5 .
H16E C162 H16F 109.5 .
C161 C163 H16G 109.5 .
C161 C163 H16H 109.5 .
H16G C163 H16H 109.5 .
C161 C163 H16I 109.5 .
H16G C163 H16I 109.5 .
H16H C163 H16I 109.5 .
C165 C164 C157 127.4(12) .
C165 C164 S7 111.7(10) .
C157 C164 S7 120.9(9) .
C164 C165 C166 113.7(13) .
C164 C165 H165 123.2 .
C166 C165 H165 123.2 .
C167 C166 C165 110.3(13) .
C167 C166 H166 124.9 .
C165 C166 H166 124.9 .
C166 C167 S7 115.2(11) .
C166 C167 Br7 126.5(11) .
S7 C167 Br7 118.3(7) .
F109 C168 F110 107.0(16) .
F109 C168 F111 105.9(15) .
F110 C168 F111 106.2(15) .
F109 C168 C169 112.2(15) .
F110 C168 C169 112.3(15) .
F111 C168 C169 112.7(16) .
O51 C169 C170 126.3(15) .
O51 C169 C168 112.8(14) .
C170 C169 C168 120.9(15) .
C171 C170 C169 123.0(16) .
C171 C170 H170 118.5 .
C169 C170 H170 118.5 .
O52 C171 C170 128.6(16) .
O52 C171 C172 114.6(15) .
C170 C171 C172 116.7(16) .
F113 C172 F114 112(2) .
F113 C172 F112 108(2) .
F114 C172 F112 106.7(19) .
F113 C172 C171 109.3(18) .
F114 C172 C171 108.1(19) .
F112 C172 C171 112.6(18) .
F115 C173 F117 106.0(12) .
F115 C173 F116 106.6(13) .
F117 C173 F116 105.5(12) .
F115 C173 C174 113.2(13) .
F117 C173 C174 111.4(12) .
F116 C173 C174 113.5(13) .
O53 C174 C175 127.7(13) .
O53 C174 C173 112.9(12) .
C175 C174 C173 119.4(13) .
C176 C175 C174 120.9(14) .
C176 C175 H175 119.5 .
C174 C175 H175 119.5 .
O54 C176 C175 128.4(13) .
O54 C176 C177 113.3(11) .
C175 C176 C177 118.2(13) .
F119 C177 F118 106.8(12) .
F119 C177 F120 105.6(12) .
F118 C177 F120 109.1(13) .
F119 C177 C176 112.8(13) .
F118 C177 C176 110.7(12) .
F120 C177 C176 111.6(12) .
F122 C178 F123 105.6(14) .
F122 C178 F121 104.1(14) .
F123 C178 F121 105.7(14) .
F122 C178 C179 112.9(15) .
F123 C178 C179 115.9(14) .
F121 C178 C179 111.7(14) .
O55 C179 C180 128.2(14) .
O55 C179 C178 114.7(13) .
C180 C179 C178 117.0(13) .
C179 C180 C181 121.2(14) .
C179 C180 H180 119.4 .
C181 C180 H180 119.4 .
O56 C181 C180 127.7(15) .
O56 C181 C182 115.0(15) .
C180 C181 C182 117.1(15) .
F125 C182 F126 108.9(18) .
F125 C182 F124 104.8(18) .
F126 C182 F124 103.8(17) .
F125 C182 C181 113.1(18) .
F126 C182 C181 114.7(16) .
F124 C182 C181 110.7(17) .
N15 C183 N16 108.2(11) .
N15 C183 C190 126.8(11) .
N16 C183 C190 125.0(11) .
N15 C184 C186 109.7(13) .
N15 C184 C185 107.9(14) .
C186 C184 C185 111.1(15) .
N15 C184 C187 99.9(12) .
C186 C184 C187 114.4(15) .
C185 C184 C187 113.1(13) .
C184 C185 H18A 109.5 .
C184 C185 H18B 109.5 .
H18A C185 H18B 109.5 .
C184 C185 H18C 109.5 .
H18A C185 H18C 109.5 .
H18B C185 H18C 109.5 .
C184 C186 H18D 109.5 .
C184 C186 H18E 109.5 .
H18D C186 H18E 109.5 .
C184 C186 H18F 109.5 .
H18D C186 H18F 109.5 .
H18E C186 H18F 109.5 .
C189 C187 N16 110.0(12) .
C189 C187 C188 110.4(13) .
N16 C187 C188 104.8(12) .
C189 C187 C184 116.1(13) .
N16 C187 C184 99.7(12) .
C188 C187 C184 114.5(13) .
C187 C188 H18G 109.5 .
C187 C188 H18H 109.5 .
H18G C188 H18H 109.5 .
C187 C188 H18I 109.5 .
H18G C188 H18I 109.5 .
H18H C188 H18I 109.5 .
C187 C189 H18J 109.5 .
C187 C189 H18K 109.5 .
H18J C189 H18K 109.5 .
C187 C189 H18L 109.5 .
H18J C189 H18L 109.5 .
H18K C189 H18L 109.5 .
C19B C190 C19A 90.8(15) .
C19B C190 C183 136.9(13) .
C19A C190 C183 132.2(10) .
C19B C190 S8' 103.6(15) .
C19A C190 S8' 14.5(9) .
C183 C190 S8' 119.3(9) .
C19B C190 S8 17.4(19) .
C19A C190 S8 106.2(11) .
C183 C190 S8 120.9(9) .
S8' C190 S8 119.8(8) .
C193 C192 C19A 105.5(14) .
C193 C192 S8' 119.7(11) .
C19A C192 S8' 15.0(9) .
C193 C192 Br8' 103.0(8) .
C19A C192 Br8' 147.3(11) .
S8' C192 Br8' 136.0(9) .
C193 C192 H192 127.2 .
C19A C192 H192 127.2 .
S8' C192 H192 112.9 .
Br8' C192 H192 28.3 .
C192 C193 C19B 100.7(16) .
C192 C193 S8 117.1(10) .
C19B C193 S8 17.6(19) .
C192 C193 Br8 120.6(8) .
C19B C193 Br8 137.8(11) .
S8 C193 Br8 122.3(7) .
C192 C193 H193 129.7 .
C19B C193 H193 129.7 .
S8 C193 H193 112.9 .
Br8 C193 H193 12.0 .
F129 C194 F128 111.8(17) .
F129 C194 F127 105.2(15) .
F128 C194 F127 105.5(15) .
F129 C194 C195 113.0(15) .
F128 C194 C195 113.5(16) .
F127 C194 C195 107.0(15) .
O59 C195 C196 127.5(15) .
O59 C195 C194 114.3(14) .
C196 C195 C194 118.2(15) .
C197 C196 C195 122.4(17) .
C197 C196 H196 118.8 .
C195 C196 H196 118.8 .
O60 C197 C196 127.5(16) .
O60 C197 C198 114.5(15) .
C196 C197 C198 118.1(16) .
F132 C198 F131 110.5(19) .
F132 C198 F130 107.1(19) .
F131 C198 F130 105.8(19) .
F132 C198 C197 113.8(18) .
F131 C198 C197 109.6(18) .
F130 C198 C197 109.7(18) .
F135 C199 F134 106(2) .
F135 C199 F133 110(2) .
F134 C199 F133 102.6(18) .
F135 C199 C200 114.4(19) .
F134 C199 C200 113.4(18) .
F133 C199 C200 109.7(18) .
O61 C200 C201 127.5(14) .
O61 C200 C199 111.6(14) .
C201 C200 C199 120.8(16) .
C200 C201 C202 121.8(16) .
C200 C201 H201 119.1 .
C202 C201 H201 119.1 .
O62 C202 C201 128.6(15) .
O62 C202 C203 113.2(13) .
C201 C202 C203 118.1(15) .
F138 C203 F136 105.0(16) .
F138 C203 F137 103.5(17) .
F136 C203 F137 99.7(16) .
F138 C203 C202 114.1(15) .
F136 C203 C202 115.9(16) .
F137 C203 C202 116.8(16) .
F139 C204 F141 105.6(13) .
F139 C204 F140 106.5(13) .
F141 C204 F140 107.6(14) .
F139 C204 C205 111.0(13) .
F141 C204 C205 113.7(13) .
F140 C204 C205 111.9(13) .
O63 C205 C206 130.3(15) .
O63 C205 C204 111.0(13) .
C206 C205 C204 118.7(14) .
C207 C206 C205 119.3(14) .
C207 C206 H206 120.3 .
C205 C206 H206 120.3 .
O64 C207 C206 129.7(14) .
O64 C207 C208 111.6(13) .
C206 C207 C208 118.6(14) .
F144 C208 F142 107.0(15) .
F144 C208 F143 104.2(14) .
F142 C208 F143 103.6(14) .
F144 C208 C207 116.2(14) .
F142 C208 C207 113.7(15) .
F143 C208 C207 111.1(13) .
N18 C209 N17 106.9(10) .
N18 C209 C216 127.2(11) .
N17 C209 C216 125.8(11) .
C212 C210 C211 111.4(12) .
C212 C210 N17 108.9(11) .
C211 C210 N17 105.3(12) .
C212 C210 C213 115.3(12) .
C211 C210 C213 114.6(12) .
N17 C210 C213 100.1(10) .
C210 C211 H21A 109.5 .
C210 C211 H21B 109.5 .
H21A C211 H21B 109.5 .
C210 C211 H21C 109.5 .
H21A C211 H21C 109.5 .
H21B C211 H21C 109.5 .
C210 C212 H21D 109.5 .
C210 C212 H21E 109.5 .
H21D C212 H21E 109.5 .
C210 C212 H21F 109.5 .
H21D C212 H21F 109.5 .
H21E C212 H21F 109.5 .
N18 C213 C214 109.1(11) .
N18 C213 C215 107.1(12) .
C214 C213 C215 112.5(14) .
N18 C213 C210 100.2(11) .
C214 C213 C210 113.3(12) .
C215 C213 C210 113.6(12) .
C213 C214 H21G 109.5 .
C213 C214 H21H 109.5 .
H21G C214 H21H 109.5 .
C213 C214 H21I 109.5 .
H21G C214 H21I 109.5 .
H21H C214 H21I 109.5 .
C213 C215 H21J 109.5 .
C213 C215 H21K 109.5 .
H21J C215 H21K 109.5 .
C213 C215 H21L 109.5 .
H21J C215 H21L 109.5 .
H21K C215 H21L 109.5 .
C217 C216 C209 126.3(12) .
C217 C216 S9 112.4(10) .
C209 C216 S9 121.2(10) .
C216 C217 C218 112.0(13) .
C216 C217 H217 124.0 .
C218 C217 H217 124.0 .
C219 C218 C217 110.7(14) .
C219 C218 H218 124.6 .
C217 C218 H218 124.6 .
C218 C219 S9 114.7(12) .
C218 C219 Br9 127.0(12) .
S9 C219 Br9 118.2(8) .
F145 C220 F146 108.9(16) .
F145 C220 F147 106.2(14) .
F146 C220 F147 104.8(14) .
F145 C220 C221 111.3(15) .
F146 C220 C221 114.3(14) .
F147 C220 C221 110.9(14) .
O67 C221 C222 129.9(15) .
O67 C221 C220 113.1(13) .
C222 C221 C220 117.0(15) .
C221 C222 C223 120.1(15) .
C221 C222 H222 120.0 .
C223 C222 H222 120.0 .
O68 C223 C222 126.8(13) .
O68 C223 C224 116.1(12) .
C222 C223 C224 117.0(13) .
F150 C224 F149 111.3(14) .
F150 C224 F148 106.3(12) .
F149 C224 F148 106.0(12) .
F150 C224 C223 110.3(12) .
F149 C224 C223 113.8(12) .
F148 C224 C223 108.7(12) .
F151 C225 F153 108.3(18) .
F151 C225 F152 110.2(19) .
F153 C225 F152 107.5(17) .
F151 C225 C226 111.6(18) .
F153 C225 C226 107.6(17) .
F152 C225 C226 111.4(17) .
O69 C226 C227 126.8(16) .
O69 C226 C225 112.9(15) .
C227 C226 C225 120.2(16) .
C228 C227 C226 123.1(17) .
C228 C227 H227 118.4 .
C226 C227 H227 118.4 .
O70 C228 C227 128.5(17) .
O70 C228 C229 113.8(17) .
C227 C228 C229 117.5(18) .
F154 C229 F155 110(2) .
F154 C229 F156 108(2) .
F155 C229 F156 106(2) .
F154 C229 C228 115(2) .
F155 C229 C228 110(2) .
F156 C229 C228 108(2) .
F159 C230 F158 109(2) .
F159 C230 F157 112(2) .
F158 C230 F157 109.7(19) .
F159 C230 C231 109.8(19) .
F158 C230 C231 110.4(18) .
F157 C230 C231 106.0(17) .
O71 C231 C232 128.4(19) .
O71 C231 C230 113.9(17) .
C232 C231 C230 117.6(18) .
C233 C232 C231 121.9(19) .
C233 C232 H232 119.0 .
C231 C232 H232 119.0 .
O72 C233 C232 127.7(17) .
O72 C233 C234 111.0(16) .
C232 C233 C234 121.2(18) .
F160 C234 F162 107(2) .
F160 C234 F161 102(2) .
F162 C234 F161 107(2) .
F160 C234 C233 115(2) .
F162 C234 C233 114(2) .
F161 C234 C233 110.6(19) .

loop_
_geom_bond_atom_site_label_1
_geom_bond_atom_site_label_2
_geom_bond_distance
_geom_bond_site_symmetry_2
Tb1 O3 2.316(9) .
Tb1 O8 2.330(8) .
Tb1 O5 2.339(9) .
Tb1 O7 2.341(9) .
Tb1 O4 2.358(10) .
Tb1 O6 2.362(9) .
Tb1 O9 2.433(8) .
Tb1 O2 2.443(10) .
Tb2 O14 2.310(9) .
Tb2 O12 2.328(10) .
Tb2 O11 2.339(10) .
Tb2 O16 2.347(9) .
Tb2 O13 2.351(9) .
Tb2 O15 2.359(9) .
Tb2 O17 2.421(10) .
Tb2 O10 2.426(9) .
Tb3 O21 2.331(10) .
Tb3 O19 2.345(9) .
Tb3 O24 2.357(9) .
Tb3 O20 2.360(10) .
Tb3 O23 2.361(9) .
Tb3 O22 2.374(9) .
Tb3 O18 2.383(10) .
Tb3 O25 2.395(9) .
Tb4 O27 2.339(9) .
Tb4 O29 2.345(8) .
Tb4 O30 2.359(9) .
Tb4 O28 2.364(9) .
Tb4 O32 2.375(10) .
Tb4 O31 2.383(9) .
Tb4 O26 2.406(8) .
Tb4 O33 2.409(9) .
Tb5 O40 2.337(9) .
Tb5 O36 2.339(9) .
Tb5 O37 2.340(9) .
Tb5 O38 2.362(9) .
Tb5 O39 2.364(9) .
Tb5 O35 2.367(9) .
Tb5 O41 2.383(8) .
Tb5 O34 2.385(8) .
Tb6 O43 2.344(8) .
Tb6 O45 2.346(9) .
Tb6 O44 2.349(9) .
Tb6 O46 2.361(9) .
Tb6 O48 2.375(9) .
Tb6 O47 2.375(9) .
Tb6 O42 2.398(8) .
Tb6 O49 2.415(8) .
Tb7 O54 2.342(9) .
Tb7 O52 2.347(10) .
Tb7 O56 2.347(9) .
Tb7 O51 2.352(8) .
Tb7 O55 2.361(9) .
Tb7 O57 2.375(9) .
Tb7 O53 2.379(9) .
Tb7 O50 2.395(8) .
Tb8 O61 2.314(9) .
Tb8 O63 2.337(10) .
Tb8 O64 2.346(9) .
Tb8 O62 2.347(9) .
Tb8 O59 2.360(10) .
Tb8 O60 2.363(10) .
Tb8 O65 2.416(9) .
Tb8 O58 2.428(9) .
Tb9 O71 2.322(11) .
Tb9 O68 2.339(9) .
Tb9 O70 2.339(10) .
Tb9 O72 2.350(10) .
Tb9 O69 2.362(10) .
Tb9 O67 2.378(9) .
Tb9 O66 2.401(9) .
Tb9 O1 2.420(9) 1_854
Br1 C11 1.750(9) .
S1 C8 1.696(9) .
S1 C11 1.706(9) .
C9 C8 1.388(10) .
C9 C10 1.391(10) .
C9 H9 0.9500 .
Br1' C10 1.737(14) .
Br1' C11 2.336(13) .
S1' C10 1.49(2) .
S1' C8 1.661(9) .
C9' C8 1.387(10) .
C9' C11 1.632(19) .
C9' H9' 0.9500 .
Br2 C37 1.917(13) .
S2 C37 1.683(9) .
S2 C34 1.710(8) .
C35 C34 1.388(9) .
C35 C36 1.393(9) .
C35 H35 0.9500 .
Br2' C36 1.936(14) .
S2' C36 1.675(9) .
S2' C34 1.701(9) .
C35' C37 1.385(10) .
C35' C34 1.386(10) .
C35' H35' 0.9500 .
Br3 C63 1.731(14) .
S3 C63 1.648(9) .
S3 C60 1.665(9) .
C61 C62 1.395(10) .
C61 C60 1.401(10) .
C61 H61 0.9500 .
Br3' C62 1.800(14) .
S3' C62 1.653(9) .
S3' C60 1.671(9) .
S3' C61' 2.27(3) .
C61' C63 1.392(10) .
C61' C60 1.402(10) .
C61' C62 2.02(3) .
C61' H61' 0.9500 .
Br4 C89 1.866(15) .
Br5 C115 1.858(17) .
Br6 C141 1.877(14) .
Br7 C167 1.884(14) .
Br8 C193 1.837(12) .
S8 C193 1.687(9) .
S8 C190 1.696(8) .
C19A C192 1.390(10) .
C19A C190 1.402(9) .
C19A H19A 0.9500 .
Br8' C192 1.916(14) .
S8' C192 1.656(9) .
S8' C190 1.680(9) .
C19B C193 1.381(10) .
C19B C190 1.387(10) .
C19B H19B 0.9500 .
Br9 C219 1.882(15) .
S4 C89 1.719(14) .
S4 C86 1.739(14) .
S5 C115 1.690(17) .
S5 C112 1.729(13) .
S6 C141 1.708(14) .
S6 C138 1.739(13) .
S7 C167 1.716(13) .
S7 C164 1.748(13) .
S9 C219 1.702(15) .
S9 C216 1.734(13) .
F1 C12 1.34(2) .
F2 C12 1.26(2) .
F3 C12 1.32(2) .
F4 C16 1.30(2) .
F5 C16 1.32(2) .
F6 C16 1.30(2) .
F7 C17 1.325(18) .
F8 C17 1.332(17) .
F9 C17 1.295(17) .
F10 C21 1.30(2) .
F11 C21 1.300(19) .
F12 C21 1.320(18) .
F13 C22 1.329(19) .
F14 C22 1.305(18) .
F15 C22 1.320(18) .
F16 C26 1.21(2) .
F17 C26 1.35(2) .
F18 C26 1.35(2) .
F19 C38 1.31(2) .
F20 C38 1.27(2) .
F21 C38 1.37(2) .
F22 C42 1.32(3) .
F23 C42 1.30(2) .
F24 C42 1.28(2) .
F25 C43 1.26(2) .
F26 C43 1.34(2) .
F27 C43 1.30(2) .
F28 C47 1.295(18) .
F29 C47 1.298(17) .
F30 C47 1.370(18) .
F31 C48 1.30(2) .
F32 C48 1.31(2) .
F33 C48 1.30(2) .
F34 C52 1.299(18) .
F35 C52 1.320(17) .
F36 C52 1.386(18) .
F37 C64 1.33(2) .
F38 C64 1.29(2) .
F39 C64 1.33(2) .
F40 C68 1.32(2) .
F41 C68 1.34(2) .
F42 C68 1.27(2) .
F43 C69 1.336(19) .
F44 C69 1.313(19) .
F45 C69 1.302(19) .
F46 C73 1.323(17) .
F47 C73 1.340(18) .
F48 C73 1.340(18) .
F49 C74 1.30(2) .
F50 C74 1.37(2) .
F51 C74 1.31(2) .
F52 C78 1.32(3) .
F53 C78 1.36(3) .
F54 C78 1.27(3) .
F52' C78 1.35(3) .
F53' C78 1.34(3) .
F54' C78 1.27(3) .
F55 C90 1.312(18) .
F56 C90 1.342(18) .
F57 C90 1.323(18) .
F58 C94 1.324(18) .
F59 C94 1.327(18) .
F60 C94 1.327(17) .
F61 C95 1.311(17) .
F62 C95 1.340(18) .
F63 C95 1.325(18) .
F64 C99 1.293(19) .
F65 C99 1.314(17) .
F66 C99 1.300(18) .
F67 C100 1.333(17) .
F68 C100 1.327(18) .
F69 C100 1.341(18) .
F70 C104 1.315(19) .
F71 C104 1.325(19) .
F72 C104 1.320(19) .
F73 C116 1.26(3) .
F74 C116 1.41(3) .
F75 C116 1.30(3) .
F73' C116 1.34(3) .
F74' C116 1.29(3) .
F75' C116 1.31(3) .
F76 C120 1.351(18) .
F77 C120 1.334(17) .
F78 C120 1.302(18) .
F79 C121 1.339(17) .
F80 C121 1.328(17) .
F81 C121 1.310(18) .
F82 C125 1.317(18) .
F83 C125 1.328(17) .
F84 C125 1.347(18) .
F85 C126 1.327(18) .
F86 C126 1.323(18) .
F87 C126 1.305(18) .
F88 C130 1.353(18) .
F89 C130 1.330(19) .
F90 C130 1.346(19) .
F91 C142 1.299(19) .
F92 C142 1.327(19) .
F93 C142 1.339(19) .
F94 C146 1.27(2) .
F95 C146 1.30(2) .
F96 C146 1.35(2) .
F99 F99' 1.21(3) .
F99 F98' 1.26(3) .
F99 C147 1.33(3) .
F97 F97' 0.67(3) .
F97 C147 1.35(3) .
F97 F98 1.76(3) .
F98 F98' 0.80(3) .
F98 C147 1.44(3) .
F97' C147 1.24(3) .
F97' F99' 1.63(3) .
F98' C147 1.24(3) .
F99' C147 1.35(3) .
F100 C151 1.349(16) .
F101 C151 1.317(17) .
F102 C151 1.373(16) .
F103 C152 1.328(18) .
F104 C152 1.343(18) .
F105 C152 1.331(18) .
F106 C156 1.301(19) .
F107 C156 1.37(2) .
F108 C156 1.297(18) .
F109 C168 1.31(2) .
F110 C168 1.31(2) .
F111 C168 1.36(2) .
F112 C172 1.33(2) .
F113 C172 1.26(2) .
F114 C172 1.30(2) .
F115 C173 1.316(17) .
F116 C173 1.336(18) .
F117 C173 1.336(16) .
F118 C177 1.328(17) .
F119 C177 1.325(17) .
F120 C177 1.340(17) .
F121 C178 1.346(19) .
F122 C178 1.303(18) .
F123 C178 1.326(18) .
F124 C182 1.37(2) .
F125 C182 1.21(2) .
F126 C182 1.32(2) .
F127 C194 1.38(2) .
F128 C194 1.31(2) .
F129 C194 1.30(2) .
F130 C198 1.32(2) .
F131 C198 1.31(2) .
F132 C198 1.29(2) .
F133 C199 1.37(2) .
F134 C199 1.33(2) .
F135 C199 1.23(2) .
F136 C203 1.33(2) .
F137 C203 1.34(2) .
F138 C203 1.27(2) .
F139 C204 1.327(17) .
F140 C204 1.349(18) .
F141 C204 1.344(18) .
F142 C208 1.324(19) .
F143 C208 1.348(18) .
F144 C208 1.291(19) .
F145 C220 1.28(2) .
F146 C220 1.321(19) .
F147 C220 1.329(18) .
F148 C224 1.352(17) .
F149 C224 1.308(17) .
F150 C224 1.299(17) .
F151 C225 1.26(2) .
F152 C225 1.36(2) .
F153 C225 1.34(2) .
F154 C229 1.29(3) .
F155 C229 1.30(3) .
F156 C229 1.32(3) .
F157 C230 1.31(2) .
F158 C230 1.31(2) .
F159 C230 1.27(2) .
F160 C234 1.28(2) .
F161 C234 1.34(2) .
F162 C234 1.29(3) .
O1 N1 1.295(14) .
O1 Tb9 2.420(9) 1_256
O2 N2 1.277(13) .
O3 C13 1.254(16) .
O4 C15 1.272(16) .
O5 C18 1.258(15) .
O6 C20 1.237(16) .
O7 C23 1.260(16) .
O8 C25 1.251(16) .
O9 N3 1.285(13) .
O10 N4 1.289(13) .
O11 C39 1.241(16) .
O12 C41 1.278(17) .
O13 C44 1.259(17) .
O14 C46 1.281(16) .
O15 C49 1.270(18) .
O16 C51 1.236(15) .
O17 N5 1.311(14) .
O18 N6 1.297(14) .
O19 C65 1.246(17) .
O20 C67 1.289(17) .
O21 C70 1.255(16) .
O22 C72 1.269(16) .
O23 C75 1.230(16) .
O24 C77 1.227(15) .
O25 N7 1.308(13) .
O26 N8 1.285(13) .
O27 C91 1.278(16) .
O28 C93 1.244(15) .
O29 C96 1.239(15) .
O30 C98 1.252(15) .
O31 C101 1.267(16) .
O32 C103 1.257(17) .
O33 N9 1.287(13) .
O34 N10 1.309(13) .
O35 C117 1.283(17) .
O36 C119 1.239(16) .
O37 C122 1.264(15) .
O38 C124 1.260(16) .
O39 C127 1.264(15) .
O40 C129 1.268(16) .
O41 N11 1.290(13) .
O42 N12 1.304(13) .
O43 C143 1.266(16) .
O44 C145 1.236(15) .
O45 C148 1.275(16) .
O46 C150 1.278(15) .
O47 C153 1.244(16) .
O48 C155 1.236(16) .
O49 N13 1.311(13) .
O50 N14 1.273(12) .
O51 C169 1.282(17) .
O52 C171 1.228(17) .
O53 C174 1.272(15) .
O54 C176 1.270(15) .
O55 C179 1.258(16) .
O56 C181 1.240(17) .
O57 N15 1.302(13) .
O58 N16 1.264(13) .
O59 C195 1.259(17) .
O60 C197 1.293(18) .
O61 C200 1.291(17) .
O62 C202 1.240(17) .
O63 C205 1.248(16) .
O64 C207 1.258(16) .
O65 N17 1.285(13) .
O66 N18 1.283(13) .
O67 C221 1.248(17) .
O68 C223 1.244(16) .
O69 C226 1.246(18) .
O70 C228 1.254(19) .
O71 C231 1.25(2) .
O72 C233 1.266(19) .
N1 C1 1.360(17) .
N1 C2 1.480(17) .
N2 C1 1.340(16) .
N2 C5 1.509(18) .
N3 C27 1.358(15) .
N3 C28 1.498(16) .
N4 C27 1.336(15) .
N4 C31 1.520(16) .
N5 C53 1.362(17) .
N5 C54 1.507(19) .
N6 C53 1.328(17) .
N6 C57 1.50(2) .
N7 C79 1.324(16) .
N7 C80 1.515(16) .
N8 C79 1.368(16) .
N8 C83 1.507(17) .
N9 C105 1.351(15) .
N9 C106 1.484(16) .
N10 C105 1.350(16) .
N10 C109 1.488(17) .
N11 C131 1.340(16) .
N11 C132 1.474(16) .
N12 C131 1.356(16) .
N12 C135 1.466(17) .
N13 C157 1.338(15) .
N13 C158 1.508(16) .
N14 C157 1.356(15) .
N14 C161 1.495(16) .
N15 C183 1.333(16) .
N15 C184 1.493(19) .
N16 C183 1.355(16) .
N16 C187 1.530(18) .
N17 C209 1.357(15) .
N17 C210 1.527(16) .
N18 C209 1.356(16) .
N18 C213 1.500(17) .
C1 C8 1.402(17) .
C2 C3 1.52(2) .
C2 C4 1.53(2) .
C2 C5 1.55(2) .
C3 H3A 0.9800 .
C3 H3B 0.9800 .
C3 H3C 0.9800 .
C4 H4A 0.9800 .
C4 H4B 0.9800 .
C4 H4C 0.9800 .
C5 C7 1.52(2) .
C5 C6 1.53(2) .
C6 H6A 0.9800 .
C6 H6B 0.9800 .
C6 H6C 0.9800 .
C7 H7A 0.9800 .
C7 H7B 0.9800 .
C7 H7C 0.9800 .
C10 C11 1.466(17) .
C10 H10 0.9500 .
C12 C13 1.56(2) .
C13 C14 1.42(2) .
C14 C15 1.37(2) .
C14 H14 0.9500 .
C15 C16 1.55(2) .
C17 C18 1.533(19) .
C18 C19 1.386(19) .
C19 C20 1.402(19) .
C19 H19 0.9500 .
C20 C21 1.55(2) .
C22 C23 1.53(2) .
C23 C24 1.35(2) .
C24 C25 1.40(2) .
C24 H24 0.9500 .
C25 C26 1.63(2) .
C27 C34 1.450(15) .
C28 C30 1.510(18) .
C28 C29 1.511(19) .
C28 C31 1.580(17) .
C29 H29A 0.9800 .
C29 H29B 0.9800 .
C29 H29C 0.9800 .
C30 H30A 0.9800 .
C30 H30B 0.9800 .
C30 H30C 0.9800 .
C31 C32 1.509(19) .
C31 C33 1.528(19) .
C32 H32A 0.9800 .
C32 H32B 0.9800 .
C32 H32C 0.9800 .
C33 H33A 0.9800 .
C33 H33B 0.9800 .
C33 H33C 0.9800 .
C36 C37 1.332(9) .
C36 H36 0.9500 .
C37 H37 0.9500 .
C38 C39 1.51(3) .
C39 C40 1.39(2) .
C40 C41 1.33(2) .
C40 H40 0.9500 .
C41 C42 1.58(3) .
C43 C44 1.53(2) .
C44 C45 1.39(2) .
C45 C46 1.37(2) .
C45 H45 0.9500 .
C46 C47 1.56(2) .
C48 C49 1.59(2) .
C49 C50 1.38(2) .
C50 C51 1.380(19) .
C50 H50 0.9500 .
C51 C52 1.51(2) .
C53 C60 1.408(17) .
C54 C56 1.53(2) .
C54 C55 1.53(2) .
C54 C57 1.54(2) .
C55 H55A 0.9800 .
C55 H55B 0.9800 .
C55 H55C 0.9800 .
C56 H56A 0.9800 .
C56 H56B 0.9800 .
C56 H56C 0.9800 .
C57 C58 1.51(2) .
C57 C59 1.51(2) .
C58 H58A 0.9800 .
C58 H58B 0.9800 .
C58 H58C 0.9800 .
C59 H59A 0.9800 .
C59 H59B 0.9800 .
C59 H59C 0.9800 .
C62 C63 1.306(9) .
C62 H62 0.9500 .
C63 H63 0.9500 .
C64 C65 1.53(2) .
C65 C66 1.38(2) .
C66 C67 1.39(2) .
C66 H66 0.9500 .
C67 C68 1.54(3) .
C69 C70 1.57(2) .
C70 C71 1.41(2) .
C71 C72 1.37(2) .
C71 H71 0.9500 .
C72 C73 1.52(2) .
C74 C75 1.49(2) .
C75 C76 1.41(2) .
C76 C77 1.39(2) .
C76 H76 0.9500 .
C77 C78 1.54(2) .
C79 C86 1.420(18) .
C80 C81 1.514(18) .
C80 C82 1.531(19) .
C80 C83 1.565(18) .
C81 H81A 0.9800 .
C81 H81B 0.9800 .
C81 H81C 0.9800 .
C82 H82A 0.9800 .
C82 H82B 0.9800 .
C82 H82C 0.9800 .
C83 C85 1.516(19) .
C83 C84 1.526(19) .
C84 H84A 0.9800 .
C84 H84B 0.9800 .
C84 H84C 0.9800 .
C85 H85A 0.9800 .
C85 H85B 0.9800 .
C85 H85C 0.9800 .
C86 C87 1.377(18) .
C87 C88 1.414(19) .
C87 H87 0.9500 .
C88 C89 1.356(19) .
C88 H88 0.9500 .
C90 C91 1.50(2) .
C91 C92 1.39(2) .
C92 C93 1.38(2) .
C92 H92 0.9500 .
C93 C94 1.56(2) .
C95 C96 1.56(2) .
C96 C97 1.40(2) .
C97 C98 1.39(2) .
C97 H97 0.9500 .
C98 C99 1.51(2) .
C100 C101 1.52(2) .
C101 C102 1.350(19) .
C102 C103 1.412(19) .
C102 H102 0.9500 .
C103 C104 1.51(2) .
C105 C112 1.424(18) .
C106 C108 1.514(18) .
C106 C107 1.536(19) .
C106 C109 1.558(18) .
C107 H10A 0.9800 .
C107 H10B 0.9800 .
C107 H10C 0.9800 .
C108 H10D 0.9800 .
C108 H10E 0.9800 .
C108 H10F 0.9800 .
C109 C111 1.504(19) .
C109 C110 1.534(18) .
C110 H11A 0.9800 .
C110 H11B 0.9800 .
C110 H11C 0.9800 .
C111 H11D 0.9800 .
C111 H11E 0.9800 .
C111 H11F 0.9800 .
C112 C113 1.367(19) .
C113 C114 1.39(2) .
C113 H113 0.9500 .
C114 C115 1.38(2) .
C114 H114 0.9500 .
C116 C117 1.56(2) .
C117 C118 1.36(2) .
C118 C119 1.395(19) .
C118 H118 0.9500 .
C119 C120 1.52(2) .
C121 C122 1.50(2) .
C122 C123 1.394(18) .
C123 C124 1.390(19) .
C123 H123 0.9500 .
C124 C125 1.52(2) .
C126 C127 1.53(2) .
C127 C128 1.40(2) .
C128 C129 1.39(2) .
C128 H128 0.9500 .
C129 C130 1.49(2) .
C131 C138 1.444(18) .
C132 C134 1.538(19) .
C132 C133 1.543(18) .
C132 C135 1.555(18) .
C133 H13A 0.9800 .
C133 H13B 0.9800 .
C133 H13C 0.9800 .
C134 H13D 0.9800 .
C134 H13E 0.9800 .
C134 H13F 0.9800 .
C135 C137 1.517(19) .
C135 C136 1.543(19) .
C136 H13G 0.9800 .
C136 H13H 0.9800 .
C136 H13I 0.9800 .
C137 H13J 0.9800 .
C137 H13K 0.9800 .
C137 H13L 0.9800 .
C138 C139 1.352(18) .
C139 C140 1.378(19) .
C139 H139 0.9500 .
C140 C141 1.338(19) .
C140 H140 0.9500 .
C142 C143 1.52(2) .
C143 C144 1.41(2) .
C144 C145 1.39(2) .
C144 H144 0.9500 .
C145 C146 1.53(2) .
C147 C148 1.55(2) .
C148 C149 1.37(2) .
C149 C150 1.36(2) .
C149 H149 0.9500 .
C150 C151 1.51(2) .
C152 C153 1.51(2) .
C153 C154 1.39(2) .
C154 C155 1.39(2) .
C154 H154 0.9500 .
C155 C156 1.55(2) .
C157 C164 1.434(17) .
C158 C159 1.509(18) .
C158 C160 1.521(18) .
C158 C161 1.569(17) .
C159 H15A 0.9800 .
C159 H15B 0.9800 .
C159 H15C 0.9800 .
C160 H16A 0.9800 .
C160 H16B 0.9800 .
C160 H16C 0.9800 .
C161 C163 1.528(18) .
C161 C162 1.539(19) .
C162 H16D 0.9800 .
C162 H16E 0.9800 .
C162 H16F 0.9800 .
C163 H16G 0.9800 .
C163 H16H 0.9800 .
C163 H16I 0.9800 .
C164 C165 1.364(17) .
C165 C166 1.414(19) .
C165 H165 0.9500 .
C166 C167 1.354(19) .
C166 H166 0.9500 .
C168 C169 1.49(2) .
C169 C170 1.39(2) .
C170 C171 1.38(2) .
C170 H170 0.9500 .
C171 C172 1.58(3) .
C173 C174 1.509(19) .
C174 C175 1.409(19) .
C175 C176 1.365(18) .
C175 H175 0.9500 .
C176 C177 1.528(19) .
C178 C179 1.49(2) .
C179 C180 1.40(2) .
C180 C181 1.40(2) .
C180 H180 0.9500 .
C181 C182 1.51(2) .
C183 C190 1.442(17) .
C184 C186 1.51(2) .
C184 C185 1.52(2) .
C184 C187 1.57(2) .
C185 H18A 0.9800 .
C185 H18B 0.9800 .
C185 H18C 0.9800 .
C186 H18D 0.9800 .
C186 H18E 0.9800 .
C186 H18F 0.9800 .
C187 C189 1.52(2) .
C187 C188 1.56(2) .
C188 H18G 0.9800 .
C188 H18H 0.9800 .
C188 H18I 0.9800 .
C189 H18J 0.9800 .
C189 H18K 0.9800 .
C189 H18L 0.9800 .
C192 C193 1.329(9) .
C192 H192 0.9500 .
C193 H193 0.9500 .
C194 C195 1.54(2) .
C195 C196 1.39(2) .
C196 C197 1.38(2) .
C196 H196 0.9500 .
C197 C198 1.54(3) .
C199 C200 1.50(3) .
C200 C201 1.38(2) .
C201 C202 1.40(2) .
C201 H201 0.9500 .
C202 C203 1.49(2) .
C204 C205 1.54(2) .
C205 C206 1.37(2) .
C206 C207 1.37(2) .
C206 H206 0.9500 .
C207 C208 1.53(2) .
C209 C216 1.424(17) .
C210 C212 1.513(19) .
C210 C211 1.51(2) .
C210 C213 1.578(19) .
C211 H21A 0.9800 .
C211 H21B 0.9800 .
C211 H21C 0.9800 .
C212 H21D 0.9800 .
C212 H21E 0.9800 .
C212 H21F 0.9800 .
C213 C214 1.52(2) .
C213 C215 1.53(2) .
C214 H21G 0.9800 .
C214 H21H 0.9800 .
C214 H21I 0.9800 .
C215 H21J 0.9800 .
C215 H21K 0.9800 .
C215 H21L 0.9800 .
C216 C217 1.358(17) .
C217 C218 1.45(2) .
C217 H217 0.9500 .
C218 C219 1.35(2) .
C218 H218 0.9500 .
C220 C221 1.55(2) .
C221 C222 1.37(2) .
C222 C223 1.42(2) .
C222 H222 0.9500 .
C223 C224 1.531(19) .
C225 C226 1.56(3) .
C226 C227 1.37(2) .
C227 C228 1.37(2) .
C227 H227 0.9500 .
C228 C229 1.57(3) .
C230 C231 1.63(3) .
C231 C232 1.40(2) .
C232 C233 1.39(2) .
C232 H232 0.9500 .
C233 C234 1.55(3) .

loop_
_geom_torsion_atom_site_label_1
_geom_torsion_atom_site_label_2
_geom_torsion_atom_site_label_3
_geom_torsion_atom_site_label_4
_geom_torsion
_geom_torsion_site_symmetry_1
C62 S3' C61' C63 2.0(16) .
C60 S3' C61' C63 -165(4) .
C62 S3' C61' C60 167(3) .
C60 S3' C61' C62 -167(3) .
F97' F97 F98 F98' 2(6) .
C147 F97 F98 F98' 27(3) .
F97' F97 F98 C147 -24(4) .
F98 F97 F97' C147 21(3) .
C147 F97 F97' F99' -25(4) .
F98 F97 F97' F99' -4(7) .
F97 F98 F98' C147 -23(2) .
C147 F98 F98' F99 21(6) .
F97 F98 F98' F99 -2(8) .
F99' F99 F98' F98 3(9) .
C147 F99 F98' F98 -24(7) .
F99' F99 F98' C147 27(2) .
F98' F99 F99' C147 -25(2) .
F98' F99 F99' F97' -3(3) .
C147 F99 F99' F97' 22.4(17) .
F97 F97' F99' F99 5(7) .
C147 F97' F99' F99 -27(2) .
F97 F97' F99' C147 32(6) .
O3 Tb1 O2 N2 97.1(11) .
O8 Tb1 O2 N2 -114.6(12) .
O5 Tb1 O2 N2 -41.6(12) .
O7 Tb1 O2 N2 168.0(12) .
O4 Tb1 O2 N2 28.6(11) .
O6 Tb1 O2 N2 20.3(15) .
O9 Tb1 O2 N2 -155.6(10) .
O8 Tb1 O3 C13 -172.9(11) .
O5 Tb1 O3 C13 19.7(13) .
O7 Tb1 O3 C13 -157.4(12) .
O4 Tb1 O3 C13 -23.7(12) .
O6 Tb1 O3 C13 59.9(12) .
O9 Tb1 O3 C13 130.6(12) .
O2 Tb1 O3 C13 -90.5(12) .
O3 Tb1 O4 C15 23.7(11) .
O8 Tb1 O4 C15 -176.9(11) .
O5 Tb1 O4 C15 -126.2(12) .
O7 Tb1 O4 C15 83.2(12) .
O6 Tb1 O4 C15 -51.8(12) .
O9 Tb1 O4 C15 -41.7(15) .
O2 Tb1 O4 C15 132.3(12) .
O3 Tb1 O5 C18 24.4(13) .
O8 Tb1 O5 C18 -148.9(12) .
O7 Tb1 O5 C18 -161.0(10) .
O4 Tb1 O5 C18 68.0(12) .
O6 Tb1 O5 C18 -16.1(11) .
O9 Tb1 O5 C18 -82.9(12) .
O2 Tb1 O5 C18 137.1(12) .
O3 Tb1 O6 C20 -135.4(12) .
O8 Tb1 O6 C20 73.8(12) .
O5 Tb1 O6 C20 16.3(11) .
O7 Tb1 O6 C20 171.8(11) .
O4 Tb1 O6 C20 -59.2(12) .
O9 Tb1 O6 C20 125.8(12) .
O2 Tb1 O6 C20 -51.2(15) .
O3 Tb1 O7 C23 -167.7(12) .
O8 Tb1 O7 C23 4.1(11) .
O5 Tb1 O7 C23 16.2(14) .
O4 Tb1 O7 C23 133.8(11) .
O6 Tb1 O7 C23 -116.0(11) .
O9 Tb1 O7 C23 -70.3(11) .
O2 Tb1 O7 C23 84.5(11) .
O3 Tb1 O8 C25 9.8(15) .
O5 Tb1 O8 C25 -179.3(12) .
O7 Tb1 O8 C25 -5.9(12) .
O4 Tb1 O8 C25 -129.2(12) .
O6 Tb1 O8 C25 124.4(12) .
O9 Tb1 O8 C25 71.7(12) .
O2 Tb1 O8 C25 -79.8(12) .
O3 Tb1 O9 N3 -52.8(11) .
O8 Tb1 O9 N3 154.1(11) .
O5 Tb1 O9 N3 85.2(11) .
O7 Tb1 O9 N3 -127.6(11) .
O4 Tb1 O9 N3 8.1(14) .
O6 Tb1 O9 N3 18.6(10) .
O2 Tb1 O9 N3 -163.5(10) .
O14 Tb2 O10 N4 -122.2(12) .
O12 Tb2 O10 N4 90.3(12) .
O11 Tb2 O10 N4 23.5(11) .
O16 Tb2 O10 N4 -49.2(12) .
O13 Tb2 O10 N4 159.9(12) .
O15 Tb2 O10 N4 9.3(15) .
O17 Tb2 O10 N4 -165.3(10) .
O14 Tb2 O11 C39 174.8(11) .
O12 Tb2 O11 C39 15.0(12) .
O16 Tb2 O11 C39 -134.5(13) .
O13 Tb2 O11 C39 76.4(13) .
O15 Tb2 O11 C39 -59.9(12) .
O17 Tb2 O11 C39 -39.2(16) .
O10 Tb2 O11 C39 126.9(13) .
O14 Tb2 O12 C41 -166.4(11) .
O11 Tb2 O12 C41 -15.4(12) .
O16 Tb2 O12 C41 29.4(14) .
O13 Tb2 O12 C41 -146.2(13) .
O15 Tb2 O12 C41 68.8(13) .
O17 Tb2 O12 C41 142.7(13) .
O10 Tb2 O12 C41 -81.4(13) .
O14 Tb2 O13 C44 2.2(12) .
O12 Tb2 O13 C44 -167.0(13) .
O11 Tb2 O13 C44 133.2(12) .
O16 Tb2 O13 C44 18.6(15) .
O15 Tb2 O13 C44 -117.4(12) .
O17 Tb2 O13 C44 -72.7(12) .
O10 Tb2 O13 C44 81.7(13) .
O12 Tb2 O14 C46 18.1(15) .
O11 Tb2 O14 C46 -122.5(12) .
O16 Tb2 O14 C46 -173.2(12) .
O13 Tb2 O14 C46 -2.4(12) .
O15 Tb2 O14 C46 129.7(11) .
O17 Tb2 O14 C46 73.3(12) .
O10 Tb2 O14 C46 -75.5(12) .
O14 Tb2 O15 C49 79.3(13) .
O12 Tb2 O15 C49 -131.2(13) .
O11 Tb2 O15 C49 -55.6(13) .
O16 Tb2 O15 C49 21.3(13) .
O13 Tb2 O15 C49 177.9(12) .
O17 Tb2 O15 C49 134.1(13) .
O10 Tb2 O15 C49 -41.9(16) .
O14 Tb2 O16 C51 -148.6(12) .
O12 Tb2 O16 C51 22.9(14) .
O11 Tb2 O16 C51 67.4(12) .
O13 Tb2 O16 C51 -164.9(11) .
O15 Tb2 O16 C51 -16.6(12) .
O17 Tb2 O16 C51 -84.2(12) .
O10 Tb2 O16 C51 138.0(12) .
O14 Tb2 O17 N5 148.1(12) .
O12 Tb2 O17 N5 -57.3(11) .
O11 Tb2 O17 N5 -6.3(16) .
O16 Tb2 O17 N5 81.2(11) .
O13 Tb2 O17 N5 -133.3(12) .
O15 Tb2 O17 N5 14.9(11) .
O10 Tb2 O17 N5 -167.8(10) .
O21 Tb3 O18 N6 -59.8(13) .
O19 Tb3 O18 N6 82.7(14) .
O24 Tb3 O18 N6 149.6(14) .
O20 Tb3 O18 N6 16.0(13) .
O23 Tb3 O18 N6 -133.6(14) .
O22 Tb3 O18 N6 -1.0(17) .
O25 Tb3 O18 N6 -170.7(12) .
O21 Tb3 O19 C65 31.7(15) .
O24 Tb3 O19 C65 -146.1(13) .
O20 Tb3 O19 C65 -12.4(13) .
O23 Tb3 O19 C65 -161.1(12) .
O22 Tb3 O19 C65 67.5(13) .
O18 Tb3 O19 C65 -79.3(13) .
O25 Tb3 O19 C65 141.6(13) .
O21 Tb3 O20 C67 -134.8(14) .
O19 Tb3 O20 C67 17.4(13) .
O24 Tb3 O20 C67 73.5(14) .
O23 Tb3 O20 C67 172.7(12) .
O22 Tb3 O20 C67 -59.5(13) .
O18 Tb3 O20 C67 129.7(14) .
O25 Tb3 O20 C67 -41.4(16) .
O19 Tb3 O21 C70 22.6(14) .
O24 Tb3 O21 C70 -161.2(11) .
O20 Tb3 O21 C70 65.7(12) .
O23 Tb3 O21 C70 -149.9(12) .
O22 Tb3 O21 C70 -13.4(12) .
O18 Tb3 O21 C70 138.3(12) .
O25 Tb3 O21 C70 -82.6(12) .
O21 Tb3 O22 C72 14.8(11) .
O19 Tb3 O22 C72 -141.7(12) .
O24 Tb3 O22 C72 171.5(11) .
O20 Tb3 O22 C72 -65.5(11) .
O23 Tb3 O22 C72 70.5(12) .
O18 Tb3 O22 C72 -48.7(14) .
O25 Tb3 O22 C72 124.0(12) .
O21 Tb3 O23 C75 -165.8(12) .
O19 Tb3 O23 C75 22.9(14) .
O24 Tb3 O23 C75 7.9(12) .
O20 Tb3 O23 C75 -112.6(12) .
O22 Tb3 O23 C75 139.5(11) .
O18 Tb3 O23 C75 -69.4(12) .
O25 Tb3 O23 C75 84.9(12) .
O21 Tb3 O24 C77 5.2(15) .
O19 Tb3 O24 C77 -177.4(13) .
O20 Tb3 O24 C77 126.7(12) .
O23 Tb3 O24 C77 -6.3(12) .
O22 Tb3 O24 C77 -130.5(12) .
O18 Tb3 O24 C77 70.4(12) .
O25 Tb3 O24 C77 -82.5(12) .
O21 Tb3 O25 N7 79.9(10) .
O19 Tb3 O25 N7 -61.1(10) .
O24 Tb3 O25 N7 -133.8(11) .
O20 Tb3 O25 N7 -6.1(14) .
O23 Tb3 O25 N7 149.2(11) .
O22 Tb3 O25 N7 12.1(10) .
O18 Tb3 O25 N7 -173.5(9) .
O27 Tb4 O26 N8 34.2(11) .
O29 Tb4 O26 N8 166.1(12) .
O30 Tb4 O26 N8 -115.1(12) .
O28 Tb4 O26 N8 99.0(12) .
O32 Tb4 O26 N8 -36.7(12) .
O31 Tb4 O26 N8 17.7(15) .
O33 Tb4 O26 N8 -151.5(11) .
O29 Tb4 O27 C91 78.1(13) .
O30 Tb4 O27 C91 176.8(11) .
O28 Tb4 O27 C91 18.6(12) .
O32 Tb4 O27 C91 -129.7(13) .
O31 Tb4 O27 C91 -54.9(12) .
O26 Tb4 O27 C91 133.1(13) .
O33 Tb4 O27 C91 -38.7(16) .
O27 Tb4 O28 C93 -20.0(11) .
O29 Tb4 O28 C93 -150.0(12) .
O30 Tb4 O28 C93 -170.7(10) .
O32 Tb4 O28 C93 22.9(13) .
O31 Tb4 O28 C93 64.3(11) .
O26 Tb4 O28 C93 -85.4(12) .
O33 Tb4 O28 C93 135.8(12) .
O27 Tb4 O29 C96 132.5(11) .
O30 Tb4 O29 C96 -0.9(11) .
O28 Tb4 O29 C96 -169.4(12) .
O32 Tb4 O29 C96 21.6(15) .
O31 Tb4 O29 C96 -123.5(11) .
O26 Tb4 O29 C96 76.5(11) .
O33 Tb4 O29 C96 -74.3(11) .
O27 Tb4 O30 C98 -120.2(11) .
O29 Tb4 O30 C98 -2.0(11) .
O28 Tb4 O30 C98 18.8(14) .
O32 Tb4 O30 C98 -171.4(12) .
O31 Tb4 O30 C98 128.8(11) .
O26 Tb4 O30 C98 -76.6(12) .
O33 Tb4 O30 C98 77.3(12) .
O27 Tb4 O31 C101 -55.4(12) .
O29 Tb4 O31 C101 -177.3(11) .
O30 Tb4 O31 C101 82.2(12) .
O28 Tb4 O31 C101 -130.1(12) .
O32 Tb4 O31 C101 19.2(11) .
O26 Tb4 O31 C101 -39.4(14) .
O33 Tb4 O31 C101 132.8(12) .
O27 Tb4 O32 C103 61.1(12) .
O29 Tb4 O32 C103 -176.4(11) .
O30 Tb4 O32 C103 -154.4(13) .
O28 Tb4 O32 C103 18.2(14) .
O31 Tb4 O32 C103 -22.8(12) .
O26 Tb4 O32 C103 132.8(12) .
O33 Tb4 O32 C103 -88.4(12) .
O27 Tb4 O33 N9 -1.2(14) .
O29 Tb4 O33 N9 -128.7(11) .
O30 Tb4 O33 N9 152.8(11) .
O28 Tb4 O33 N9 -54.5(10) .
O32 Tb4 O33 N9 80.7(11) .
O31 Tb4 O33 N9 15.4(10) .
O26 Tb4 O33 N9 -170.1(9) .
O40 Tb5 O34 N10 147.8(12) .
O36 Tb5 O34 N10 80.0(12) .
O37 Tb5 O34 N10 -59.9(12) .
O38 Tb5 O34 N10 -8.1(15) .
O39 Tb5 O34 N10 -134.9(12) .
O35 Tb5 O34 N10 13.3(11) .
O41 Tb5 O34 N10 -167.7(10) .
O40 Tb5 O35 C117 72.4(13) .
O36 Tb5 O35 C117 17.6(12) .
O37 Tb5 O35 C117 -136.0(13) .
O38 Tb5 O35 C117 -60.2(12) .
O39 Tb5 O35 C117 174.0(11) .
O41 Tb5 O35 C117 -48.2(15) .
O34 Tb5 O35 C117 130.3(13) .
O40 Tb5 O36 C119 -151.4(13) .
O37 Tb5 O36 C119 24.3(14) .
O38 Tb5 O36 C119 66.2(12) .
O39 Tb5 O36 C119 -163.2(11) .
O35 Tb5 O36 C119 -14.9(12) .
O41 Tb5 O36 C119 137.6(12) .
O34 Tb5 O36 C119 -83.3(12) .
O40 Tb5 O37 C122 -165.9(10) .
O36 Tb5 O37 C122 22.0(13) .
O38 Tb5 O37 C122 -20.3(11) .
O39 Tb5 O37 C122 -153.7(12) .
O35 Tb5 O37 C122 61.1(11) .
O41 Tb5 O37 C122 -87.7(11) .
O34 Tb5 O37 C122 135.9(11) .
O40 Tb5 O38 C124 176.7(11) .
O36 Tb5 O38 C124 -131.7(12) .
O37 Tb5 O38 C124 20.2(12) .
O39 Tb5 O38 C124 78.6(12) .
O35 Tb5 O38 C124 -56.3(12) .
O41 Tb5 O38 C124 130.0(12) .
O34 Tb5 O38 C124 -35.1(15) .
O40 Tb5 O39 C127 -2.5(11) .
O36 Tb5 O39 C127 9.5(14) .
O37 Tb5 O39 C127 -175.8(12) .
O38 Tb5 O39 C127 127.0(11) .
O35 Tb5 O39 C127 -126.4(11) .
O41 Tb5 O39 C127 74.6(11) .
O34 Tb5 O39 C127 -81.5(11) .
O36 Tb5 O40 C129 -164.5(13) .
O37 Tb5 O40 C129 21.0(15) .
O38 Tb5 O40 C129 -112.6(12) .
O39 Tb5 O40 C129 8.7(12) .
O35 Tb5 O40 C129 141.2(12) .
O41 Tb5 O40 C129 -65.9(12) .
O34 Tb5 O40 C129 82.9(12) .
O40 Tb5 O41 N11 -134.5(11) .
O36 Tb5 O41 N11 -62.3(11) .
O37 Tb5 O41 N11 78.1(11) .
O38 Tb5 O41 N11 10.8(11) .
O39 Tb5 O41 N11 147.6(12) .
O35 Tb5 O41 N11 -1.5(15) .
O34 Tb5 O41 N11 -179.5(10) .
O43 Tb6 O42 N12 160.8(11) .
O45 Tb6 O42 N12 6.5(14) .
O44 Tb6 O42 N12 -120.7(11) .
O46 Tb6 O42 N12 -46.9(10) .
O48 Tb6 O42 N12 25.4(10) .
O47 Tb6 O42 N12 90.9(11) .
O49 Tb6 O42 N12 -161.5(9) .
O45 Tb6 O43 C143 -117.2(12) .
O44 Tb6 O43 C143 -0.2(11) .
O46 Tb6 O43 C143 22.2(14) .
O48 Tb6 O43 C143 133.1(11) .
O47 Tb6 O43 C143 -166.1(12) .
O42 Tb6 O43 C143 79.6(12) .
O49 Tb6 O43 C143 -72.9(12) .
O43 Tb6 O44 C145 -3.2(12) .
O45 Tb6 O44 C145 130.1(12) .
O46 Tb6 O44 C145 -170.6(12) .
O48 Tb6 O44 C145 -124.5(12) .
O47 Tb6 O44 C145 25.0(15) .
O42 Tb6 O44 C145 -75.6(12) .
O49 Tb6 O44 C145 74.0(12) .
O43 Tb6 O45 C148 177.6(10) .
O44 Tb6 O45 C148 79.8(12) .
O46 Tb6 O45 C148 19.7(11) .
O48 Tb6 O45 C148 -55.8(11) .
O47 Tb6 O45 C148 -131.2(12) .
O42 Tb6 O45 C148 -37.4(15) .
O49 Tb6 O45 C148 133.7(12) .
O43 Tb6 O46 C150 -167.5(10) .
O45 Tb6 O46 C150 -16.3(11) .
O44 Tb6 O46 C150 -145.1(12) .
O48 Tb6 O46 C150 67.4(11) .
O47 Tb6 O46 C150 23.9(13) .
O42 Tb6 O46 C150 140.4(11) .
O49 Tb6 O46 C150 -83.0(11) .
O43 Tb6 O47 C153 -150.6(12) .
O45 Tb6 O47 C153 63.6(12) .
O44 Tb6 O47 C153 -178.3(10) .
O46 Tb6 O47 C153 23.0(13) .
O48 Tb6 O47 C153 -20.5(11) .
O42 Tb6 O47 C153 -86.7(12) .
O49 Tb6 O47 C153 136.8(12) .
O43 Tb6 O48 C155 81.1(12) .
O45 Tb6 O48 C155 -56.2(12) .
O44 Tb6 O48 C155 -178.0(11) .
O46 Tb6 O48 C155 -131.5(12) .
O47 Tb6 O48 C155 17.6(11) .
O42 Tb6 O48 C155 132.7(12) .
O49 Tb6 O48 C155 -36.7(15) .
O43 Tb6 O49 N13 -111.6(11) .
O45 Tb6 O49 N13 37.5(11) .
O44 Tb6 O49 N13 169.0(12) .
O46 Tb6 O49 N13 103.5(11) .
O48 Tb6 O49 N13 17.5(15) .
O47 Tb6 O49 N13 -33.4(11) .
O42 Tb6 O49 N13 -148.4(10) .
O54 Tb7 O50 N14 83.8(10) .
O52 Tb7 O50 N14 -130.2(10) .
O56 Tb7 O50 N14 -56.0(10) .
O51 Tb7 O50 N14 151.2(11) .
O55 Tb7 O50 N14 0.4(14) .
O57 Tb7 O50 N14 -171.4(9) .
O53 Tb7 O50 N14 16.4(10) .
O54 Tb7 O51 C169 -175.1(12) .
O52 Tb7 O51 C169 -2.3(12) .
O56 Tb7 O51 C169 16.2(14) .
O55 Tb7 O51 C169 -125.3(12) .
O57 Tb7 O51 C169 -78.9(12) .
O53 Tb7 O51 C169 129.7(12) .
O50 Tb7 O51 C169 74.5(12) .
O54 Tb7 O52 C171 18.3(16) .
O56 Tb7 O52 C171 -164.2(14) .
O51 Tb7 O52 C171 5.6(13) .
O55 Tb7 O52 C171 138.5(13) .
O57 Tb7 O52 C171 82.1(13) .
O53 Tb7 O52 C171 -115.9(13) .
O50 Tb7 O52 C171 -68.9(13) .
O54 Tb7 O53 C174 16.6(11) .
O52 Tb7 O53 C174 172.4(10) .
O56 Tb7 O53 C174 -138.7(12) .
O51 Tb7 O53 C174 72.4(12) .
O55 Tb7 O53 C174 -62.1(11) .
O57 Tb7 O53 C174 -43.1(14) .
O50 Tb7 O53 C174 126.1(11) .
O52 Tb7 O54 C176 -161.9(10) .
O56 Tb7 O54 C176 21.7(13) .
O51 Tb7 O54 C176 -149.2(12) .
O55 Tb7 O54 C176 65.3(11) .
O57 Tb7 O54 C176 139.0(11) .
O53 Tb7 O54 C176 -15.0(11) .
O50 Tb7 O54 C176 -83.9(11) .
O54 Tb7 O55 C179 -133.7(12) .
O52 Tb7 O55 C179 75.4(12) .
O56 Tb7 O55 C179 17.5(12) .
O51 Tb7 O55 C179 177.0(11) .
O57 Tb7 O55 C179 131.2(12) .
O53 Tb7 O55 C179 -58.7(12) .
O50 Tb7 O55 C179 -42.8(15) .
O54 Tb7 O56 C181 32.2(15) .
O52 Tb7 O56 C181 -145.7(14) .
O51 Tb7 O56 C181 -164.1(12) .
O55 Tb7 O56 C181 -11.9(13) .
O57 Tb7 O56 C181 -79.3(14) .
O53 Tb7 O56 C181 68.8(13) .
O50 Tb7 O56 C181 142.5(13) .
O54 Tb7 O57 N15 -63.3(11) .
O52 Tb7 O57 N15 146.0(12) .
O56 Tb7 O57 N15 78.2(11) .
O51 Tb7 O57 N15 -136.0(12) .
O55 Tb7 O57 N15 11.3(11) .
O53 Tb7 O57 N15 -7.9(15) .
O50 Tb7 O57 N15 -172.9(10) .
O61 Tb8 O58 N16 148.4(11) .
O63 Tb8 O58 N16 -3.1(14) .
O64 Tb8 O58 N16 -56.2(10) .
O62 Tb8 O58 N16 -133.0(11) .
O59 Tb8 O58 N16 14.5(10) .
O60 Tb8 O58 N16 80.7(11) .
O65 Tb8 O58 N16 -164.7(9) .
O61 Tb8 O59 C195 76.3(14) .
O63 Tb8 O59 C195 -55.6(13) .
O64 Tb8 O59 C195 -130.6(14) .
O62 Tb8 O59 C195 176.3(12) .
O60 Tb8 O59 C195 19.7(13) .
O65 Tb8 O59 C195 -48.5(16) .
O58 Tb8 O59 C195 132.6(14) .
O61 Tb8 O60 C197 -152.4(13) .
O63 Tb8 O60 C197 66.3(13) .
O64 Tb8 O60 C197 22.5(14) .
O62 Tb8 O60 C197 -165.2(12) .
O59 Tb8 O60 C197 -18.6(13) .
O65 Tb8 O60 C197 134.8(13) .
O58 Tb8 O60 C197 -85.0(13) .
O63 Tb8 O61 C200 -123.6(12) .
O64 Tb8 O61 C200 13.1(16) .
O62 Tb8 O61 C200 -1.7(12) .
O59 Tb8 O61 C200 129.2(12) .
O60 Tb8 O61 C200 -174.7(13) .
O65 Tb8 O61 C200 -74.9(12) .
O58 Tb8 O61 C200 73.1(12) .
O61 Tb8 O62 C202 0.3(12) .
O63 Tb8 O62 C202 128.2(12) .
O64 Tb8 O62 C202 -172.5(13) .
O59 Tb8 O62 C202 -121.4(12) .
O60 Tb8 O62 C202 13.1(15) .
O65 Tb8 O62 C202 79.7(12) .
O58 Tb8 O62 C202 -77.2(12) .
O61 Tb8 O63 C205 175.2(11) .
O64 Tb8 O63 C205 15.3(12) .
O62 Tb8 O63 C205 76.9(13) .
O59 Tb8 O63 C205 -58.5(12) .
O60 Tb8 O63 C205 -133.4(13) .
O65 Tb8 O63 C205 125.1(13) .
O58 Tb8 O63 C205 -41.4(16) .
O61 Tb8 O64 C207 -162.0(11) .
O63 Tb8 O64 C207 -15.4(11) .
O62 Tb8 O64 C207 -147.4(12) .
O59 Tb8 O64 C207 69.9(12) .
O60 Tb8 O64 C207 28.5(13) .
O65 Tb8 O64 C207 -81.0(12) .
O58 Tb8 O64 C207 141.8(12) .
O61 Tb8 O65 N17 -120.2(12) .
O63 Tb8 O65 N17 22.1(11) .
O64 Tb8 O65 N17 89.1(12) .
O62 Tb8 O65 N17 161.2(12) .
O59 Tb8 O65 N17 14.8(15) .
O60 Tb8 O65 N17 -48.2(12) .
O58 Tb8 O65 N17 -166.7(10) .
O71 Tb9 O66 N18 -118.0(11) .
O68 Tb9 O66 N18 93.1(11) .
O70 Tb9 O66 N18 -46.3(11) .
O72 Tb9 O66 N18 163.4(11) .
O69 Tb9 O66 N18 25.2(14) .
O67 Tb9 O66 N18 23.9(10) .
O1 Tb9 O66 N18 -157.6(10) 1_854
O71 Tb9 O67 C221 171.3(12) .
O68 Tb9 O67 C221 16.3(12) .
O70 Tb9 O67 C221 -136.2(13) .
O72 Tb9 O67 C221 70.5(13) .
O69 Tb9 O67 C221 -60.0(12) .
O66 Tb9 O67 C221 119.3(13) .
O1 Tb9 O67 C221 -58.6(15) 1_854
O71 Tb9 O68 C223 -160.3(11) .
O70 Tb9 O68 C223 22.2(14) .
O72 Tb9 O68 C223 -154.9(13) .
O69 Tb9 O68 C223 63.7(12) .
O67 Tb9 O68 C223 -18.0(12) .
O66 Tb9 O68 C223 -87.8(12) .
O1 Tb9 O68 C223 132.5(12) 1_854
O71 Tb9 O69 C226 80.0(14) .
O68 Tb9 O69 C226 -127.1(14) .
O70 Tb9 O69 C226 24.6(14) .
O72 Tb9 O69 C226 -178.5(13) .
O67 Tb9 O69 C226 -52.2(14) .
O66 Tb9 O69 C226 -53.4(16) .
O1 Tb9 O69 C226 128.6(14) 1_854
O71 Tb9 O70 C228 -164.1(14) .
O68 Tb9 O70 C228 14.5(15) .
O72 Tb9 O70 C228 -171.1(12) .
O69 Tb9 O70 C228 -27.0(13) .
O67 Tb9 O70 C228 54.3(13) .
O66 Tb9 O70 C228 123.8(13) .
O1 Tb9 O70 C228 -95.9(14) 1_854
O68 Tb9 O71 C231 11.3(18) .
O70 Tb9 O71 C231 -170.5(16) .
O72 Tb9 O71 C231 5.9(15) .
O69 Tb9 O71 C231 134.6(15) .
O67 Tb9 O71 C231 -118.3(15) .
O66 Tb9 O71 C231 -67.1(15) .
O1 Tb9 O71 C231 85.7(15) 1_854
O71 Tb9 O72 C233 -3.8(13) .
O68 Tb9 O72 C233 179.2(14) .
O70 Tb9 O72 C233 3.2(17) .
O69 Tb9 O72 C233 -129.6(13) .
O67 Tb9 O72 C233 125.8(13) .
O66 Tb9 O72 C233 75.8(13) .
O1 Tb9 O72 C233 -78.0(13) 1_854
Tb9 O1 N1 C1 -103.3(14) 1_256
Tb9 O1 N1 C2 90.7(15) 1_256
Tb1 O2 N2 C1 -97.8(15) .
Tb1 O2 N2 C5 95.6(14) .
Tb1 O9 N3 C27 -84.8(14) .
Tb1 O9 N3 C28 108.4(12) .
Tb2 O10 N4 C27 -88.5(15) .
Tb2 O10 N4 C31 102.5(13) .
Tb2 O17 N5 C53 -80.2(16) .
Tb2 O17 N5 C54 111.3(13) .
Tb3 O18 N6 C53 -88.8(17) .
Tb3 O18 N6 C57 97.2(16) .
Tb3 O25 N7 C79 -77.1(15) .
Tb3 O25 N7 C80 112.9(11) .
Tb4 O26 N8 C79 -97.4(14) .
Tb4 O26 N8 C83 95.6(14) .
Tb4 O33 N9 C105 -81.0(14) .
Tb4 O33 N9 C106 109.6(12) .
Tb5 O34 N10 C105 -81.4(15) .
Tb5 O34 N10 C109 105.2(13) .
Tb5 O41 N11 C131 -81.9(15) .
Tb5 O41 N11 C132 108.3(12) .
Tb6 O42 N12 C131 -86.1(14) .
Tb6 O42 N12 C135 105.0(12) .
Tb6 O49 N13 C157 -96.2(14) .
Tb6 O49 N13 C158 97.5(13) .
Tb7 O50 N14 C157 -81.6(14) .
Tb7 O50 N14 C161 112.0(11) .
Tb7 O57 N15 C183 -81.0(16) .
Tb7 O57 N15 C184 107.7(13) .
Tb8 O58 N16 C183 -81.7(15) .
Tb8 O58 N16 C187 108.0(13) .
Tb8 O65 N17 C209 -93.4(15) .
Tb8 O65 N17 C210 95.2(14) .
Tb9 O66 N18 C209 -93.3(14) .
Tb9 O66 N18 C213 99.0(13) .
O2 N2 C1 N1 -178.8(12) .
C5 N2 C1 N1 -11.0(16) .
O2 N2 C1 C8 4(2) .
C5 N2 C1 C8 172.1(14) .
O1 N1 C1 N2 -176.8(12) .
C2 N1 C1 N2 -9.5(16) .
O1 N1 C1 C8 0(2) .
C2 N1 C1 C8 167.1(16) .
O1 N1 C2 C3 -45.9(18) .
C1 N1 C2 C3 146.9(13) .
O1 N1 C2 C4 74.5(15) .
C1 N1 C2 C4 -92.7(14) .
O1 N1 C2 C5 -168.4(12) .
C1 N1 C2 C5 24.4(15) .
O2 N2 C5 C7 76.5(15) .
C1 N2 C5 C7 -92.0(14) .
O2 N2 C5 C6 -43.3(18) .
C1 N2 C5 C6 148.3(13) .
O2 N2 C5 C2 -166.4(11) .
C1 N2 C5 C2 25.2(15) .
N1 C2 C5 N2 -27.3(13) .
C3 C2 C5 N2 -146.3(12) .
C4 C2 C5 N2 83.7(14) .
N1 C2 C5 C7 84.3(14) .
C3 C2 C5 C7 -34.7(18) .
C4 C2 C5 C7 -164.6(13) .
N1 C2 C5 C6 -147.4(13) .
C3 C2 C5 C6 93.6(16) .
C4 C2 C5 C6 -36.3(18) .
C11 C9' C8 C9 8(5) .
C11 C9' C8 C1 -177(2) .
C11 C9' C8 S1' 12(6) .
C11 C9' C8 S1 -122(16) .
C10 C9 C8 C9' 1(5) .
C10 C9 C8 C1 -175(2) .
C10 C9 C8 S1' -154(14) .
C10 C9 C8 S1 10(3) .
N2 C1 C8 C9' -2(5) .
N1 C1 C8 C9' -178(5) .
N2 C1 C8 C9 172(2) .
N1 C1 C8 C9 -4(4) .
N2 C1 C8 S1' 168.1(13) .
N1 C1 C8 S1' -8(3) .
N2 C1 C8 S1 -13(3) .
N1 C1 C8 S1 170.4(13) .
C10 S1' C8 C9' -5(4) .
C10 S1' C8 C9 20(11) .
C10 S1' C8 C1 -178.1(15) .
C10 S1' C8 S1 3.2(15) .
C11 S1 C8 C9' 47(11) .
C11 S1 C8 C9 -4.8(19) .
C11 S1 C8 C1 179.3(16) .
C11 S1 C8 S1' -2.1(13) .
C8 C9 C10 C11 -10(4) .
C8 C9 C10 S1' 161(10) .
C8 C9 C10 Br1' -159(3) .
C8 S1' C10 C9 -13(7) .
C8 S1' C10 C11 -3(2) .
C8 S1' C10 Br1' -167(2) .
C11 Br1' C10 C9 150(6) .
C11 Br1' C10 S1' 166(3) .
C9 C10 C11 C9' 11(3) .
S1' C10 C11 C9' 9(3) .
Br1' C10 C11 C9' 180(3) .
C9 C10 C11 S1 5(2) .
S1' C10 C11 S1 2(2) .
Br1' C10 C11 S1 173.2(10) .
C9 C10 C11 Br1 179.0(19) .
S1' C10 C11 Br1 176.6(12) .
Br1' C10 C11 Br1 -12.4(17) .
C9 C10 C11 Br1' -169(2) .
S1' C10 C11 Br1' -171(2) .
C8 C9' C11 C10 -13(5) .
C8 C9' C11 S1 140(14) .
C8 C9' C11 Br1 -177(2) .
C8 C9' C11 Br1' -13(9) .
C8 S1 C11 C10 0.1(15) .
C8 S1 C11 C9' -28(9) .
C8 S1 C11 Br1 -173.9(13) .
C8 S1 C11 Br1' 12(3) .
C10 Br1' C11 C9' 0(5) .
C10 Br1' C11 S1 -16(2) .
C10 Br1' C11 Br1 169.3(14) .
Tb1 O3 C13 C14 20(2) .
Tb1 O3 C13 C12 -153.8(10) .
F2 C12 C13 O3 -42(2) .
F3 C12 C13 O3 -166.4(14) .
F1 C12 C13 O3 72.9(19) .
F2 C12 C13 C14 143.8(16) .
F3 C12 C13 C14 19(2) .
F1 C12 C13 C14 -101.2(18) .
O3 C13 C14 C15 -2(3) .
C12 C13 C14 C15 171.6(15) .
Tb1 O4 C15 C14 -20(2) .
Tb1 O4 C15 C16 166.4(10) .
C13 C14 C15 O4 2(3) .
C13 C14 C15 C16 175.5(14) .
O4 C15 C16 F6 -170.5(14) .
C14 C15 C16 F6 15(2) .
O4 C15 C16 F4 -51.8(19) .
C14 C15 C16 F4 134.2(16) .
O4 C15 C16 F5 64.0(18) .
C14 C15 C16 F5 -110.0(17) .
Tb1 O5 C18 C19 13(2) .
Tb1 O5 C18 C17 -163.6(9) .
F9 C17 C18 O5 -156.1(12) .
F7 C17 C18 O5 -35.6(17) .
F8 C17 C18 O5 81.8(16) .
F9 C17 C18 C19 27.0(19) .
F7 C17 C18 C19 147.5(13) .
F8 C17 C18 C19 -95.1(16) .
O5 C18 C19 C20 0(2) .
C17 C18 C19 C20 176.3(12) .
Tb1 O6 C20 C19 -14(2) .
Tb1 O6 C20 C21 169.6(9) .
C18 C19 C20 O6 1(2) .
C18 C19 C20 C21 177.3(13) .
O6 C20 C21 F10 -71.6(18) .
C19 C20 C21 F10 111.5(16) .
O6 C20 C21 F11 167.8(13) .
C19 C20 C21 F11 -9(2) .
O6 C20 C21 F12 47.5(18) .
C19 C20 C21 F12 -129.4(15) .
Tb1 O7 C23 C24 -2(2) .
Tb1 O7 C23 C22 173.7(9) .
F14 C22 C23 O7 51.6(18) .
F15 C22 C23 O7 173.8(12) .
F13 C22 C23 O7 -69.7(16) .
F14 C22 C23 C24 -132.1(15) .
F15 C22 C23 C24 -10(2) .
F13 C22 C23 C24 106.7(17) .
O7 C23 C24 C25 -1(3) .
C22 C23 C24 C25 -176.5(14) .
Tb1 O8 C25 C24 6(2) .
Tb1 O8 C25 C26 179.4(10) .
C23 C24 C25 O8 -1(3) .
C23 C24 C25 C26 -174.2(15) .
O8 C25 C26 F16 -89(2) .
C24 C25 C26 F16 85(2) .
O8 C25 C26 F17 145.9(15) .
C24 C25 C26 F17 -40(2) .
O8 C25 C26 F18 33(2) .
C24 C25 C26 F18 -152.9(16) .
O10 N4 C27 N3 -177.0(11) .
C31 N4 C27 N3 -7.3(14) .
O10 N4 C27 C34 2.9(19) .
C31 N4 C27 C34 172.6(11) .
O9 N3 C27 N4 -178.3(10) .
C28 N3 C27 N4 -10.5(14) .
O9 N3 C27 C34 2(2) .
C28 N3 C27 C34 169.7(11) .
O9 N3 C28 C30 -49.0(15) .
C27 N3 C28 C30 142.7(11) .
O9 N3 C28 C29 70.4(14) .
C27 N3 C28 C29 -97.9(13) .
O9 N3 C28 C31 -169.5(10) .
C27 N3 C28 C31 22.2(13) .
O10 N4 C31 C32 -48.4(16) .
C27 N4 C31 C32 141.5(12) .
O10 N4 C31 C33 71.7(14) .
C27 N4 C31 C33 -98.5(13) .
O10 N4 C31 C28 -169.8(10) .
C27 N4 C31 C28 20.1(13) .
N3 C28 C31 C32 -140.5(11) .
C30 C28 C31 C32 102.6(14) .
C29 C28 C31 C32 -25.7(16) .
N3 C28 C31 N4 -22.9(11) .
C30 C28 C31 N4 -139.8(11) .
C29 C28 C31 N4 91.9(12) .
N3 C28 C31 C33 90.1(12) .
C30 C28 C31 C33 -26.7(16) .
C29 C28 C31 C33 -155.1(12) .
C37 C35' C34 C35 15(4) .
C37 C35' C34 C27 -171.6(19) .
C37 C35' C34 S2' 23(4) .
C37 C35' C34 S2 -130(7) .
C36 C35 C34 C35' -6(3) .
C36 C35 C34 C27 -179.8(14) .
C36 C35 C34 S2' -153(6) .
C36 C35 C34 S2 5(2) .
N4 C27 C34 C35' -14(4) .
N3 C27 C34 C35' 166(3) .
N4 C27 C34 C35 157.5(17) .
N3 C27 C34 C35 -23(2) .
N4 C27 C34 S2' 150.2(11) .
N3 C27 C34 S2' -30.0(18) .
N4 C27 C34 S2 -27.9(17) .
N3 C27 C34 S2 151.9(11) .
C36 S2' C34 C35' -15(2) .
C36 S2' C34 C35 20(4) .
C36 S2' C34 C27 177.1(11) .
C36 S2' C34 S2 -4.8(12) .
C37 S2 C34 C35' 33(4) .
C37 S2 C34 C35 -3.6(13) .
C37 S2 C34 C27 -179.3(11) .
C37 S2 C34 S2' 2.8(11) .
C34 C35 C36 C37 -4(2) .
C34 C35 C36 S2' 154(6) .
C34 C35 C36 Br2' 161.9(13) .
C34 S2' C36 C37 5.8(15) .
C34 S2' C36 C35 -19(4) .
C34 S2' C36 Br2' 167.6(9) .
C35 C36 C37 C35' 12(3) .
S2' C36 C37 C35' 5(3) .
Br2' C36 C37 C35' -157(2) .
C35 C36 C37 S2 1.1(19) .
S2' C36 C37 S2 -5(2) .
Br2' C36 C37 S2 -168.0(8) .
C35 C36 C37 Br2 -169.3(13) .
S2' C36 C37 Br2 -175.9(9) .
Br2' C36 C37 Br2 21.6(17) .
C34 C35' C37 C36 -19(4) .
C34 C35' C37 S2 132(7) .
C34 C35' C37 Br2 163.1(18) .
C34 S2 C37 C36 1.5(13) .
C34 S2 C37 C35' -32(4) .
C34 S2 C37 Br2 172.1(9) .
Tb2 O11 C39 C40 -11(2) .
Tb2 O11 C39 C38 164.7(11) .
F20 C38 C39 O11 168.1(17) .
F19 C38 C39 O11 -70(2) .
F21 C38 C39 O11 48(2) .
F20 C38 C39 C40 -16(3) .
F19 C38 C39 C40 106(2) .
F21 C38 C39 C40 -136.4(16) .
O11 C39 C40 C41 -2(3) .
C38 C39 C40 C41 -177.7(16) .
Tb2 O12 C41 C40 12(2) .
Tb2 O12 C41 C42 -166.1(11) .
C39 C40 C41 O12 2(3) .
C39 C40 C41 C42 179.6(16) .
O12 C41 C42 F24 79(2) .
C40 C41 C42 F24 -99(2) .
O12 C41 C42 F23 -160.8(17) .
C40 C41 C42 F23 21(3) .
O12 C41 C42 F22 -35(2) .
C40 C41 C42 F22 146.6(19) .
Tb2 O13 C44 C45 -1(2) .
Tb2 O13 C44 C43 178.3(9) .
F25 C43 C44 O13 -70(2) .
F27 C43 C44 O13 53(2) .
F26 C43 C44 O13 171.3(14) .
F25 C43 C44 C45 109.7(18) .
F27 C43 C44 C45 -128.1(17) .
F26 C43 C44 C45 -9(2) .
O13 C44 C45 C46 -2(3) .
C43 C44 C45 C46 179.2(14) .
Tb2 O14 C46 C45 1(2) .
Tb2 O14 C46 C47 179.3(8) .
C44 C45 C46 O14 1(2) .
C44 C45 C46 C47 -176.4(13) .
O14 C46 C47 F28 -75.8(16) .
C45 C46 C47 F28 102.4(17) .
O14 C46 C47 F29 50.8(17) .
C45 C46 C47 F29 -131.0(15) .
O14 C46 C47 F30 165.7(11) .
C45 C46 C47 F30 -16.1(19) .
Tb2 O15 C49 C50 -20(2) .
Tb2 O15 C49 C48 165.2(10) .
F33 C48 C49 O15 -172.6(15) .
F31 C48 C49 O15 -51(2) .
F32 C48 C49 O15 68(2) .
F33 C48 C49 C50 12(2) .
F31 C48 C49 C50 133.4(17) .
F32 C48 C49 C50 -107.5(19) .
O15 C49 C50 C51 1(3) .
C48 C49 C50 C51 176.0(14) .
Tb2 O16 C51 C50 9(2) .
Tb2 O16 C51 C52 -174.1(9) .
C49 C50 C51 O16 4(2) .
C49 C50 C51 C52 -172.2(14) .
O16 C51 C52 F34 -89.9(16) .
C50 C51 C52 F34 87.0(17) .
O16 C51 C52 F35 37.6(19) .
C50 C51 C52 F35 -145.5(13) .
O16 C51 C52 F36 154.7(12) .
C50 C51 C52 F36 -28.4(18) .
O18 N6 C53 N5 179.0(12) .
C57 N6 C53 N5 -6.5(17) .
O18 N6 C53 C60 1(2) .
C57 N6 C53 C60 175.1(16) .
O17 N5 C53 N6 176.8(12) .
C54 N5 C53 N6 -14.0(16) .
O17 N5 C53 C60 -5(2) .
C54 N5 C53 C60 164.5(15) .
O17 N5 C54 C56 -44.0(18) .
C53 N5 C54 C56 146.1(13) .
O17 N5 C54 C55 78.1(16) .
C53 N5 C54 C55 -91.7(15) .
O17 N5 C54 C57 -163.4(12) .
C53 N5 C54 C57 26.8(15) .
O18 N6 C57 C58 -40(2) .
C53 N6 C57 C58 145.0(15) .
O18 N6 C57 C59 77.1(18) .
C53 N6 C57 C59 -97.4(15) .
O18 N6 C57 C54 -162.6(12) .
C53 N6 C57 C54 22.8(17) .
N5 C54 C57 N6 -26.8(14) .
C56 C54 C57 N6 -144.7(14) .
C55 C54 C57 N6 85.0(17) .
N5 C54 C57 C58 -146.0(15) .
C56 C54 C57 C58 96.0(18) .
C55 C54 C57 C58 -34(2) .
N5 C54 C57 C59 84.2(17) .
C56 C54 C57 C59 -34(2) .
C55 C54 C57 C59 -164.0(16) .
C62 C61 C60 C61' -3(4) .
C62 C61 C60 C53 -173(2) .
C62 C61 C60 S3 4(4) .
C62 C61 C60 S3' -154(10) .
C63 C61' C60 C61 12(5) .
C62 C61' C60 C61 2(2) .
S3' C61' C60 C61 -7(2) .
C63 C61' C60 C53 -178(3) .
C62 C61' C60 C53 171(2) .
S3' C61' C60 C53 162(4) .
C63 C61' C60 S3 -144(10) .
C62 C61' C60 S3 -154(7) .
S3' C61' C60 S3 -164(6) .
C63 C61' C60 S3' 19(5) .
C62 C61' C60 S3' 9.0(18) .
N6 C53 C60 C61 157(3) .
N5 C53 C60 C61 -21(4) .
N6 C53 C60 C61' -7(4) .
N5 C53 C60 C61' 175(3) .
N6 C53 C60 S3 -19(3) .
N5 C53 C60 S3 163.2(13) .
N6 C53 C60 S3' 151.3(14) .
N5 C53 C60 S3' -27(2) .
C63 S3 C60 C61 -1(2) .
C63 S3 C60 C61' 23(6) .
C63 S3 C60 C53 176.2(16) .
C63 S3 C60 S3' 5.1(14) .
C62 S3' C60 C61 18(7) .
C61' S3' C60 C61 29(7) .
C62 S3' C60 C61' -11(2) .
C62 S3' C60 C53 -177.1(16) .
C61' S3' C60 C53 -166(3) .
C62 S3' C60 S3 -6.0(13) .
C61' S3' C60 S3 5(2) .
C60 C61 C62 C63 -5(4) .
C60 C61 C62 S3' 155(10) .
C60 C61 C62 Br3' 163(2) .
C60 C61 C62 C61' 2(3) .
C60 S3' C62 C63 5.5(19) .
C61' S3' C62 C63 -2(2) .
C60 S3' C62 C61 -17(6) .
C61' S3' C62 C61 -25(7) .
C60 S3' C62 Br3' 169.0(15) .
C61' S3' C62 Br3' 161(2) .
C60 S3' C62 C61' 7.9(16) .
C60 C61' C62 C63 167(4) .
S3' C61' C62 C63 177(3) .
C63 C61' C62 C61 -169(3) .
C60 C61' C62 C61 -2(3) .
S3' C61' C62 C61 7(2) .
C63 C61' C62 S3' -177(3) .
C60 C61' C62 S3' -9.4(19) .
C63 C61' C62 Br3' 30(4) .
C60 C61' C62 Br3' -163(2) .
S3' C61' C62 Br3' -153(3) .
C61 C62 C63 C61' 10(3) .
S3' C62 C63 C61' 3(3) .
Br3' C62 C63 C61' -164(2) .
C61 C62 C63 S3 3(3) .
S3' C62 C63 S3 -3(2) .
Br3' C62 C63 S3 -170.0(10) .
C61' C62 C63 S3 -6(2) .
C61 C62 C63 Br3 -176(2) .
S3' C62 C63 Br3 177.8(11) .
Br3' C62 C63 Br3 10.5(17) .
C61' C62 C63 Br3 174(3) .
C60 C61' C63 C62 -16(5) .
S3' C61' C63 C62 -2.2(18) .
C60 C61' C63 S3 144(10) .
C62 C61' C63 S3 161(6) .
S3' C61' C63 S3 159(7) .
C60 C61' C63 Br3 176(3) .
C62 C61' C63 Br3 -168(6) .
S3' C61' C63 Br3 -170(4) .
C60 S3 C63 C62 -1.6(18) .
C60 S3 C63 C61' -23(6) .
C60 S3 C63 Br3 177.7(17) .
Tb3 O19 C65 C66 5(3) .
Tb3 O19 C65 C64 -169.8(10) .
F38 C64 C65 O19 79(2) .
F39 C64 C65 O19 -35(2) .
F37 C64 C65 O19 -157.9(15) .
F38 C64 C65 C66 -97(2) .
F39 C64 C65 C66 149.2(16) .
F37 C64 C65 C66 27(2) .
O19 C65 C66 C67 6(3) .
C64 C65 C66 C67 -179.2(15) .
Tb3 O20 C67 C66 -16(2) .
Tb3 O20 C67 C68 167.6(11) .
C65 C66 C67 O20 -1(3) .
C65 C66 C67 C68 176.1(16) .
O20 C67 C68 F42 80(2) .
C66 C67 C68 F42 -97(2) .
O20 C67 C68 F40 -157.8(15) .
C66 C67 C68 F40 25(2) .
O20 C67 C68 F41 -40(2) .
C66 C67 C68 F41 142.6(16) .
Tb3 O21 C70 C71 9(2) .
Tb3 O21 C70 C69 -169.8(9) .
F45 C69 C70 O21 -153.7(13) .
F44 C69 C70 O21 83.1(17) .
F43 C69 C70 O21 -33.5(18) .
F45 C69 C70 C71 27(2) .
F44 C69 C70 C71 -96.0(16) .
F43 C69 C70 C71 147.4(14) .
O21 C70 C71 C72 2(2) .
C69 C70 C71 C72 -178.6(13) .
Tb3 O22 C72 C71 -12(2) .
Tb3 O22 C72 C73 167.2(9) .
C70 C71 C72 O22 -1(2) .
C70 C71 C72 C73 180.0(13) .
O22 C72 C73 F46 73.8(16) .
C71 C72 C73 F46 -106.8(16) .
O22 C72 C73 F48 -44.2(17) .
C71 C72 C73 F48 135.3(14) .
O22 C72 C73 F47 -166.3(12) .
C71 C72 C73 F47 13(2) .
Tb3 O23 C75 C76 -6(2) .
Tb3 O23 C75 C74 172.4(10) .
F49 C74 C75 O23 50(2) .
F51 C74 C75 O23 -71(2) .
F50 C74 C75 O23 165.2(14) .
F49 C74 C75 C76 -131.8(17) .
F51 C74 C75 C76 106.9(19) .
F50 C74 C75 C76 -17(2) .
O23 C75 C76 C77 -3(2) .
C74 C75 C76 C77 179.3(14) .
Tb3 O24 C77 C76 2(2) .
Tb3 O24 C77 C78 -180.0(9) .
C75 C76 C77 O24 5(2) .
C75 C76 C77 C78 -173.2(13) .
O24 C77 C78 F54' -9(3) .
C76 C77 C78 F54' 169(2) .
O24 C77 C78 F54 33(2) .
C76 C77 C78 F54 -148.5(19) .
O24 C77 C78 F52 157.7(17) .
C76 C77 C78 F52 -24(2) .
O24 C77 C78 F53' -150.3(19) .
C76 C77 C78 F53' 28(2) .
O24 C77 C78 F52' 101(2) .
C76 C77 C78 F52' -80(2) .
O24 C77 C78 F53 -83.0(18) .
C76 C77 C78 F53 95.2(18) .
O25 N7 C79 N8 176.2(10) .
C80 N7 C79 N8 -13.2(14) .
O25 N7 C79 C86 -8(2) .
C80 N7 C79 C86 163.1(12) .
O26 N8 C79 N7 -177.2(11) .
C83 N8 C79 N7 -8.8(14) .
O26 N8 C79 C86 6(2) .
C83 N8 C79 C86 174.9(12) .
O25 N7 C80 C81 81.6(13) .
C79 N7 C80 C81 -89.5(13) .
O25 N7 C80 C82 -39.6(15) .
C79 N7 C80 C82 149.3(12) .
O25 N7 C80 C83 -161.1(10) .
C79 N7 C80 C83 27.7(13) .
O26 N8 C83 C85 -45.9(16) .
C79 N8 C83 C85 145.7(12) .
O26 N8 C83 C84 74.0(14) .
C79 N8 C83 C84 -94.4(13) .
O26 N8 C83 C80 -166.3(10) .
C79 N8 C83 C80 25.3(13) .
C81 C80 C83 N8 82.3(13) .
N7 C80 C83 N8 -28.6(11) .
C82 C80 C83 N8 -146.1(11) .
C81 C80 C83 C85 -34.9(16) .
N7 C80 C83 C85 -145.7(11) .
C82 C80 C83 C85 96.7(14) .
C81 C80 C83 C84 -164.6(12) .
N7 C80 C83 C84 84.6(13) .
C82 C80 C83 C84 -33.0(17) .
N7 C79 C86 C87 -17(2) .
N8 C79 C86 C87 158.2(13) .
N7 C79 C86 S4 164.7(11) .
N8 C79 C86 S4 -19.6(19) .
C89 S4 C86 C87 0.8(10) .
C89 S4 C86 C79 179.0(11) .
C79 C86 C87 C88 -178.6(13) .
S4 C86 C87 C88 -0.6(15) .
C86 C87 C88 C89 -0.1(17) .
C87 C88 C89 S4 0.8(16) .
C87 C88 C89 Br4 179.9(10) .
C86 S4 C89 C88 -1.0(12) .
C86 S4 C89 Br4 179.8(9) .
Tb4 O27 C91 C92 -14(2) .
Tb4 O27 C91 C90 165.1(9) .
F55 C90 C91 O27 -58.7(18) .
F57 C90 C91 O27 -179.8(12) .
F56 C90 C91 O27 58.2(17) .
F55 C90 C91 C92 120.6(16) .
F57 C90 C91 C92 0(2) .
F56 C90 C91 C92 -122.4(15) .
O27 C91 C92 C93 0(2) .
C90 C91 C92 C93 -179.2(13) .
Tb4 O28 C93 C92 18(2) .
Tb4 O28 C93 C94 -162.5(9) .
C91 C92 C93 O28 -3(2) .
C91 C92 C93 C94 178.3(13) .
O28 C93 C94 F58 -165.2(13) .
C92 C93 C94 F58 14(2) .
O28 C93 C94 F59 -42.2(17) .
C92 C93 C94 F59 137.0(14) .
O28 C93 C94 F60 76.2(16) .
C92 C93 C94 F60 -104.7(15) .
Tb4 O29 C96 C97 1(2) .
Tb4 O29 C96 C95 179.6(8) .
F61 C95 C96 O29 -68.8(16) .
F63 C95 C96 O29 48.9(17) .
F62 C95 C96 O29 172.8(12) .
F61 C95 C96 C97 109.6(15) .
F63 C95 C96 C97 -132.6(14) .
F62 C95 C96 C97 -9(2) .
O29 C96 C97 C98 1(2) .
C95 C96 C97 C98 -177.2(13) .
Tb4 O30 C98 C97 5(2) .
Tb4 O30 C98 C99 -178.6(8) .
C96 C97 C98 O30 -4(2) .
C96 C97 C98 C99 179.5(13) .
O30 C98 C99 F64 -55.2(18) .
C97 C98 C99 F64 121.8(16) .
O30 C98 C99 F66 179.4(13) .
C97 C98 C99 F66 -4(2) .
O30 C98 C99 F65 62.1(18) .
C97 C98 C99 F65 -120.9(15) .
Tb4 O31 C101 C102 -11(2) .
Tb4 O31 C101 C100 166.1(9) .
F68 C100 C101 O31 -52.3(18) .
F67 C100 C101 O31 66.4(16) .
F69 C100 C101 O31 -174.1(12) .
F68 C100 C101 C102 125.2(15) .
F67 C100 C101 C102 -116.1(15) .
F69 C100 C101 C102 3(2) .
O31 C101 C102 C103 -6(2) .
C100 C101 C102 C103 176.6(13) .
Tb4 O32 C103 C102 19(2) .
Tb4 O32 C103 C104 -159.7(10) .
C101 C102 C103 O32 3(2) .
C101 C102 C103 C104 -179.2(14) .
O32 C103 C104 F70 -39(2) .
C102 C103 C104 F70 142.1(14) .
O32 C103 C104 F72 78.3(18) .
C102 C103 C104 F72 -100.1(17) .
O32 C103 C104 F71 -160.9(14) .
C102 C103 C104 F71 21(2) .
O34 N10 C105 N9 179.5(10) .
C109 N10 C105 N9 -6.7(14) .
O34 N10 C105 C112 0(2) .
C109 N10 C105 C112 174.3(12) .
O33 N9 C105 N10 179.1(10) .
C106 N9 C105 N10 -10.6(14) .
O33 N9 C105 C112 -2(2) .
C106 N9 C105 C112 168.4(12) .
O33 N9 C106 C108 -45.2(15) .
C105 N9 C106 C108 144.4(11) .
O33 N9 C106 C107 73.9(14) .
C105 N9 C106 C107 -96.5(12) .
O33 N9 C106 C109 -167.6(10) .
C105 N9 C106 C109 22.0(13) .
O34 N10 C109 C111 -45.2(16) .
C105 N10 C109 C111 140.9(12) .
O34 N10 C109 C110 75.3(14) .
C105 N10 C109 C110 -98.6(12) .
O34 N10 C109 C106 -166.8(10) .
C105 N10 C109 C106 19.3(13) .
N9 C106 C109 N10 -22.4(11) .
C108 C106 C109 N10 -142.4(12) .
C107 C106 C109 N10 90.1(13) .
N9 C106 C109 C111 -139.9(12) .
C108 C106 C109 C111 100.1(15) .
C107 C106 C109 C111 -27.4(17) .
N9 C106 C109 C110 89.5(13) .
C108 C106 C109 C110 -30.5(17) .
C107 C106 C109 C110 -157.9(12) .
N10 C105 C112 C113 -24(2) .
N9 C105 C112 C113 156.7(14) .
N10 C105 C112 S5 153.3(11) .
N9 C105 C112 S5 -25.5(19) .
C115 S5 C112 C113 0.3(11) .
C115 S5 C112 C105 -177.8(12) .
C105 C112 C113 C114 177.2(13) .
S5 C112 C113 C114 -0.7(16) .
C112 C113 C114 C115 0.9(19) .
C113 C114 C115 S5 -0.6(18) .
C113 C114 C115 Br5 -178.0(11) .
C112 S5 C115 C114 0.2(13) .
C112 S5 C115 Br5 177.7(10) .
Tb5 O35 C117 C118 -16(2) .
Tb5 O35 C117 C116 165.6(10) .
F73 C116 C117 O35 -53(2) .
F74' C116 C117 O35 96(2) .
F75 C116 C117 O35 170.6(17) .
F75' C116 C117 O35 -145(2) .
F73' C116 C117 O35 -16(3) .
F74 C116 C117 O35 62(2) .
F73 C116 C117 C118 128(2) .
F74' C116 C117 C118 -83(3) .
F75 C116 C117 C118 -8(2) .
F75' C116 C117 C118 36(3) .
F73' C116 C117 C118 166(2) .
F74 C116 C117 C118 -116.3(19) .
O35 C117 C118 C119 1(2) .
C116 C117 C118 C119 179.4(14) .
Tb5 O36 C119 C118 10(2) .
Tb5 O36 C119 C120 -171.1(9) .
C117 C118 C119 O36 3(2) .
C117 C118 C119 C120 -176.7(14) .
O36 C119 C120 F78 -50.8(18) .
C118 C119 C120 F78 128.5(15) .
O36 C119 C120 F77 70.0(17) .
C118 C119 C120 F77 -110.7(15) .
O36 C119 C120 F76 -172.4(12) .
C118 C119 C120 F76 7(2) .
Tb5 O37 C122 C123 17(2) .
Tb5 O37 C122 C121 -162.6(9) .
F81 C121 C122 O37 -152.5(13) .
F80 C121 C122 O37 87.0(15) .
F79 C121 C122 O37 -29.3(17) .
F81 C121 C122 C123 28.1(19) .
F80 C121 C122 C123 -92.4(15) .
F79 C121 C122 C123 151.3(12) .
O37 C122 C123 C124 -1(2) .
C121 C122 C123 C124 178.4(13) .
Tb5 O38 C124 C123 -17(2) .
Tb5 O38 C124 C125 168.6(9) .
C122 C123 C124 O38 1(2) .
C122 C123 C124 C125 175.5(13) .
O38 C124 C125 F82 -43.1(18) .
C123 C124 C125 F82 141.9(14) .
O38 C124 C125 F83 77.1(17) .
C123 C124 C125 F83 -98.0(16) .
O38 C124 C125 F84 -164.0(13) .
C123 C124 C125 F84 21(2) .
Tb5 O39 C127 C128 -2(2) .
Tb5 O39 C127 C126 177.5(8) .
F87 C126 C127 O39 -62.9(17) .
F86 C126 C127 O39 176.1(12) .
F85 C126 C127 O39 57.1(17) .
F87 C126 C127 C128 116.2(16) .
F86 C126 C127 C128 -5(2) .
F85 C126 C127 C128 -123.8(15) .
O39 C127 C128 C129 3(2) .
C126 C127 C128 C129 -176.3(13) .
Tb5 O40 C129 C128 -11(2) .
Tb5 O40 C129 C130 168.9(9) .
C127 C128 C129 O40 3(2) .
C127 C128 C129 C130 -176.4(14) .
O40 C129 C130 F89 52.2(18) .
C128 C129 C130 F89 -128.0(15) .
O40 C129 C130 F90 -67.2(17) .
C128 C129 C130 F90 112.6(16) .
O40 C129 C130 F88 173.8(12) .
C128 C129 C130 F88 -6(2) .
O41 N11 C131 N12 179.9(10) .
C132 N11 C131 N12 -9.6(14) .
O41 N11 C131 C138 1(2) .
C132 N11 C131 C138 171.2(12) .
O42 N12 C131 N11 -179.2(10) .
C135 N12 C131 N11 -9.3(14) .
O42 N12 C131 C138 0.0(19) .
C135 N12 C131 C138 169.9(12) .
O41 N11 C132 C134 -46.3(15) .
C131 N11 C132 C134 142.9(11) .
O41 N11 C132 C133 74.0(14) .
C131 N11 C132 C133 -96.9(12) .
O41 N11 C132 C135 -166.6(10) .
C131 N11 C132 C135 22.6(13) .
O42 N12 C135 C137 -45.8(16) .
C131 N12 C135 C137 144.4(11) .
O42 N12 C135 C136 73.9(14) .
C131 N12 C135 C136 -95.9(13) .
O42 N12 C135 C132 -167.9(10) .
C131 N12 C135 C132 22.3(13) .
N11 C132 C135 N12 -24.4(11) .
C134 C132 C135 N12 -141.1(11) .
C133 C132 C135 N12 89.8(13) .
N11 C132 C135 C137 -141.9(12) .
C134 C132 C135 C137 101.3(14) .
C133 C132 C135 C137 -27.7(18) .
N11 C132 C135 C136 89.2(13) .
C134 C132 C135 C136 -27.5(17) .
C133 C132 C135 C136 -156.6(13) .
N11 C131 C138 C139 -23(2) .
N12 C131 C138 C139 158.3(13) .
N11 C131 C138 S6 158.0(10) .
N12 C131 C138 S6 -20.9(18) .
C141 S6 C138 C139 0.6(11) .
C141 S6 C138 C131 179.9(11) .
C131 C138 C139 C140 179.6(13) .
S6 C138 C139 C140 -1.2(16) .
C138 C139 C140 C141 1.4(18) .
C139 C140 C141 S6 -0.9(16) .
C139 C140 C141 Br6 -179.6(10) .
C138 S6 C141 C140 0.2(11) .
C138 S6 C141 Br6 179.0(8) .
Tb6 O43 C143 C144 3(2) .
Tb6 O43 C143 C142 -178.4(9) .
F91 C142 C143 O43 -10(2) .
F92 C142 C143 O43 110.4(16) .
F93 C142 C143 O43 -133.2(15) .
F91 C142 C143 C144 168.5(14) .
F92 C142 C143 C144 -71.1(18) .
F93 C142 C143 C144 45(2) .
O43 C143 C144 C145 -4(2) .
C142 C143 C144 C145 178.0(14) .
Tb6 O44 C145 C144 4(2) .
Tb6 O44 C145 C146 -177.7(10) .
C143 C144 C145 O44 0(2) .
C143 C144 C145 C146 -178.3(14) .
O44 C145 C146 F94 -69.1(19) .
C144 C145 C146 F94 109.6(17) .
O44 C145 C146 F95 159.2(14) .
C144 C145 C146 F95 -22(2) .
O44 C145 C146 F96 47(2) .
C144 C145 C146 F96 -134.1(15) .
F98 F98' C147 F97' 56(4) .
F99 F98' C147 F97' -112(3) .
F98 F98' C147 F99 168(4) .
F98 F98' C147 F99' 145(3) .
F99 F98' C147 F99' -23(2) .
F98 F98' C147 F97 32(3) .
F99 F98' C147 F97 -136(2) .
F99 F98' C147 F98 -168(4) .
F98 F98' C147 C148 -91(3) .
F99 F98' C147 C148 101.5(19) .
F97 F97' C147 F98' -53(5) .
F99' F97' C147 F98' 104(3) .
F97 F97' C147 F99 -128(4) .
F99' F97' C147 F99 29(2) .
F97 F97' C147 F99' -157(4) .
F99' F97' C147 F97 157(4) .
F97 F97' C147 F98 -25(4) .
F99' F97' C147 F98 132.4(19) .
F97 F97' C147 C148 94(4) .
F99' F97' C147 C148 -109.5(18) .
F99' F99 C147 F98' -153(2) .
F99' F99 C147 F97' -36(3) .
F98' F99 C147 F97' 117(3) .
F98' F99 C147 F99' 153(2) .
F99' F99 C147 F97 -71(3) .
F98' F99 C147 F97 82(3) .
F99' F99 C147 F98 -146(2) .
F98' F99 C147 F98 7(2) .
F99' F99 C147 C148 103.1(19) .
F98' F99 C147 C148 -104(2) .
F99 F99' C147 F98' 24(2) .
F97' F99' C147 F98' -126(2) .
F99 F99' C147 F97' 150(2) .
F97' F99' C147 F99 -150(2) .
F99 F99' C147 F97 139(2) .
F97' F99' C147 F97 -11(2) .
F99 F99' C147 F98 50(3) .
F97' F99' C147 F98 -100(3) .
F99 F99' C147 C148 -100.1(19) .
F97' F99' C147 C148 109.4(19) .
F97' F97 C147 F98' 138(4) .
F98 F97 C147 F98' -17.6(18) .
F98 F97 C147 F97' -156(4) .
F97' F97 C147 F99 76(5) .
F98 F97 C147 F99 -80(3) .
F97' F97 C147 F99' 23(4) .
F98 F97 C147 F99' -132(2) .
F97' F97 C147 F98 156(4) .
F97' F97 C147 C148 -98(4) .
F98 F97 C147 C148 105.7(17) .
F97 F98 C147 F98' 149(3) .
F98' F98 C147 F97' -137(3) .
F97 F98 C147 F97' 12.0(19) .
F98' F98 C147 F99 -10(3) .
F97 F98 C147 F99 138.8(19) .
F98' F98 C147 F99' -49(4) .
F97 F98 C147 F99' 100(3) .
F98' F98 C147 F97 -149(3) .
F98' F98 C147 C148 103(3) .
F97 F98 C147 C148 -108.5(17) .
Tb6 O45 C148 C149 -18(2) .
Tb6 O45 C148 C147 163.2(9) .
F98' C147 C148 O45 68(2) .
F97' C147 C148 O45 -84(2) .
F99 C147 C148 O45 131.5(17) .
F99' C147 C148 O45 -170.2(15) .
F97 C147 C148 O45 -53(2) .
F98 C147 C148 O45 31.8(19) .
F98' C147 C148 C149 -111(2) .
F97' C147 C148 C149 97(2) .
F99 C147 C148 C149 -48(2) .
F99' C147 C148 C149 11(2) .
F97 C147 C148 C149 128.3(18) .
F98 C147 C148 C149 -147.2(16) .
O45 C148 C149 C150 1(2) .
C147 C148 C149 C150 -179.9(13) .
Tb6 O46 C150 C149 11(2) .
Tb6 O46 C150 C151 -165.4(8) .
C148 C149 C150 O46 2(2) .
C148 C149 C150 C151 178.1(13) .
O46 C150 C151 F101 -42.8(16) .
C149 C150 C151 F101 140.8(14) .
O46 C150 C151 F100 79.9(14) .
C149 C150 C151 F100 -96.5(16) .
O46 C150 C151 F102 -163.0(11) .
C149 C150 C151 F102 20.6(19) .
Tb6 O47 C153 C154 19(2) .
Tb6 O47 C153 C152 -161.3(9) .
F103 C152 C153 O47 79.4(16) .
F105 C152 C153 O47 -37.3(18) .
F104 C152 C153 O47 -157.2(13) .
F103 C152 C153 C154 -100.8(16) .
F105 C152 C153 C154 142.5(14) .
F104 C152 C153 C154 23(2) .
O47 C153 C154 C155 -2(2) .
C152 C153 C154 C155 178.1(13) .
Tb6 O48 C155 C154 -12(2) .
Tb6 O48 C155 C156 165.4(9) .
C153 C154 C155 O48 -2(2) .
C153 C154 C155 C156 -179.1(13) .
O48 C155 C156 F108 51.8(18) .
C154 C155 C156 F108 -130.3(15) .
O48 C155 C156 F106 -72.7(18) .
C154 C155 C156 F106 105.3(17) .
O48 C155 C156 F107 169.1(13) .
C154 C155 C156 F107 -13(2) .
O49 N13 C157 N14 -175.3(10) .
C158 N13 C157 N14 -8.0(14) .
O49 N13 C157 C164 5.7(19) .
C158 N13 C157 C164 173.1(12) .
O50 N14 C157 N13 178.9(10) .
C161 N14 C157 N13 -13.6(13) .
O50 N14 C157 C164 -2.1(19) .
C161 N14 C157 C164 165.4(11) .
O49 N13 C158 C159 -48.1(15) .
C157 N13 C158 C159 144.4(11) .
O49 N13 C158 C160 72.5(13) .
C157 N13 C158 C160 -94.9(12) .
O49 N13 C158 C161 -168.5(10) .
C157 N13 C158 C161 24.0(13) .
O50 N14 C161 C163 -45.8(15) .
C157 N14 C161 C163 146.2(11) .
O50 N14 C161 C162 77.1(13) .
C157 N14 C161 C162 -90.9(12) .
O50 N14 C161 C158 -164.3(10) .
C157 N14 C161 C158 27.6(12) .
N13 C158 C161 N14 -27.9(10) .
C159 C158 C161 N14 -144.6(11) .
C160 C158 C161 N14 83.8(12) .
N13 C158 C161 C163 -145.2(10) .
C159 C158 C161 C163 98.1(13) .
C160 C158 C161 C163 -33.5(16) .
N13 C158 C161 C162 86.1(12) .
C159 C158 C161 C162 -30.6(16) .
C160 C158 C161 C162 -162.2(12) .
N13 C157 C164 C165 157.3(13) .
N14 C157 C164 C165 -21(2) .
N13 C157 C164 S7 -20.4(18) .
N14 C157 C164 S7 160.8(10) .
C167 S7 C164 C165 0.8(10) .
C167 S7 C164 C157 178.9(11) .
C157 C164 C165 C166 -178.2(12) .
S7 C164 C165 C166 -0.3(15) .
C164 C165 C166 C167 -0.7(17) .
C165 C166 C167 S7 1.3(15) .
C165 C166 C167 Br7 179.6(10) .
C164 S7 C167 C166 -1.3(11) .
C164 S7 C167 Br7 -179.7(8) .
Tb7 O51 C169 C170 -2(2) .
Tb7 O51 C169 C168 179.9(9) .
F109 C168 C169 O51 52(2) .
F110 C168 C169 O51 -69.1(19) .
F111 C168 C169 O51 171.0(13) .
F109 C168 C169 C170 -126.7(17) .
F110 C168 C169 C170 112.6(18) .
F111 C168 C169 C170 -7(2) .
O51 C169 C170 C171 5(3) .
C168 C169 C170 C171 -176.7(16) .
Tb7 O52 C171 C170 -5(3) .
Tb7 O52 C171 C172 171.9(11) .
C169 C170 C171 O52 -2(3) .
C169 C170 C171 C172 -178.6(16) .
O52 C171 C172 F113 63(2) .
C170 C171 C172 F113 -119.5(19) .
O52 C171 C172 F114 -59(2) .
C170 C171 C172 F114 118.6(19) .
O52 C171 C172 F112 -176.1(15) .
C170 C171 C172 F112 1(2) .
Tb7 O53 C174 C175 -15(2) .
Tb7 O53 C174 C173 165.3(8) .
F115 C173 C174 O53 -54.6(17) .
F117 C173 C174 O53 64.8(16) .
F116 C173 C174 O53 -176.2(12) .
F115 C173 C174 C175 125.5(14) .
F117 C173 C174 C175 -115.1(14) .
F116 C173 C174 C175 3.8(19) .
O53 C174 C175 C176 1(2) .
C173 C174 C175 C176 -178.9(13) .
Tb7 O54 C176 C175 11(2) .
Tb7 O54 C176 C177 -168.2(8) .
C174 C175 C176 O54 1(2) .
C174 C175 C176 C177 -179.8(12) .
O54 C176 C177 F119 -28.1(17) .
C175 C176 C177 F119 152.6(13) .
O54 C176 C177 F118 91.5(15) .
C175 C176 C177 F118 -87.8(16) .
O54 C176 C177 F120 -146.8(12) .
C175 C176 C177 F120 33.9(18) .
Tb7 O55 C179 C180 -17(2) .
Tb7 O55 C179 C178 166.7(9) .
F122 C178 C179 O55 70.0(18) .
F123 C178 C179 O55 -167.9(13) .
F121 C178 C179 O55 -46.9(19) .
F122 C178 C179 C180 -107.1(17) .
F123 C178 C179 C180 15(2) .
F121 C178 C179 C180 136.0(14) .
O55 C179 C180 C181 0(2) .
C178 C179 C180 C181 177.1(14) .
Tb7 O56 C181 C180 4(3) .
Tb7 O56 C181 C182 -169.4(11) .
C179 C180 C181 O56 6(3) .
C179 C180 C181 C182 179.6(15) .
O56 C181 C182 F125 75(2) .
C180 C181 C182 F125 -100(2) .
O56 C181 C182 F126 -159.5(16) .
C180 C181 C182 F126 26(2) .
O56 C181 C182 F124 -42(2) .
C180 C181 C182 F124 143.2(16) .
O57 N15 C183 N16 -180.0(11) .
C184 N15 C183 N16 -8.1(16) .
O57 N15 C183 C190 0(2) .
C184 N15 C183 C190 171.7(14) .
O58 N16 C183 N15 178.2(11) .
C187 N16 C183 N15 -10.6(15) .
O58 N16 C183 C190 -2(2) .
C187 N16 C183 C190 169.6(13) .
O57 N15 C184 C186 -45.3(18) .
C183 N15 C184 C186 142.5(14) .
O57 N15 C184 C185 75.9(16) .
C183 N15 C184 C185 -96.4(15) .
O57 N15 C184 C187 -165.8(11) .
C183 N15 C184 C187 21.9(16) .
O58 N16 C187 C189 -42.9(17) .
C183 N16 C187 C189 145.5(12) .
O58 N16 C187 C188 75.8(15) .
C183 N16 C187 C188 -95.7(13) .
O58 N16 C187 C184 -165.4(11) .
C183 N16 C187 C184 23.0(15) .
N15 C184 C187 C189 -142.5(13) .
C186 C184 C187 C189 100.5(17) .
C185 C184 C187 C189 -28(2) .
N15 C184 C187 N16 -24.4(13) .
C186 C184 C187 N16 -141.4(14) .
C185 C184 C187 N16 90.0(15) .
N15 C184 C187 C188 86.9(15) .
C186 C184 C187 C188 -30(2) .
C185 C184 C187 C188 -158.7(15) .
C193 C19B C190 C19A 7(6) .
C193 C19B C190 C183 -171(3) .
C193 C19B C190 S8' 14(6) .
C193 C19B C190 S8 -145(14) .
C192 C19A C190 C19B 4(4) .
C192 C19A C190 C183 -177.9(17) .
C192 C19A C190 S8' -148(7) .
C192 C19A C190 S8 12(2) .
N15 C183 C190 C19B 165(5) .
N16 C183 C190 C19B -15(5) .
N15 C183 C190 C19A -12(3) .
N16 C183 C190 C19A 167.8(19) .
N15 C183 C190 S8' -20(2) .
N16 C183 C190 S8' 159.6(14) .
N15 C183 C190 S8 156.5(12) .
N16 C183 C190 S8 -24(2) .
C192 S8' C190 C19B -6(3) .
C192 S8' C190 C19A 23(5) .
C192 S8' C190 C183 178.1(13) .
C192 S8' C190 S8 1.3(17) .
C193 S8 C190 C19B 24(8) .
C193 S8 C190 C19A -5.8(14) .
C193 S8 C190 C183 -177.0(13) .
C193 S8 C190 S8' -0.2(14) .
C190 C19A C192 C193 -13(3) .
C190 C19A C192 S8' 149(7) .
C190 C19A C192 Br8' -162.9(18) .
C190 S8' C192 C193 -2.3(19) .
C190 S8' C192 C19A -22(5) .
C190 S8' C192 Br8' -166.9(14) .
C19A C192 C193 C19B 15(3) .
S8' C192 C193 C19B 9(4) .
Br8' C192 C193 C19B 178(3) .
C19A C192 C193 S8 8(2) .
S8' C192 C193 S8 3(2) .
Br8' C192 C193 S8 171.8(9) .
C19A C192 C193 Br8 -175.0(14) .
S8' C192 C193 Br8 179.8(12) .
Br8' C192 C193 Br8 -11.1(16) .
C190 C19B C193 C192 -15(6) .
C190 C19B C193 S8 145(14) .
C190 C19B C193 Br8 177(2) .
C190 S8 C193 C192 -1.4(14) .
C190 S8 C193 C19B -24(8) .
C190 S8 C193 Br8 -178.4(10) .
Tb8 O59 C195 C196 -16(3) .
Tb8 O59 C195 C194 164.4(10) .
F129 C194 C195 O59 -39(2) .
F128 C194 C195 O59 -167.9(15) .
F127 C194 C195 O59 76.1(18) .
F129 C194 C195 C196 140.9(17) .
F128 C194 C195 C196 12(2) .
F127 C194 C195 C196 -103.8(18) .
O59 C195 C196 C197 -1(3) .
C194 C195 C196 C197 178.9(15) .
Tb8 O60 C197 C196 14(2) .
Tb8 O60 C197 C198 -167.5(11) .
C195 C196 C197 O60 2(3) .
C195 C196 C197 C198 -176.8(17) .
O60 C197 C198 F132 -1(3) .
C196 C197 C198 F132 177.3(16) .
O60 C197 C198 F131 122.8(18) .
C196 C197 C198 F131 -58(2) .
O60 C197 C198 F130 -121.4(18) .
C196 C197 C198 F130 57(2) .
Tb8 O61 C200 C201 3(2) .
Tb8 O61 C200 C199 -178.7(11) .
F135 C199 C200 O61 65(2) .
F134 C199 C200 O61 -172.8(15) .
F133 C199 C200 O61 -59(2) .
F135 C199 C200 C201 -116(2) .
F134 C199 C200 C201 6(3) .
F133 C199 C200 C201 119.6(19) .
O61 C200 C201 C202 -2(3) .
C199 C200 C201 C202 179.5(16) .
Tb8 O62 C202 C201 0(2) .
Tb8 O62 C202 C203 -179.6(9) .
C200 C201 C202 O62 1(3) .
C200 C201 C202 C203 -179.7(15) .
O62 C202 C203 F138 -76(2) .
C201 C202 C203 F138 104.6(19) .
O62 C202 C203 F136 46(2) .
C201 C202 C203 F136 -133.2(17) .
O62 C202 C203 F137 163.3(15) .
C201 C202 C203 F137 -16(2) .
Tb8 O63 C205 C206 -11(2) .
Tb8 O63 C205 C204 167.2(9) .
F139 C204 C205 O63 77.0(16) .
F141 C204 C205 O63 -164.1(12) .
F140 C204 C205 O63 -41.9(18) .
F139 C204 C205 C206 -104.8(16) .
F141 C204 C205 C206 14(2) .
F140 C204 C205 C206 136.3(14) .
O63 C205 C206 C207 -3(2) .
C204 C205 C206 C207 178.8(13) .
Tb8 O64 C207 C206 11(2) .
Tb8 O64 C207 C208 -165.8(9) .
C205 C206 C207 O64 3(2) .
C205 C206 C207 C208 179.8(13) .
O64 C207 C208 F144 -36.0(19) .
C206 C207 C208 F144 146.9(15) .
O64 C207 C208 F142 -160.7(14) .
C206 C207 C208 F142 22(2) .
O64 C207 C208 F143 82.9(17) .
C206 C207 C208 F143 -94.3(17) .
O66 N18 C209 N17 178.9(11) .
C213 N18 C209 N17 -12.7(15) .
O66 N18 C209 C216 3(2) .
C213 N18 C209 C216 171.4(12) .
O65 N17 C209 N18 -175.5(11) .
C210 N17 C209 N18 -3.5(14) .
O65 N17 C209 C216 0(2) .
C210 N17 C209 C216 172.5(12) .
O65 N17 C210 C212 -50.0(16) .
C209 N17 C210 C212 137.7(12) .
O65 N17 C210 C211 69.5(14) .
C209 N17 C210 C211 -102.8(13) .
O65 N17 C210 C213 -171.4(11) .
C209 N17 C210 C213 16.4(13) .
O66 N18 C213 C214 -49.9(16) .
C209 N18 C213 C214 141.3(13) .
O66 N18 C213 C215 72.1(15) .
C209 N18 C213 C215 -96.7(14) .
O66 N18 C213 C210 -169.1(11) .
C209 N18 C213 C210 22.1(14) .
C212 C210 C213 N18 -137.4(12) .
C211 C210 C213 N18 91.3(13) .
N17 C210 C213 N18 -20.7(12) .
C212 C210 C213 C214 106.5(15) .
C211 C210 C213 C214 -24.8(18) .
N17 C210 C213 C214 -136.8(12) .
C212 C210 C213 C215 -23.4(18) .
C211 C210 C213 C215 -154.7(14) .
N17 C210 C213 C215 93.2(13) .
N18 C209 C216 C217 -24(2) .
N17 C209 C216 C217 160.5(13) .
N18 C209 C216 S9 153.2(11) .
N17 C209 C216 S9 -21.9(18) .
C219 S9 C216 C217 0.8(11) .
C219 S9 C216 C209 -177.1(11) .
C209 C216 C217 C218 177.3(12) .
S9 C216 C217 C218 -0.5(15) .
C216 C217 C218 C219 -0.2(18) .
C217 C218 C219 S9 0.8(17) .
C217 C218 C219 Br9 -176.7(10) .
C216 S9 C219 C218 -0.9(12) .
C216 S9 C219 Br9 176.8(9) .
Tb9 O67 C221 C222 -12(2) .
Tb9 O67 C221 C220 167.8(9) .
F145 C220 C221 O67 -60.4(19) .
F146 C220 C221 O67 175.7(13) .
F147 C220 C221 O67 57.6(18) .
F145 C220 C221 C222 119.5(17) .
F146 C220 C221 C222 -4(2) .
F147 C220 C221 C222 -122.5(16) .
O67 C221 C222 C223 -2(3) .
C220 C221 C222 C223 178.5(13) .
Tb9 O68 C223 C222 15(2) .
Tb9 O68 C223 C224 -164.9(9) .
C221 C222 C223 O68 1(2) .
C221 C222 C223 C224 -179.7(13) .
O68 C223 C224 F150 93.5(16) .
C222 C223 C224 F150 -86.0(16) .
O68 C223 C224 F149 -140.5(14) .
C222 C223 C224 F149 40.0(19) .
O68 C223 C224 F148 -22.7(17) .
C222 C223 C224 F148 157.8(12) .
Tb9 O69 C226 C227 -17(3) .
Tb9 O69 C226 C225 165.5(11) .
F151 C225 C226 O69 -38(2) .
F153 C225 C226 O69 81(2) .
F152 C225 C226 O69 -161.3(16) .
F151 C225 C226 C227 144.5(18) .
F153 C225 C226 C227 -97(2) .
F152 C225 C226 C227 21(3) .
O69 C226 C227 C228 -3(3) .
C225 C226 C227 C228 174.6(17) .
Tb9 O70 C228 C227 23(3) .
Tb9 O70 C228 C229 -162.2(13) .
C226 C227 C228 O70 -1(3) .
C226 C227 C228 C229 -174.9(18) .
O70 C228 C229 F154 -172.8(19) .
C227 C228 C229 F154 2(3) .
O70 C228 C229 F155 -48(3) .
C227 C228 C229 F155 127(2) .
O70 C228 C229 F156 67(3) .
C227 C228 C229 F156 -118(2) .
Tb9 O71 C231 C232 -5(3) .
Tb9 O71 C231 C230 170.8(11) .
F159 C230 C231 O71 -74(2) .
F158 C230 C231 O71 166.2(17) .
F157 C230 C231 O71 48(2) .
F159 C230 C231 C232 102(2) .
F158 C230 C231 C232 -18(3) .
F157 C230 C231 C232 -136.4(19) .
O71 C231 C232 C233 -2(3) .
C230 C231 C232 C233 -177.0(17) .
Tb9 O72 C233 C232 0(3) .
Tb9 O72 C233 C234 -179.2(11) .
C231 C232 C233 O72 4(3) .
C231 C232 C233 C234 -176.7(18) .
O72 C233 C234 F160 -61(2) .
C232 C233 C234 F160 119(2) .
O72 C233 C234 F162 174.6(18) .
C232 C233 C234 F162 -5(3) .
O72 C233 C234 F161 54(2) .
C232 C233 C234 F161 -126(2) .
